data_1518720
loop_
_publ_author_name
'Huang, Ren-Wu'
'Xu, Qing-Qing'
'Lu, Hong-Lin'
'Guo, Xiao-Kang'
'Zang, Shuang-Quan'
'Gao, Guang-Gang'
'Tang, Ming-Sheng'
'Mak, Thomas C. W.'

_publ_section_title
;
 Self-assembly of an unprecedented polyoxomolybdate anion [Mo20O66](12-)
 in a giant peanut-like 62-core silver-thiolate nanocluster.
;
_journal_issue 16
_journal_name_full Nanoscale
_journal_page_first 7151
_journal_page_last 7154
_journal_paper_doi 10.1039/c5nr00171d
_journal_volume 7
_journal_year 2015
_chemical_formula_sum 'C166 H366 Ag62 F6 Mo38 N2 O129 S42'
_chemical_formula_weight 16248.79
_chemical_name_systematic
; 
 ? 
;
_space_group_IT_number 2
_symmetry_cell_setting triclinic
_symmetry_space_group_name_Hall '-P 1'
_symmetry_space_group_name_H-M 'P -1'
_atom_sites_solution_hydrogens geom
_atom_sites_solution_primary direct
_atom_sites_solution_secondary difmap
_audit_creation_method SHELXL-97
_cell_angle_alpha 93.065(3)
_cell_angle_beta 95.734(3)
_cell_angle_gamma 112.904(4)
_cell_formula_units_Z 1
_cell_length_a 18.4308(7)
_cell_length_b 19.5522(7)
_cell_length_c 35.0688(13)
_cell_measurement_temperature 110(2)
_cell_volume 11523.9(8)
_computing_structure_refinement 'SHELXL-97 (Sheldrick, 1997)'
_computing_structure_solution 'SHELXS-97 (Sheldrick, 1990)'
_diffrn_ambient_temperature 110(2)
_diffrn_measured_fraction_theta_full 0.972
_diffrn_measured_fraction_theta_max 0.972
_diffrn_measurement_device_type 'CCD area detector'
_diffrn_measurement_method 'phi and omega scans'
_diffrn_radiation_monochromator graphite
_diffrn_radiation_source 'fine-focus sealed tube'
_diffrn_radiation_type MoK\a
_diffrn_radiation_wavelength 0.71073
_diffrn_reflns_av_R_equivalents 0.0814
_diffrn_reflns_av_sigmaI/netI 0.1551
_diffrn_reflns_limit_h_max 21
_diffrn_reflns_limit_h_min -21
_diffrn_reflns_limit_k_max 22
_diffrn_reflns_limit_k_min -23
_diffrn_reflns_limit_l_max 41
_diffrn_reflns_limit_l_min -41
_diffrn_reflns_number 79169
_diffrn_reflns_theta_full 25.00
_diffrn_reflns_theta_max 25.00
_diffrn_reflns_theta_min 2.80
_exptl_absorpt_coefficient_mu 3.802
_exptl_absorpt_correction_T_max 0.5814
_exptl_absorpt_correction_T_min 0.5477
_exptl_absorpt_correction_type multi-scan
_exptl_absorpt_process_details sadabs
_exptl_crystal_colour yellow
_exptl_crystal_density_diffrn 2.341
_exptl_crystal_density_method 'not measured'
_exptl_crystal_description block
_exptl_crystal_F_000 7644
_exptl_crystal_size_max 0.18
_exptl_crystal_size_mid 0.16
_exptl_crystal_size_min 0.16
_platon_squeeze_details
;
;
_refine_diff_density_max 4.120
_refine_diff_density_min -3.092
_refine_diff_density_rms 0.289
_refine_ls_extinction_method none
_refine_ls_goodness_of_fit_ref 1.055
_refine_ls_hydrogen_treatment mixed
_refine_ls_matrix_type full
_refine_ls_number_parameters 1874
_refine_ls_number_reflns 39450
_refine_ls_number_restraints 3054
_refine_ls_restrained_S_all 1.062
_refine_ls_R_factor_all 0.1517
_refine_ls_R_factor_gt 0.0904
_refine_ls_shift/su_max 0.001
_refine_ls_shift/su_mean 0.000
_refine_ls_structure_factor_coef Fsqd
_refine_ls_weighting_details 'calc w=1/[\s^2^(Fo^2^)+(0.0758P)^2^+0.0000P] where P=(Fo^2^+2Fc^2^)/3'
_refine_ls_weighting_scheme calc
_refine_ls_wR_factor_gt 0.2003
_refine_ls_wR_factor_ref 0.2325
_reflns_number_gt 19060
_reflns_number_total 39450
_reflns_threshold_expression >2sigma(I)
_cod_data_source_file c5nr00171d2.cif
_cod_data_source_block 1
_cod_depositor_comments 'Adding full bibliography for 1518720.cif.'
_cod_original_cell_volume 11523.9(7)
_cod_original_sg_symbol_Hall -P1
_cod_original_sg_symbol_H-M P-1
_cod_database_code 1518720

loop_
_symmetry_equiv_pos_as_xyz
'x, y, z'
'-x, -y, -z'

loop_
_atom_site_label
_atom_site_type_symbol
_atom_site_fract_x
_atom_site_fract_y
_atom_site_fract_z
_atom_site_U_iso_or_equiv
_atom_site_adp_type
_atom_site_occupancy
_atom_site_symmetry_multiplicity
_atom_site_calc_flag
_atom_site_refinement_flags
_atom_site_disorder_assembly
_atom_site_disorder_group
Ag1 Ag 0.02684(19) 0.24520(18) 0.58235(9) 0.1280(10) Uani 1 1 d U . .
Ag2 Ag 0.23973(17) 0.24954(14) 0.61020(8) 0.1076(8) Uani 1 1 d U . .
Ag3 Ag -0.05152(11) 0.06659(11) 0.64100(5) 0.0676(5) Uani 1 1 d U A .
Ag4 Ag 0.24042(11) 0.06365(10) 0.62667(5) 0.0636(5) Uani 1 1 d U A .
Ag5 Ag 0.03510(12) -0.10473(12) 0.63735(5) 0.0718(6) Uani 1 1 d U . .
Ag6 Ag 0.41313(13) 0.19078(12) 0.66273(7) 0.0851(6) Uani 1 1 d U A .
Ag7 Ag -0.03480(10) 0.00164(10) 0.72171(5) 0.0559(4) Uani 1 1 d U A .
Ag8 Ag -0.01003(10) 0.24718(10) 0.69342(5) 0.0633(5) Uani 1 1 d U A .
Ag9 Ag 0.21690(14) 0.39629(12) 0.66806(7) 0.0862(6) Uani 1 1 d U A .
Ag10 Ag 0.39580(12) 0.54716(11) 0.73284(10) 0.1193(11) Uani 1 1 d U . .
Ag11 Ag 0.15444(9) 0.38453(9) 0.74969(5) 0.0529(4) Uani 1 1 d U . .
Ag12 Ag -0.00324(8) 0.18058(9) 0.77316(5) 0.0470(4) Uani 1 1 d U . .
Ag13 Ag 0.25089(10) -0.05315(10) 0.70722(5) 0.0562(5) Uani 1 1 d U A .
Ag14 Ag 0.43100(10) 0.07734(10) 0.73697(5) 0.0579(5) Uani 1 1 d U A .
Ag15 Ag 0.34582(9) -0.00993(9) 0.82148(5) 0.0513(4) Uani 1 1 d U . .
Ag16 Ag 0.55791(10) 0.30296(10) 0.73530(6) 0.0637(5) Uani 1 1 d U A .
Ag17 Ag 0.04155(9) 0.02029(9) 0.83202(5) 0.0516(4) Uani 1 1 d U . .
Ag18 Ag 0.2053(2) -0.0589(2) 0.88474(11) 0.032 Uani 0.36 1 d PU A 1
Ag8' Ag 0.19825(15) -0.04104(15) 0.85631(9) 0.046 Uani 0.55 1 d PU A 2
Ag1' Ag 0.2158(10) -0.0530(10) 0.9011(5) 0.046 Uani 0.09 1 d PU A 3
Ag19 Ag 0.13150(10) 0.14970(9) 0.89178(5) 0.0568(5) Uani 1 1 d U A .
Ag20 Ag 0.54627(12) 0.50182(12) 0.76933(9) 0.0528(8) Uani 0.822(6) 1 d PU A 1
Ag2' Ag 0.5337(6) 0.4829(6) 0.7407(4) 0.057(2) Uani 0.178(6) 1 d PU A 2
Ag21 Ag 0.51345(9) 0.63492(9) 0.82823(5) 0.0489(4) Uani 1 1 d U . .
Ag22 Ag 0.36586(8) 0.57718(8) 0.90115(4) 0.0412(4) Uani 1 1 d U . .
Ag23 Ag 0.19437(8) 0.38498(8) 0.90115(5) 0.0479(4) Uani 1 1 d U . .
Ag24 Ag 0.58948(8) 0.32914(8) 0.82682(5) 0.0455(4) Uani 1 1 d U A .
Ag25 Ag 0.46402(9) 0.14811(8) 0.87232(5) 0.0461(4) Uani 1 1 d U A .
Ag26 Ag 0.26361(10) 0.08844(9) 0.92305(5) 0.0570(4) Uani 1 1 d U . .
Ag27 Ag 0.67142(9) 0.33570(9) 0.91351(5) 0.0548(4) Uani 1 1 d U A .
Ag28 Ag 0.59081(8) 0.66369(8) 0.94065(4) 0.0406(4) Uani 1 1 d U . .
Ag29 Ag 0.73281(8) 0.55178(8) 0.95142(4) 0.0397(4) Uani 1 1 d U . .
Ag30 Ag 0.76705(9) 0.45038(9) 1.01977(5) 0.0507(4) Uani 1 1 d U . .
Ag31 Ag 0.79022(8) 0.71160(9) 1.01908(4) 0.0447(4) Uani 1 1 d U . .
C1 C 0.2071(7) 0.3921(6) 0.5710(3) 0.075 Uani 1 1 d DU A .
C2 C 0.2970(6) 0.4298(9) 0.5810(5) 0.075 Uani 1 1 d DU . .
H2A H 0.3137 0.4108 0.6034 0.112 Uiso 1 1 d R . .
H2B H 0.3138 0.4828 0.5857 0.112 Uiso 1 1 d R . .
H2C H 0.3203 0.4186 0.5595 0.112 Uiso 1 1 d R . .
C3 C 0.1837(11) 0.3470(9) 0.5316(3) 0.075 Uani 1 1 d DU . .
H3A H 0.1277 0.3326 0.5246 0.112 Uiso 1 1 d R . .
H3B H 0.1948 0.3033 0.5339 0.112 Uiso 1 1 d R . .
H3C H 0.2118 0.3747 0.5121 0.112 Uiso 1 1 d R . .
C4 C 0.1687(10) 0.4479(8) 0.5741(5) 0.075 Uani 1 1 d DU . .
H4A H 0.1796 0.4763 0.5523 0.112 Uiso 1 1 d R . .
H4B H 0.1908 0.4808 0.5974 0.112 Uiso 1 1 d R . .
H4C H 0.1123 0.4227 0.5737 0.112 Uiso 1 1 d R . .
C5 C -0.1633(16) 0.1715(13) 0.6157(8) 0.122(4) Uani 1 1 d DU A .
C6 C -0.1619(17) 0.2502(12) 0.6159(8) 0.129(6) Uani 1 1 d DU . .
H6A H -0.1292 0.2845 0.5999 0.193 Uiso 1 1 d R . .
H6B H -0.1447 0.2698 0.6425 0.193 Uiso 1 1 d R . .
H6C H -0.2162 0.2434 0.6093 0.193 Uiso 1 1 d R . .
C7 C -0.2063(17) 0.1307(15) 0.6483(7) 0.122(6) Uani 1 1 d DU . .
H7A H -0.2337 0.0806 0.6363 0.183 Uiso 1 1 d R . .
H7B H -0.2443 0.1508 0.6541 0.183 Uiso 1 1 d R . .
H7C H -0.1744 0.1306 0.6717 0.183 Uiso 1 1 d R . .
C8 C -0.1909(19) 0.1272(16) 0.5776(7) 0.145 Uani 1 1 d DU . .
H8A H -0.1509 0.1518 0.5618 0.218 Uiso 1 1 d R . .
H8B H -0.2409 0.1267 0.5666 0.218 Uiso 1 1 d R . .
H8C H -0.1955 0.0769 0.5792 0.218 Uiso 1 1 d R . .
C9 C -0.1695(6) -0.0988(8) 0.6483(5) 0.094(3) Uani 1 1 d DU A .
C10 C -0.1913(17) -0.1303(13) 0.6057(5) 0.114(6) Uani 1 1 d DU . .
H10A H -0.2281 -0.1814 0.6042 0.171 Uiso 1 1 d R . .
H10B H -0.1459 -0.1276 0.5936 0.171 Uiso 1 1 d R . .
H10C H -0.2165 -0.1018 0.5927 0.171 Uiso 1 1 d R . .
C11 C -0.1994(9) -0.0363(10) 0.6555(7) 0.099 Uani 1 1 d DU . .
H11A H -0.2521 -0.0467 0.6434 0.148 Uiso 1 1 d R . .
H11B H -0.1623 0.0065 0.6456 0.148 Uiso 1 1 d R . .
H11C H -0.1966 -0.0264 0.6828 0.148 Uiso 1 1 d R . .
C12 C -0.2052(16) -0.1608(12) 0.6745(6) 0.099 Uani 1 1 d DU . .
H12A H -0.2607 -0.1879 0.6656 0.148 Uiso 1 1 d R . .
H12B H -0.1989 -0.1377 0.7001 0.148 Uiso 1 1 d R . .
H12C H -0.1788 -0.1945 0.6746 0.148 Uiso 1 1 d R . .
C13 C 0.2169(12) -0.1202(11) 0.6121(7) 0.075(4) Uani 1 1 d DU A .
C14 C 0.1742(15) -0.1243(13) 0.5729(7) 0.075(5) Uani 1 1 d U . .
H14A H 0.2028 -0.1340 0.5534 0.112 Uiso 1 1 d R . .
H14B H 0.1747 -0.0753 0.5716 0.112 Uiso 1 1 d R . .
H14C H 0.1203 -0.1605 0.5688 0.112 Uiso 1 1 d R . .
C15 C 0.1889(14) -0.1958(11) 0.6286(7) 0.075(5) Uani 1 1 d DU . .
H15A H 0.2093 -0.2280 0.6160 0.112 Uiso 1 1 d R . .
H15B H 0.1320 -0.2195 0.6259 0.112 Uiso 1 1 d R . .
H15C H 0.2099 -0.1858 0.6554 0.112 Uiso 1 1 d R . .
C16 C 0.3056(12) -0.0765(15) 0.6120(8) 0.090(6) Uani 1 1 d DU . .
H16A H 0.3308 -0.0630 0.6382 0.135 Uiso 1 1 d R . .
H16B H 0.3113 -0.0322 0.5999 0.135 Uiso 1 1 d R . .
H16C H 0.3300 -0.1038 0.5983 0.135 Uiso 1 1 d R . .
C17 C 0.3646(19) 0.1820(14) 0.5641(9) 0.111(4) Uani 1 1 d DU A .
C18 C 0.4497(14) 0.2439(13) 0.5700(9) 0.132(7) Uani 1 1 d DU . .
H18A H 0.4844 0.2321 0.5883 0.198 Uiso 1 1 d R . .
H18B H 0.4406 0.2856 0.5807 0.198 Uiso 1 1 d R . .
H18C H 0.4739 0.2563 0.5469 0.198 Uiso 1 1 d R . .
C19 C 0.3164(17) 0.1989(14) 0.5282(9) 0.147 Uani 1 1 d DU . .
H19A H 0.3432 0.2468 0.5194 0.220 Uiso 1 1 d R . .
H19B H 0.2702 0.1978 0.5391 0.220 Uiso 1 1 d R . .
H19C H 0.3006 0.1609 0.5070 0.220 Uiso 1 1 d R . .
C20 C 0.3668(17) 0.1055(11) 0.5547(9) 0.124(6) Uani 1 1 d DU . .
H20A H 0.4195 0.1072 0.5608 0.186 Uiso 1 1 d R . .
H20B H 0.3468 0.0848 0.5285 0.186 Uiso 1 1 d R . .
H20C H 0.3328 0.0749 0.5716 0.186 Uiso 1 1 d R . .
C21 C 0.4118(11) -0.1056(12) 0.7519(7) 0.063(4) Uani 1 1 d DU . .
C22 C 0.4317(15) -0.1069(16) 0.7109(7) 0.085(6) Uani 1 1 d U A .
H22A H 0.3816 -0.1279 0.6946 0.128 Uiso 1 1 d R . .
H22B H 0.4606 -0.1378 0.7074 0.128 Uiso 1 1 d R . .
H22C H 0.4619 -0.0578 0.7043 0.128 Uiso 1 1 d R . .
C23 C 0.4917(11) -0.0710(13) 0.7772(7) 0.075(6) Uani 1 1 d DU A .
H23A H 0.4848 -0.0658 0.8038 0.113 Uiso 1 1 d R . .
H23B H 0.5240 -0.0233 0.7697 0.113 Uiso 1 1 d R . .
H23C H 0.5171 -0.1050 0.7736 0.113 Uiso 1 1 d R . .
C24 C 0.3571(14) -0.1819(13) 0.7582(8) 0.076(5) Uani 1 1 d U A .
H24A H 0.3876 -0.2120 0.7584 0.113 Uiso 1 1 d R . .
H24B H 0.3151 -0.2003 0.7370 0.113 Uiso 1 1 d R . .
H24C H 0.3348 -0.1840 0.7819 0.113 Uiso 1 1 d R . .
C25 C 0.5836(10) 0.1558(11) 0.6790(5) 0.104(5) Uani 1 1 d DU A .
C26 C 0.6376(15) 0.1336(15) 0.7075(6) 0.118(7) Uani 1 1 d DU . .
H26A H 0.6527 0.0940 0.6992 0.177 Uiso 1 1 d R . .
H26B H 0.6168 0.1241 0.7316 0.177 Uiso 1 1 d R . .
H26C H 0.6833 0.1800 0.7107 0.177 Uiso 1 1 d R . .
C27 C 0.6321(16) 0.2272(11) 0.6615(8) 0.119(7) Uani 1 1 d DU . .
H27A H 0.6489 0.2659 0.6825 0.179 Uiso 1 1 d R . .
H27B H 0.6102 0.2431 0.6394 0.179 Uiso 1 1 d R . .
H27C H 0.6768 0.2171 0.6554 0.179 Uiso 1 1 d R . .
C28 C 0.5386(13) 0.0919(12) 0.6470(7) 0.103(7) Uani 1 1 d DU . .
H28A H 0.5036 0.1005 0.6275 0.155 Uiso 1 1 d R . .
H28B H 0.5082 0.0524 0.6613 0.155 Uiso 1 1 d R . .
H28C H 0.5762 0.0780 0.6351 0.155 Uiso 1 1 d R . .
C29 C -0.1432(11) 0.0131(11) 0.7941(5) 0.053(3) Uani 1 1 d DU . .
C30 C -0.1689(12) -0.0696(12) 0.7957(7) 0.062(5) Uani 1 1 d U A .
H30A H -0.1247 -0.0800 0.8064 0.092 Uiso 1 1 d R . .
H30B H -0.1872 -0.0941 0.7700 0.092 Uiso 1 1 d R . .
H30C H -0.2111 -0.0876 0.8113 0.092 Uiso 1 1 d R . .
C31 C -0.1955(12) 0.0275(13) 0.7614(6) 0.071(5) Uani 1 1 d DU A .
H31A H -0.1924 -0.0008 0.7388 0.106 Uiso 1 1 d R . .
H31B H -0.1767 0.0793 0.7573 0.106 Uiso 1 1 d R . .
H31C H -0.2496 0.0102 0.7665 0.106 Uiso 1 1 d R . .
C32 C -0.1504(13) 0.0499(13) 0.8321(5) 0.065(5) Uani 1 1 d DU A .
H32A H -0.2033 0.0247 0.8383 0.097 Uiso 1 1 d R . .
H32B H -0.1394 0.1018 0.8307 0.097 Uiso 1 1 d R . .
H32C H -0.1131 0.0448 0.8517 0.097 Uiso 1 1 d R . .
C33 C 0.2143(10) 0.5577(10) 0.7103(5) 0.058(4) Uani 1 1 d DU . .
C34 C 0.1292(11) 0.5169(12) 0.6904(7) 0.077(6) Uani 1 1 d DU A .
H34A H 0.0924 0.5050 0.7090 0.115 Uiso 1 1 d R . .
H34B H 0.1250 0.4717 0.6764 0.115 Uiso 1 1 d R . .
H34C H 0.1174 0.5483 0.6729 0.115 Uiso 1 1 d R . .
C35 C 0.2665(13) 0.6071(12) 0.6841(7) 0.063(5) Uani 1 1 d U A .
H35A H 0.2745 0.6586 0.6879 0.095 Uiso 1 1 d R . .
H35B H 0.2386 0.5863 0.6588 0.095 Uiso 1 1 d R . .
H35C H 0.3171 0.6033 0.6865 0.095 Uiso 1 1 d R . .
C36 C 0.2213(14) 0.6066(12) 0.7471(6) 0.066(5) Uani 1 1 d DU A .
H36A H 0.2185 0.6536 0.7428 0.099 Uiso 1 1 d R . .
H36B H 0.2710 0.6151 0.7622 0.099 Uiso 1 1 d R . .
H36C H 0.1784 0.5783 0.7607 0.099 Uiso 1 1 d R . .
C37 C -0.0601(11) 0.3432(11) 0.7657(6) 0.065(4) Uani 1 1 d DU . .
C38 C -0.0433(12) 0.4108(12) 0.7469(7) 0.065(5) Uani 1 1 d U A .
H38A H -0.0435 0.4001 0.7199 0.098 Uiso 1 1 d R . .
H38B H 0.0091 0.4444 0.7582 0.098 Uiso 1 1 d R . .
H38C H -0.0802 0.4334 0.7506 0.098 Uiso 1 1 d R . .
C39 C -0.1394(10) 0.2800(12) 0.7507(7) 0.070(5) Uani 1 1 d DU A .
H39A H -0.1393 0.2768 0.7233 0.105 Uiso 1 1 d R . .
H39B H -0.1815 0.2941 0.7569 0.105 Uiso 1 1 d R . .
H39C H -0.1473 0.2324 0.7596 0.105 Uiso 1 1 d R . .
C40 C -0.0496(13) 0.3637(14) 0.8089(6) 0.071(5) Uani 1 1 d DU A .
H40A H -0.0971 0.3659 0.8168 0.106 Uiso 1 1 d R . .
H40B H -0.0070 0.4122 0.8141 0.106 Uiso 1 1 d R . .
H40C H -0.0359 0.3287 0.8230 0.106 Uiso 1 1 d R . .
C41 C 0.4012(12) -0.0119(12) 0.9195(8) 0.074(4) Uani 1 1 d DU . .
C42 C 0.3359(13) -0.0839(12) 0.9284(8) 0.085(4) Uani 1 1 d DU A .
H42A H 0.3101 -0.1125 0.9042 0.127 Uiso 1 1 d R . .
H42B H 0.2976 -0.0748 0.9422 0.127 Uiso 1 1 d R . .
H42C H 0.3598 -0.1112 0.9434 0.127 Uiso 1 1 d R . .
C43 C 0.4633(15) -0.0227(15) 0.9014(8) 0.087(5) Uani 1 1 d U A .
H43A H 0.4365 -0.0635 0.8818 0.131 Uiso 1 1 d R . .
H43B H 0.4979 -0.0353 0.9193 0.131 Uiso 1 1 d R . .
H43C H 0.4939 0.0209 0.8898 0.131 Uiso 1 1 d R . .
C44 C 0.4492(16) 0.0466(14) 0.9519(8) 0.088(6) Uani 1 1 d U A .
H44A H 0.4147 0.0409 0.9713 0.131 Uiso 1 1 d R . .
H44B H 0.4651 0.0959 0.9439 0.131 Uiso 1 1 d R . .
H44C H 0.4954 0.0389 0.9621 0.131 Uiso 1 1 d R . .
C45 C 0.6612(11) 0.1867(10) 0.8470(5) 0.051(3) Uani 1 1 d DU A .
C46 C 0.6056(12) 0.1242(11) 0.8171(6) 0.066(5) Uani 1 1 d DU . .
H46A H 0.6362 0.0977 0.8085 0.099 Uiso 1 1 d R . .
H46B H 0.5845 0.1417 0.7954 0.099 Uiso 1 1 d R . .
H46C H 0.5627 0.0914 0.8293 0.099 Uiso 1 1 d R . .
C47 C 0.6994(14) 0.1636(13) 0.8817(6) 0.071(5) Uani 1 1 d DU . .
H47A H 0.6606 0.1172 0.8876 0.107 Uiso 1 1 d R . .
H47B H 0.7114 0.2007 0.9031 0.107 Uiso 1 1 d R . .
H47C H 0.7469 0.1571 0.8771 0.107 Uiso 1 1 d R . .
C48 C 0.7293(12) 0.2416(13) 0.8299(7) 0.064(5) Uani 1 1 d U . .
H48A H 0.7537 0.2856 0.8477 0.096 Uiso 1 1 d R . .
H48B H 0.7087 0.2539 0.8062 0.096 Uiso 1 1 d R . .
H48C H 0.7681 0.2219 0.8250 0.096 Uiso 1 1 d R . .
C49 C 0.0651(12) -0.0105(11) 0.9357(6) 0.058(3) Uani 1 1 d DU . .
C50 C -0.0227(11) -0.0243(13) 0.9246(6) 0.061(5) Uani 1 1 d U A .
H50A H -0.0475 -0.0691 0.9073 0.091 Uiso 1 1 d R . .
H50B H -0.0271 0.0168 0.9123 0.091 Uiso 1 1 d R . .
H50C H -0.0485 -0.0303 0.9474 0.091 Uiso 1 1 d R . .
C51 C 0.1022(13) 0.0449(14) 0.9723(6) 0.074(5) Uani 1 1 d U A .
H51A H 0.1382 0.0279 0.9865 0.112 Uiso 1 1 d R . .
H51B H 0.0626 0.0459 0.9879 0.112 Uiso 1 1 d R . .
H51C H 0.1310 0.0941 0.9654 0.112 Uiso 1 1 d R . .
C52 C 0.0629(13) -0.0876(11) 0.9421(7) 0.070(5) Uani 1 1 d DU A .
H52A H 0.0128 -0.1184 0.9497 0.105 Uiso 1 1 d R . .
H52B H 0.1047 -0.0807 0.9625 0.105 Uiso 1 1 d R . .
H52C H 0.0715 -0.1113 0.9193 0.105 Uiso 1 1 d R . .
C53 C 0.7093(10) 0.4672(9) 0.7769(5) 0.040(3) Uani 1 1 d DU A .
C54 C 0.7597(10) 0.4240(11) 0.7820(6) 0.045(4) Uani 1 1 d U . .
H54A H 0.8141 0.4551 0.7801 0.068 Uiso 1 1 d R . .
H54B H 0.7411 0.3829 0.7623 0.068 Uiso 1 1 d R . .
H54C H 0.7558 0.4056 0.8068 0.068 Uiso 1 1 d R . .
C55 C 0.7202(12) 0.4971(12) 0.7373(6) 0.055(5) Uani 1 1 d U . .
H55A H 0.6749 0.4679 0.7189 0.082 Uiso 1 1 d R . .
H55B H 0.7673 0.4958 0.7285 0.082 Uiso 1 1 d R . .
H55C H 0.7247 0.5477 0.7400 0.082 Uiso 1 1 d R . .
C56 C 0.7379(11) 0.5317(10) 0.8087(5) 0.052(4) Uani 1 1 d DU . .
H56A H 0.7374 0.5129 0.8334 0.077 Uiso 1 1 d R . .
H56B H 0.7037 0.5583 0.8066 0.077 Uiso 1 1 d R . .
H56C H 0.7911 0.5648 0.8059 0.077 Uiso 1 1 d R . .
C57 C 0.0253(11) 0.2471(12) 0.9343(6) 0.050(3) Uani 1 1 d U . .
C58 C -0.0242(12) 0.2497(13) 0.8959(6) 0.068(5) Uani 1 1 d U A .
H58A H -0.0363 0.2065 0.8781 0.102 Uiso 1 1 d R . .
H58B H 0.0052 0.2938 0.8843 0.102 Uiso 1 1 d R . .
H58C H -0.0726 0.2518 0.9024 0.102 Uiso 1 1 d R . .
C59 C -0.0130(14) 0.1767(13) 0.9553(7) 0.072(5) Uani 1 1 d U A .
H59A H -0.0422 0.1882 0.9741 0.108 Uiso 1 1 d R . .
H59B H 0.0267 0.1623 0.9680 0.108 Uiso 1 1 d R . .
H59C H -0.0487 0.1365 0.9371 0.108 Uiso 1 1 d R . .
C60 C 0.0359(11) 0.3151(12) 0.9629(6) 0.055(4) Uani 1 1 d U A .
H60A H -0.0153 0.3117 0.9684 0.083 Uiso 1 1 d R . .
H60B H 0.0611 0.3595 0.9506 0.083 Uiso 1 1 d R . .
H60C H 0.0681 0.3169 0.9864 0.083 Uiso 1 1 d R . .
C61 C 0.5991(13) 0.6931(12) 0.7435(7) 0.060(4) Uani 1 1 d U . .
C62 C 0.6084(15) 0.6670(13) 0.7047(7) 0.076(5) Uani 1 1 d U A .
H62A H 0.5645 0.6636 0.6863 0.115 Uiso 1 1 d R . .
H62B H 0.6116 0.6193 0.7047 0.115 Uiso 1 1 d R . .
H62C H 0.6567 0.7030 0.6977 0.115 Uiso 1 1 d R . .
C63 C 0.6803(12) 0.7156(12) 0.7682(7) 0.063(5) Uani 1 1 d U A .
H63A H 0.7215 0.7293 0.7519 0.094 Uiso 1 1 d R . .
H63B H 0.6822 0.6756 0.7824 0.094 Uiso 1 1 d R . .
H63C H 0.6880 0.7578 0.7859 0.094 Uiso 1 1 d R . .
C64 C 0.5719(14) 0.7545(12) 0.7428(7) 0.069(5) Uani 1 1 d U A .
H64A H 0.6081 0.7940 0.7305 0.103 Uiso 1 1 d R . .
H64B H 0.5703 0.7730 0.7685 0.103 Uiso 1 1 d R . .
H64C H 0.5198 0.7368 0.7285 0.103 Uiso 1 1 d R . .
C65 C 0.1657(11) 0.5483(10) 0.8830(6) 0.050(4) Uani 1 1 d DU . .
C66 C 0.1721(13) 0.5296(15) 0.8410(6) 0.072(5) Uani 1 1 d U A .
H66A H 0.1303 0.5349 0.8244 0.108 Uiso 1 1 d R . .
H66B H 0.1673 0.4790 0.8377 0.108 Uiso 1 1 d R . .
H66C H 0.2226 0.5622 0.8345 0.108 Uiso 1 1 d R . .
C67 C 0.0852(10) 0.5186(11) 0.8950(6) 0.050(4) Uani 1 1 d U A .
H67A H 0.0837 0.5480 0.9175 0.075 Uiso 1 1 d R . .
H67B H 0.0741 0.4685 0.9009 0.075 Uiso 1 1 d R . .
H67C H 0.0461 0.5184 0.8747 0.075 Uiso 1 1 d R . .
C68 C 0.1980(14) 0.6335(10) 0.8911(7) 0.076(5) Uani 1 1 d DU A .
H68A H 0.2545 0.6532 0.8984 0.114 Uiso 1 1 d R . .
H68B H 0.1734 0.6455 0.9119 0.114 Uiso 1 1 d R . .
H68C H 0.1861 0.6551 0.8687 0.114 Uiso 1 1 d R . .
C69 C 0.4845(12) 0.7581(11) 0.8892(6) 0.050(3) Uani 1 1 d U . .
C70 C 0.4209(13) 0.7538(13) 0.8562(7) 0.065(5) Uani 1 1 d U A .
H70A H 0.4062 0.7957 0.8580 0.098 Uiso 1 1 d R . .
H70B H 0.3751 0.7087 0.8572 0.098 Uiso 1 1 d R . .
H70C H 0.4415 0.7514 0.8323 0.098 Uiso 1 1 d R . .
C71 C 0.4566(13) 0.7729(12) 0.9261(6) 0.059(4) Uani 1 1 d U A .
H71A H 0.4944 0.7746 0.9474 0.088 Uiso 1 1 d R . .
H71B H 0.4056 0.7351 0.9287 0.088 Uiso 1 1 d R . .
H71C H 0.4528 0.8204 0.9258 0.088 Uiso 1 1 d R . .
C72 C 0.5604(12) 0.8148(11) 0.8805(7) 0.059(5) Uani 1 1 d U A .
H72A H 0.5583 0.8629 0.8843 0.089 Uiso 1 1 d R . .
H72B H 0.5722 0.8073 0.8550 0.089 Uiso 1 1 d R . .
H72C H 0.6011 0.8121 0.8990 0.089 Uiso 1 1 d R . .
C73 C 0.7874(11) 0.7264(9) 0.9209(6) 0.044(3) Uani 1 1 d DU . .
C74 C 0.7564(11) 0.6960(11) 0.8799(5) 0.047(4) Uani 1 1 d U A .
H74A H 0.7045 0.6964 0.8741 0.071 Uiso 1 1 d R . .
H74B H 0.7528 0.6459 0.8760 0.071 Uiso 1 1 d R . .
H74C H 0.7912 0.7265 0.8633 0.071 Uiso 1 1 d R . .
C75 C 0.8721(11) 0.7308(12) 0.9267(6) 0.055(5) Uani 1 1 d U A .
H75A H 0.8718 0.6815 0.9258 0.082 Uiso 1 1 d R . .
H75B H 0.8966 0.7570 0.9516 0.082 Uiso 1 1 d R . .
H75C H 0.9016 0.7572 0.9072 0.082 Uiso 1 1 d R . .
C76 C 0.7907(12) 0.8059(9) 0.9256(6) 0.055(4) Uani 1 1 d DU A .
H76A H 0.8196 0.8364 0.9071 0.083 Uiso 1 1 d R . .
H76B H 0.8164 0.8271 0.9511 0.083 Uiso 1 1 d R . .
H76C H 0.7375 0.8035 0.9228 0.083 Uiso 1 1 d R . .
C77 C 0.8668(11) 0.4691(11) 0.9361(5) 0.047(3) Uani 1 1 d DU . .
C78 C 0.8638(12) 0.4940(12) 0.8959(5) 0.057(5) Uani 1 1 d DU A .
H78A H 0.8429 0.5320 0.8959 0.086 Uiso 1 1 d R . .
H78B H 0.8292 0.4518 0.8784 0.086 Uiso 1 1 d R . .
H78C H 0.9157 0.5133 0.8877 0.086 Uiso 1 1 d R . .
C79 C 0.8887(12) 0.4036(12) 0.9406(6) 0.060(5) Uani 1 1 d U A .
H79A H 0.8577 0.3648 0.9205 0.089 Uiso 1 1 d R . .
H79B H 0.8804 0.3848 0.9652 0.089 Uiso 1 1 d R . .
H79C H 0.9440 0.4201 0.9376 0.089 Uiso 1 1 d R . .
C80 C 0.9281(11) 0.5369(11) 0.9618(6) 0.048(4) Uani 1 1 d U A .
H80A H 0.9641 0.5674 0.9457 0.072 Uiso 1 1 d R . .
H80B H 0.9567 0.5195 0.9806 0.072 Uiso 1 1 d R . .
H80C H 0.9041 0.5657 0.9746 0.072 Uiso 1 1 d R . .
C81 C 0.7555(8) 0.0169(9) 0.9281(4) 0.076 Uani 1 1 d DU . .
C83 C 0.1399(12) -0.2192(12) 0.9278(7) 0.076 Uani 1 1 d DU A .
C84 C 0.0656(11) -0.2782(12) 0.9359(7) 0.076 Uani 1 1 d DU . .
H84A H 0.0433 -0.3243 0.9195 0.115 Uiso 1 1 d R . .
H84B H 0.0265 -0.2574 0.9371 0.115 Uiso 1 1 d R . .
H84C H 0.0819 -0.2873 0.9613 0.115 Uiso 1 1 d R . .
N1 N 0.1842(11) -0.1622(10) 0.9165(6) 0.076 Uani 1 1 d DU . .
Mo1 Mo 0.17494(9) 0.18506(9) 0.71121(5) 0.0390(4) Uani 1 1 d U . .
Mo2 Mo 0.21680(9) 0.09719(9) 0.78126(5) 0.0355(4) Uani 1 1 d U . .
Mo3 Mo 0.20210(9) 0.26172(9) 0.80478(5) 0.0330(4) Uani 1 1 d U . .
Mo4 Mo 0.34754(9) 0.32273(9) 0.73777(5) 0.0368(4) Uani 1 1 d U . .
Mo5 Mo 0.38265(9) 0.23447(9) 0.80727(5) 0.0338(4) Uani 1 1 d U A .
Mo6 Mo 0.36540(9) 0.41097(9) 0.82574(5) 0.0328(4) Uani 1 1 d U . .
Mo7 Mo 0.36213(9) 0.29964(8) 0.89380(5) 0.0322(4) Uani 1 1 d U . .
Mo8 Mo 0.53288(8) 0.45329(8) 0.90603(5) 0.0315(4) Uani 1 1 d U . .
Mo9 Mo 0.52014(9) 0.34893(8) 0.97897(5) 0.0322(4) Uani 1 1 d U . .
Mo10 Mo 0.58622(8) 0.51129(8) 1.02028(5) 0.0315(4) Uani 1 1 d U . .
Mo11 Mo 0.15302(11) -0.20402(10) 0.80395(6) 0.0510(5) Uani 1 1 d U A .
Mo12 Mo -0.01694(12) -0.19984(10) 0.82195(6) 0.0533(5) Uani 1 1 d U A .
Mo13 Mo 0.05959(11) -0.13056(9) 0.74533(5) 0.0451(4) Uani 1 1 d U A .
Mo14 Mo -0.00604(11) -0.35940(10) 0.79521(6) 0.0499(5) Uani 1 1 d U A .
Mo15 Mo 0.06948(11) -0.28957(10) 0.71803(6) 0.0483(5) Uani 1 1 d U A .
Mo16 Mo -0.10019(11) -0.28586(10) 0.73650(6) 0.0506(5) Uani 1 1 d U A .
Mo17 Mo -0.12176(12) -0.00384(13) 0.51359(6) 0.0633(6) Uani 1 1 d U . .
Mo18 Mo 0.05531(12) 0.05082(12) 0.56262(5) 0.0553(5) Uani 1 1 d U . .
Mo19 Mo 0.03252(13) 0.11988(13) 0.48123(6) 0.0651(6) Uani 1 1 d U . .
O1 O 0.1398(7) 0.1075(6) 0.7443(4) 0.042(2) Uani 1 1 d U A .
O2 O 0.1691(6) 0.1704(6) 0.8204(3) 0.034(2) Uani 1 1 d U A .
O3 O 0.0900(7) 0.1749(8) 0.6821(4) 0.050(3) Uani 1 1 d U . .
O4 O 0.1439(6) 0.2440(6) 0.7594(3) 0.035(2) Uani 1 1 d U A .
O5 O 0.1603(7) 0.3055(7) 0.8330(4) 0.042 Uani 1 1 d U A .
O6 O 0.1636(7) 0.0251(7) 0.8060(4) 0.042 Uani 1 1 d U A .
O7 O 0.2632(7) 0.0613(7) 0.7525(4) 0.042(2) Uani 1 1 d U A .
O8 O 0.3070(6) 0.1443(6) 0.8217(3) 0.031(2) Uani 1 1 d U A .
O9 O 0.4384(6) 0.2012(7) 0.7819(4) 0.038(2) Uani 1 1 d U . .
O10 O 0.4387(9) 0.2640(8) 0.8540(4) 0.066 Uani 1 1 d U A .
O11 O 0.3328(7) 0.2085(6) 0.9032(3) 0.041(2) Uani 1 1 d U A .
O12 O 0.4597(7) 0.3459(7) 0.9281(3) 0.042(2) Uani 1 1 d U A .
O13 O 0.4374(6) 0.3995(5) 0.8688(3) 0.021 Uani 1 1 d U A .
O14 O 0.3126(6) 0.2938(5) 0.8403(3) 0.021 Uani 1 1 d U A .
O15 O 0.2791(6) 0.2176(5) 0.7693(3) 0.021 Uani 1 1 d U A .
O16 O 0.4098(6) 0.3323(6) 0.7883(3) 0.024 Uani 1 1 d U A .
O17 O 0.3146(6) 0.4465(5) 0.8520(3) 0.021 Uani 1 1 d U A .
O18 O 0.2864(7) 0.3574(6) 0.7830(3) 0.0343(18) Uani 1 1 d U A .
O19 O 0.2440(7) 0.2879(6) 0.7083(3) 0.035(2) Uani 1 1 d U A .
O20 O 0.4304(7) 0.4839(6) 0.8062(3) 0.039(2) Uani 1 1 d U A .
O21 O 0.3881(7) 0.4099(7) 0.7260(3) 0.040(2) Uani 1 1 d U A .
O22 O 0.3929(7) 0.2758(7) 0.7129(4) 0.046(2) Uani 1 1 d U A .
O23 O 0.2250(7) 0.1479(7) 0.6848(3) 0.040(3) Uani 1 1 d U . .
O24 O 0.5931(7) 0.4187(7) 0.8850(4) 0.043(2) Uani 1 1 d U A .
O25 O 0.5603(9) 0.5409(8) 0.8934(4) 0.066 Uani 1 1 d U A .
O26 O 0.5759(9) 0.4636(8) 0.9590(4) 0.066 Uani 1 1 d U A .
O27 O 0.4455(6) 0.2818(6) 0.9971(3) 0.031(2) Uani 1 1 d U A .
O28 O 0.5776(6) 0.3052(6) 0.9628(3) 0.038(2) Uani 1 1 d U A .
O29 O 0.5871(6) 0.4091(6) 1.0209(3) 0.038(2) Uani 1 1 d U A .
O30 O 0.5666(9) 0.5203(8) 1.0666(4) 0.066 Uani 1 1 d U . .
O31 O 0.6874(7) 0.5598(6) 1.0231(3) 0.038(3) Uani 1 1 d U . .
O32 O 0.5377(9) 0.5702(8) 0.9973(4) 0.066 Uani 1 1 d U . .
O33 O 0.3019(7) 0.3309(7) 0.9156(3) 0.038(2) Uani 1 1 d U A .
O34 O 0.0946(8) -0.1639(7) 0.8375(4) 0.051(2) Uani 1 1 d U . .
O35 O 0.2456(8) -0.1716(8) 0.8288(4) 0.060(3) Uani 1 1 d U . .
O36 O 0.1003(8) -0.3008(7) 0.8220(4) 0.053(3) Uani 1 1 d U . .
O37 O 0.1583(7) -0.1187(7) 0.7743(4) 0.050(3) Uani 1 1 d U . .
O38 O 0.1646(7) -0.2481(7) 0.7581(4) 0.046(2) Uani 1 1 d U . .
O39 O -0.0253(9) -0.4402(8) 0.8163(5) 0.073(4) Uani 1 1 d U . .
O40 O 0.0374(8) -0.3733(7) 0.7529(4) 0.052(2) Uani 1 1 d U . .
O41 O -0.1011(7) -0.3692(7) 0.7653(4) 0.049(3) Uani 1 1 d U . .
O42 O -0.0367(8) -0.2960(8) 0.8344(4) 0.059(3) Uani 1 1 d U . .
O43 O -0.0395(7) -0.3215(7) 0.7040(4) 0.050(3) Uani 1 1 d U . .
O44 O -0.1900(8) -0.3197(8) 0.7119(4) 0.062(3) Uani 1 1 d U . .
O45 O -0.0468(8) -0.1901(7) 0.7199(4) 0.048(3) Uani 1 1 d U . .
O46 O -0.1121(8) -0.2387(7) 0.7833(4) 0.052(3) Uani 1 1 d U . .
O47 O 0.0276(7) -0.2436(6) 0.7708(4) 0.0427(17) Uani 1 1 d U . .
O48 O 0.0820(8) -0.0536(7) 0.7221(4) 0.046(3) Uani 1 1 d U . .
O49 O 0.0162(7) -0.1159(7) 0.7878(4) 0.047(2) Uani 1 1 d U . .
O50 O -0.0486(9) -0.1631(8) 0.8578(5) 0.070(3) Uani 1 1 d U . .
O51 O 0.1032(8) -0.3246(8) 0.6816(4) 0.060(3) Uani 1 1 d U . .
O52 O 0.0892(7) -0.1933(7) 0.7074(4) 0.046(2) Uani 1 1 d U . .
O53 O -0.2149(9) -0.0127(10) 0.5195(5) 0.080(4) Uani 1 1 d U . .
O54 O -0.1285(9) -0.1059(9) 0.5216(4) 0.067(4) Uani 1 1 d U . .
O55 O -0.0751(9) 0.0906(9) 0.4987(4) 0.066(3) Uani 1 1 d U . .
O56 O 0.0000 0.0000 0.5000 0.050(3) Uani 1 2 d SU . .
O57 O 0.0544(11) 0.2069(9) 0.4690(5) 0.090(5) Uani 1 1 d U . .
O58 O 0.0640(8) 0.1329(8) 0.5387(4) 0.058(3) Uani 1 1 d U . .
O59 O -0.0580(8) 0.0259(8) 0.5613(4) 0.058(3) Uani 1 1 d U . .
O60 O 0.0146(8) -0.0593(8) 0.5656(4) 0.060(3) Uani 1 1 d U . .
O61 O 0.0906(8) 0.0835(8) 0.6094(4) 0.059(4) Uani 1 1 d U . .
O62 O 0.1425(8) 0.0418(8) 0.5420(4) 0.056(3) Uani 1 1 d U . .
O63 O 0.6442(10) 0.0398(11) 0.9569(6) 0.164(6) Uani 1 1 d DU . .
O64 O 0.7578(10) 0.0382(11) 1.0013(4) 0.146(6) Uani 1 1 d DU . .
O65 O 0.6595(10) -0.0803(7) 0.9648(5) 0.154(6) Uani 1 1 d DU . .
F1 F 0.7982(10) 0.0851(9) 0.9202(6) 0.126(5) Uani 1 1 d DU . .
F2 F 0.7077(11) -0.0103(11) 0.8952(5) 0.139(5) Uani 1 1 d DU . .
F3 F 0.8138(11) -0.0058(11) 0.9358(6) 0.138(5) Uani 1 1 d DU . .
S1 S 0.1700(6) 0.3264(4) 0.6060(2) 0.109(2) Uani 1 1 d DU . .
S2 S -0.0553(4) 0.1853(4) 0.6306(2) 0.0847(18) Uani 1 1 d U . .
S3 S -0.0625(4) -0.0540(4) 0.65649(18) 0.0720(16) Uani 1 1 d DU . .
S4 S 0.1825(3) -0.0600(3) 0.64458(17) 0.0591(14) Uani 1 1 d U . .
S5 S 0.3229(5) 0.1833(4) 0.6089(2) 0.0902(18) Uani 1 1 d U . .
S6 S 0.3589(3) -0.0423(3) 0.75693(16) 0.0495(12) Uani 1 1 d U A .
S7 S 0.5158(4) 0.1773(4) 0.7065(2) 0.0772(17) Uani 1 1 d DU . .
S8 S -0.0416(3) 0.0525(3) 0.78423(16) 0.0491(12) Uani 1 1 d U A .
S9 S 0.2542(3) 0.4854(3) 0.72324(19) 0.0616(15) Uani 1 1 d U A .
S10 S 0.0178(3) 0.3034(3) 0.75668(16) 0.0486(12) Uani 1 1 d U A .
S11 S 0.3543(3) 0.0379(3) 0.88639(15) 0.0460(11) Uani 1 1 d U A .
S12 S 0.5982(3) 0.2327(3) 0.86549(15) 0.0418(11) Uani 1 1 d U . .
S13 S 0.1189(3) 0.0214(3) 0.89359(15) 0.0434(10) Uani 1 1 d U A .
S14 S 0.6040(3) 0.4139(3) 0.77799(16) 0.0446(11) Uani 1 1 d U . .
S15 S 0.1234(3) 0.2600(3) 0.92147(15) 0.0449(12) Uani 1 1 d U . .
S16 S 0.5277(3) 0.6147(3) 0.76309(16) 0.0531(13) Uani 1 1 d U A .
S17 S 0.2300(3) 0.5169(3) 0.91362(14) 0.0395(11) Uani 1 1 d U . .
S18 S 0.4918(3) 0.6678(3) 0.89051(14) 0.0399(11) Uani 1 1 d U A .
S19 S 0.7262(3) 0.6725(3) 0.95420(14) 0.0360(10) Uani 1 1 d U A .
S20 S 0.7665(3) 0.4454(3) 0.95218(14) 0.0383(11) Uani 1 1 d U A .
S21 S 0.6975(5) 0.0012(6) 0.9675(3) 0.127(3) Uani 1 1 d DU . .

loop_
_atom_site_aniso_label
_atom_site_aniso_U_11
_atom_site_aniso_U_22
_atom_site_aniso_U_33
_atom_site_aniso_U_23
_atom_site_aniso_U_13
_atom_site_aniso_U_12
Ag1 0.151(2) 0.138(2) 0.114(2) 0.0242(18) 0.0169(18) 0.077(2)
Ag2 0.139(2) 0.0825(17) 0.0998(19) -0.0013(13) 0.0283(16) 0.0399(16)
Ag3 0.0604(11) 0.0849(14) 0.0561(12) -0.0058(10) 0.0096(9) 0.0284(10)
Ag4 0.0621(11) 0.0628(12) 0.0657(12) 0.0018(9) 0.0082(9) 0.0253(9)
Ag5 0.0731(12) 0.0882(15) 0.0516(12) 0.0081(10) 0.0008(9) 0.0308(11)
Ag6 0.0896(15) 0.0656(14) 0.0851(15) -0.0164(11) 0.0251(11) 0.0145(11)
Ag7 0.0543(10) 0.0650(12) 0.0509(10) 0.0119(8) 0.0091(8) 0.0250(9)
Ag8 0.0606(11) 0.0683(12) 0.0641(12) -0.0001(9) 0.0085(9) 0.0298(10)
Ag9 0.1061(17) 0.0604(13) 0.1020(17) 0.0110(11) 0.0151(13) 0.0431(12)
Ag10 0.0451(11) 0.0425(12) 0.260(3) 0.0078(15) -0.0120(15) 0.0146(10)
Ag11 0.0443(9) 0.0422(10) 0.0727(12) 0.0107(8) 0.0010(8) 0.0187(8)
Ag12 0.0337(8) 0.0457(9) 0.0584(10) 0.0064(7) 0.0066(7) 0.0118(7)
Ag13 0.0584(10) 0.0626(11) 0.0515(10) -0.0052(8) -0.0050(8) 0.0326(9)
Ag14 0.0561(10) 0.0533(11) 0.0646(12) -0.0059(8) -0.0012(8) 0.0257(9)
Ag15 0.0434(9) 0.0492(10) 0.0605(11) -0.0020(8) 0.0043(8) 0.0189(8)
Ag16 0.0525(10) 0.0489(11) 0.0793(13) -0.0062(9) 0.0024(9) 0.0119(8)
Ag17 0.0439(9) 0.0589(11) 0.0532(10) 0.0148(8) 0.0101(7) 0.0196(8)
Ag18 0.032 0.030 0.033 0.001 -0.003 0.014
Ag8' 0.037 0.039 0.060 0.003 0.005 0.014
Ag1' 0.037 0.039 0.060 0.003 0.005 0.014
Ag19 0.0495(10) 0.0364(9) 0.0779(13) 0.0059(8) -0.0002(9) 0.0121(8)
Ag20 0.0395(11) 0.0446(13) 0.075(2) 0.0182(12) 0.0095(11) 0.0154(10)
Ag2' 0.042(4) 0.062(4) 0.068(6) 0.008(4) 0.007(4) 0.023(3)
Ag21 0.0438(9) 0.0432(9) 0.0551(10) 0.0092(7) 0.0077(7) 0.0117(7)
Ag22 0.0295(7) 0.0434(9) 0.0495(9) 0.0146(7) 0.0038(6) 0.0123(7)
Ag23 0.0352(8) 0.0382(9) 0.0681(11) 0.0024(8) 0.0094(7) 0.0118(7)
Ag24 0.0362(8) 0.0419(9) 0.0621(10) 0.0113(7) 0.0088(7) 0.0184(7)
Ag25 0.0416(8) 0.0380(9) 0.0603(11) 0.0158(7) 0.0120(7) 0.0149(7)
Ag26 0.0480(9) 0.0452(10) 0.0699(12) 0.0109(8) 0.0155(8) 0.0075(8)
Ag27 0.0343(8) 0.0556(11) 0.0661(11) -0.0086(8) 0.0104(8) 0.0099(8)
Ag28 0.0298(7) 0.0408(9) 0.0504(10) 0.0070(7) 0.0035(6) 0.0131(7)
Ag29 0.0288(7) 0.0411(9) 0.0502(10) 0.0072(7) 0.0046(6) 0.0148(7)
Ag30 0.0411(9) 0.0626(11) 0.0466(10) 0.0005(8) 0.0044(7) 0.0198(8)
Ag31 0.0326(8) 0.0503(10) 0.0455(9) 0.0073(7) 0.0037(7) 0.0103(7)
C1 0.074 0.071 0.081 -0.007 0.004 0.034
C2 0.074 0.071 0.081 -0.007 0.004 0.034
C3 0.074 0.071 0.081 -0.007 0.004 0.034
C4 0.074 0.071 0.081 -0.007 0.004 0.034
C5 0.106(6) 0.145(8) 0.129(7) 0.014(7) -0.009(5) 0.071(6)
C6 0.111(12) 0.159(9) 0.140(14) 0.030(8) -0.008(12) 0.083(10)
C7 0.104(9) 0.143(13) 0.137(9) 0.013(10) 0.005(10) 0.071(10)
C8 0.109 0.192 0.139 0.020 0.022 0.062
C9 0.082(5) 0.097(6) 0.095(7) -0.007(6) 0.006(6) 0.030(5)
C10 0.097(12) 0.117(13) 0.095(7) -0.016(8) 0.008(9) 0.012(10)
C11 0.101 0.100 0.102 -0.002 0.013 0.049
C12 0.101 0.100 0.102 -0.002 0.013 0.049
C13 0.091(7) 0.075(6) 0.060(6) -0.005(6) 0.006(6) 0.037(6)
C14 0.105(11) 0.074(11) 0.068(8) -0.004(8) 0.011(9) 0.060(10)
C15 0.096(11) 0.069(8) 0.071(11) -0.006(8) -0.011(10) 0.050(8)
C16 0.098(8) 0.104(12) 0.073(12) 0.001(10) 0.023(8) 0.044(9)
C17 0.114(7) 0.113(8) 0.090(6) 0.000(6) 0.033(5) 0.024(6)
C18 0.117(9) 0.145(12) 0.104(13) 0.017(12) 0.042(7) 0.013(10)
C19 0.196 0.108 0.083 -0.052 -0.022 0.020
C20 0.111(13) 0.140(10) 0.109(13) -0.020(9) 0.037(10) 0.037(9)
C21 0.062(7) 0.068(6) 0.069(7) 0.006(6) 0.001(6) 0.038(6)
C22 0.086(11) 0.101(12) 0.080(9) -0.003(9) 0.021(8) 0.048(9)
C23 0.060(9) 0.075(11) 0.095(11) 0.003(10) -0.007(9) 0.035(7)
C24 0.066(10) 0.067(8) 0.097(12) 0.005(9) 0.000(9) 0.032(7)
C25 0.106(7) 0.104(8) 0.112(9) -0.006(6) 0.042(6) 0.045(6)
C26 0.107(12) 0.127(13) 0.131(13) -0.004(10) 0.036(9) 0.054(10)
C27 0.122(13) 0.120(11) 0.115(13) 0.001(9) 0.059(10) 0.037(10)
C28 0.113(12) 0.104(11) 0.107(12) -0.006(9) 0.043(9) 0.054(10)
C29 0.043(5) 0.056(6) 0.054(7) -0.002(6) 0.003(5) 0.016(5)
C30 0.049(9) 0.059(7) 0.063(11) 0.010(7) -0.001(8) 0.008(7)
C31 0.055(8) 0.066(11) 0.080(10) 0.005(9) -0.013(9) 0.017(9)
C32 0.050(9) 0.080(10) 0.063(8) 0.000(8) 0.015(7) 0.024(9)
C33 0.057(6) 0.053(6) 0.069(8) 0.020(5) 0.001(6) 0.028(5)
C34 0.055(8) 0.066(11) 0.111(12) 0.020(9) -0.007(8) 0.028(7)
C35 0.072(10) 0.053(10) 0.073(10) 0.031(8) 0.010(8) 0.030(8)
C36 0.070(10) 0.059(10) 0.085(9) 0.018(7) 0.011(8) 0.042(8)
C37 0.057(6) 0.067(7) 0.078(7) 0.003(6) 0.015(6) 0.032(6)
C38 0.048(9) 0.069(9) 0.100(11) 0.010(8) 0.022(9) 0.043(7)
C39 0.041(7) 0.087(10) 0.081(11) 0.005(9) 0.029(8) 0.021(7)
C40 0.057(10) 0.084(12) 0.082(8) -0.009(8) 0.014(8) 0.040(9)
C41 0.070(5) 0.082(7) 0.085(6) 0.039(5) 0.004(5) 0.044(5)
C42 0.090(6) 0.081(6) 0.097(8) 0.040(6) 0.009(6) 0.046(5)
C43 0.094(10) 0.089(11) 0.112(12) 0.047(9) 0.012(8) 0.068(8)
C44 0.096(11) 0.088(10) 0.088(10) 0.041(8) -0.006(8) 0.047(8)
C45 0.053(6) 0.052(7) 0.061(7) 0.004(5) 0.014(5) 0.032(5)
C46 0.066(10) 0.061(10) 0.077(10) -0.017(8) 0.014(8) 0.032(7)
C47 0.079(11) 0.072(11) 0.078(10) 0.010(8) 0.009(8) 0.046(8)
C48 0.050(8) 0.074(10) 0.074(11) 0.001(8) 0.028(8) 0.027(7)
C49 0.050(6) 0.070(7) 0.055(6) 0.015(5) 0.021(5) 0.019(5)
C50 0.045(7) 0.081(11) 0.043(10) -0.001(9) 0.019(6) 0.009(8)
C51 0.058(10) 0.093(10) 0.053(8) 0.015(8) 0.013(8) 0.006(9)
C52 0.051(10) 0.074(8) 0.071(11) 0.032(7) 0.012(9) 0.005(8)
C53 0.035(5) 0.040(6) 0.037(6) 0.000(5) 0.006(5) 0.007(4)
C54 0.033(7) 0.055(9) 0.045(9) -0.004(7) 0.006(7) 0.015(7)
C55 0.058(9) 0.057(10) 0.040(7) 0.005(7) 0.013(7) 0.011(8)
C56 0.048(9) 0.050(9) 0.040(8) -0.010(7) 0.005(8) 0.004(7)
C57 0.038(6) 0.058(7) 0.057(7) 0.011(5) 0.001(5) 0.022(5)
C58 0.049(8) 0.087(11) 0.067(9) 0.003(8) -0.008(8) 0.030(9)
C59 0.067(10) 0.068(9) 0.089(11) 0.021(8) 0.034(9) 0.027(8)
C60 0.032(8) 0.070(9) 0.063(10) 0.002(7) 0.005(7) 0.022(8)
C61 0.067(6) 0.052(5) 0.058(7) 0.020(6) 0.014(6) 0.018(5)
C62 0.096(12) 0.062(11) 0.062(8) 0.013(8) 0.025(7) 0.018(9)
C63 0.052(7) 0.057(10) 0.071(10) 0.014(9) 0.020(8) 0.009(7)
C64 0.084(11) 0.048(8) 0.075(11) 0.020(8) 0.008(9) 0.026(8)
C65 0.037(6) 0.060(6) 0.056(7) 0.012(6) -0.004(6) 0.025(6)
C66 0.051(10) 0.105(12) 0.057(7) 0.013(8) -0.005(7) 0.031(9)
C67 0.036(7) 0.059(9) 0.062(10) 0.007(8) -0.006(7) 0.028(7)
C68 0.071(10) 0.061(8) 0.093(12) 0.026(8) -0.012(10) 0.025(7)
C69 0.056(7) 0.041(5) 0.063(7) 0.014(5) 0.001(5) 0.031(5)
C70 0.059(9) 0.065(11) 0.075(9) 0.012(9) 0.000(8) 0.030(8)
C71 0.074(10) 0.054(10) 0.073(8) 0.015(7) 0.006(7) 0.053(8)
C72 0.062(8) 0.044(8) 0.078(11) 0.020(8) 0.000(7) 0.029(7)
C73 0.037(5) 0.048(6) 0.048(6) 0.008(5) 0.020(5) 0.016(5)
C74 0.045(9) 0.040(9) 0.046(7) 0.012(7) 0.016(7) 0.003(8)
C75 0.040(7) 0.060(10) 0.062(10) 0.023(9) 0.020(7) 0.013(7)
C76 0.059(10) 0.039(7) 0.062(10) 0.008(7) 0.032(9) 0.008(7)
C77 0.040(5) 0.052(7) 0.049(6) 0.004(6) 0.008(5) 0.018(5)
C78 0.046(9) 0.072(11) 0.051(8) 0.007(7) 0.020(7) 0.017(8)
C79 0.061(9) 0.064(9) 0.059(11) -0.009(8) 0.005(9) 0.034(8)
C80 0.043(7) 0.048(8) 0.052(9) 0.002(7) 0.012(7) 0.016(7)
C81 0.089 0.086 0.071 0.051 0.031 0.042
C83 0.089 0.086 0.071 0.051 0.031 0.042
C84 0.089 0.086 0.071 0.051 0.031 0.042
N1 0.089 0.086 0.071 0.051 0.031 0.042
Mo1 0.0363(9) 0.0414(10) 0.0385(10) 0.0008(8) 0.0002(7) 0.0160(8)
Mo2 0.0318(8) 0.0306(9) 0.0428(10) 0.0009(7) 0.0032(7) 0.0117(7)
Mo3 0.0270(8) 0.0332(9) 0.0372(9) 0.0030(7) 0.0028(7) 0.0107(7)
Mo4 0.0323(9) 0.0386(10) 0.0401(10) 0.0056(7) 0.0043(7) 0.0146(7)
Mo5 0.0284(8) 0.0336(9) 0.0405(10) 0.0037(7) 0.0023(7) 0.0141(7)
Mo6 0.0302(8) 0.0330(9) 0.0349(9) 0.0048(7) 0.0006(7) 0.0129(7)
Mo7 0.0279(8) 0.0282(9) 0.0375(9) 0.0043(7) 0.0006(7) 0.0085(7)
Mo8 0.0256(8) 0.0300(9) 0.0376(9) 0.0042(7) 0.0022(7) 0.0099(7)
Mo9 0.0272(8) 0.0310(9) 0.0394(10) 0.0072(7) 0.0007(7) 0.0131(7)
Mo10 0.0206(7) 0.0309(9) 0.0421(10) 0.0057(7) -0.0014(7) 0.0104(7)
Mo11 0.0479(11) 0.0395(11) 0.0528(12) 0.0076(8) -0.0041(9) 0.0056(9)
Mo12 0.0645(12) 0.0386(11) 0.0555(12) 0.0135(9) 0.0186(10) 0.0154(9)
Mo13 0.0522(11) 0.0318(10) 0.0499(11) 0.0079(8) 0.0093(9) 0.0139(8)
Mo14 0.0462(11) 0.0325(10) 0.0630(13) 0.0114(8) -0.0046(9) 0.0090(8)
Mo15 0.0564(11) 0.0361(10) 0.0547(12) 0.0034(8) -0.0010(9) 0.0229(9)
Mo16 0.0425(10) 0.0394(11) 0.0651(13) 0.0126(9) -0.0013(9) 0.0122(8)
Mo17 0.0615(12) 0.0957(17) 0.0435(12) -0.0032(11) 0.0009(10) 0.0456(12)
Mo18 0.0638(12) 0.0746(14) 0.0368(11) -0.0018(9) 0.0006(9) 0.0398(11)
Mo19 0.0829(15) 0.0764(15) 0.0428(12) 0.0034(10) -0.0004(11) 0.0414(12)
O1 0.038(5) 0.032(5) 0.044(5) -0.003(4) -0.010(4) 0.007(4)
O2 0.023(4) 0.034(4) 0.042(5) 0.005(4) 0.007(4) 0.007(4)
O3 0.043(6) 0.066(8) 0.042(7) -0.001(6) -0.003(5) 0.025(6)
O4 0.031(5) 0.038(5) 0.039(4) 0.004(4) 0.001(4) 0.017(4)
O5 0.028 0.034 0.052 -0.004 0.012 0.001
O6 0.028 0.034 0.052 -0.004 0.012 0.001
O7 0.039(5) 0.032(4) 0.053(5) 0.000(4) 0.013(4) 0.010(4)
O8 0.035(4) 0.029(4) 0.037(5) 0.005(3) 0.004(3) 0.020(3)
O9 0.029(5) 0.043(6) 0.051(6) 0.018(5) 0.009(5) 0.020(5)
O10 0.080 0.062 0.066 0.030 0.004 0.037
O11 0.050(5) 0.030(3) 0.038(6) -0.001(4) -0.003(4) 0.013(4)
O12 0.040(5) 0.043(5) 0.041(4) 0.013(3) 0.000(4) 0.014(4)
O13 0.023 0.019 0.012 -0.010 -0.003 0.003
O14 0.023 0.019 0.012 -0.010 -0.003 0.003
O15 0.023 0.019 0.012 -0.010 -0.003 0.003
O16 0.023 0.029 0.012 -0.004 0.002 0.004
O17 0.023 0.019 0.012 -0.010 -0.003 0.003
O18 0.039(4) 0.028(4) 0.035(4) 0.006(3) 0.005(3) 0.012(3)
O19 0.037(4) 0.037(5) 0.030(5) 0.004(4) 0.000(4) 0.016(4)
O20 0.044(5) 0.033(5) 0.041(6) 0.006(4) 0.003(4) 0.016(4)
O21 0.043(4) 0.044(4) 0.037(6) 0.008(4) 0.004(4) 0.021(4)
O22 0.038(5) 0.058(6) 0.043(5) 0.010(4) 0.014(4) 0.017(5)
O23 0.042(6) 0.042(6) 0.041(6) 0.000(5) -0.004(5) 0.023(5)
O24 0.032(5) 0.039(5) 0.058(5) 0.007(4) 0.003(4) 0.015(5)
O25 0.080 0.062 0.066 0.030 0.004 0.037
O26 0.080 0.062 0.066 0.030 0.004 0.037
O27 0.026(5) 0.029(5) 0.046(7) 0.002(4) 0.011(4) 0.018(4)
O28 0.025(5) 0.040(5) 0.049(5) 0.003(4) 0.006(4) 0.013(4)
O29 0.028(5) 0.038(4) 0.048(5) 0.010(4) 0.001(4) 0.014(4)
O30 0.080 0.062 0.066 0.030 0.004 0.037
O31 0.039(5) 0.037(6) 0.036(6) 0.005(5) -0.005(4) 0.015(4)
O32 0.080 0.062 0.066 0.030 0.004 0.037
O33 0.034(5) 0.039(6) 0.033(6) 0.001(5) 0.008(4) 0.007(5)
O34 0.060(4) 0.041(4) 0.050(5) 0.011(4) 0.002(4) 0.018(4)
O35 0.054(5) 0.054(7) 0.061(7) 0.010(6) -0.005(5) 0.013(5)
O36 0.056(5) 0.043(5) 0.059(6) 0.009(4) -0.003(4) 0.021(4)
O37 0.041(5) 0.036(5) 0.059(6) 0.008(4) 0.002(4) 0.002(4)
O38 0.035(5) 0.043(6) 0.060(5) 0.011(4) -0.001(4) 0.017(4)
O39 0.085(9) 0.040(6) 0.082(9) 0.021(6) -0.009(7) 0.015(6)
O40 0.047(6) 0.039(5) 0.064(5) 0.006(4) -0.002(4) 0.013(4)
O41 0.037(5) 0.035(5) 0.068(6) 0.011(4) 0.002(4) 0.006(4)
O42 0.065(6) 0.050(5) 0.059(6) 0.018(4) 0.011(5) 0.018(5)
O43 0.051(5) 0.036(6) 0.060(6) -0.005(4) -0.005(4) 0.019(4)
O44 0.046(5) 0.054(7) 0.077(8) 0.002(6) -0.007(6) 0.013(5)
O45 0.055(5) 0.042(5) 0.047(6) 0.011(4) 0.003(4) 0.021(4)
O46 0.049(5) 0.038(6) 0.066(5) 0.004(4) 0.009(4) 0.014(5)
O47 0.034(4) 0.029(4) 0.055(4) 0.006(3) 0.003(3) 0.003(3)
O48 0.056(7) 0.040(5) 0.042(7) 0.001(5) 0.003(5) 0.022(5)
O49 0.044(6) 0.042(5) 0.057(5) 0.008(4) 0.009(4) 0.018(4)
O50 0.080(8) 0.050(7) 0.072(7) 0.000(6) 0.036(6) 0.011(7)
O51 0.063(7) 0.044(7) 0.069(6) -0.004(5) 0.014(6) 0.016(6)
O52 0.055(6) 0.033(5) 0.049(5) 0.006(4) 0.004(4) 0.017(4)
O53 0.061(6) 0.115(10) 0.078(9) 0.000(8) 0.005(6) 0.052(6)
O54 0.066(7) 0.070(5) 0.061(8) -0.009(5) 0.006(6) 0.027(5)
O55 0.068(5) 0.080(6) 0.070(7) 0.008(6) -0.002(5) 0.054(5)
O56 0.048(6) 0.062(6) 0.046(5) -0.003(5) -0.007(5) 0.032(5)
O57 0.109(9) 0.074(7) 0.071(9) 0.012(7) -0.006(8) 0.023(7)
O58 0.063(6) 0.063(5) 0.049(6) 0.003(4) 0.004(5) 0.027(5)
O59 0.063(5) 0.069(7) 0.045(6) -0.002(5) 0.001(4) 0.032(5)
O60 0.061(7) 0.065(5) 0.058(7) -0.001(5) 0.002(6) 0.032(5)
O61 0.069(8) 0.062(8) 0.044(6) -0.017(6) -0.003(6) 0.030(7)
O62 0.053(5) 0.060(7) 0.053(7) -0.002(5) 0.003(5) 0.020(5)
O63 0.118(10) 0.223(12) 0.164(13) -0.012(11) 0.033(8) 0.081(10)
O64 0.128(11) 0.192(12) 0.106(8) -0.041(10) 0.007(8) 0.059(9)
O65 0.146(12) 0.161(8) 0.103(11) 0.039(9) 0.037(9) -0.005(8)
F1 0.111(9) 0.105(7) 0.167(11) 0.035(8) 0.019(8) 0.046(6)
F2 0.150(10) 0.138(10) 0.103(7) 0.024(8) 0.030(7) 0.025(8)
F3 0.151(9) 0.150(10) 0.162(11) 0.051(9) 0.055(7) 0.099(9)
S1 0.149(5) 0.087(5) 0.093(4) 0.006(3) 0.020(4) 0.049(4)
S2 0.101(4) 0.103(4) 0.068(4) -0.009(3) -0.005(3) 0.066(4)
S3 0.065(3) 0.098(4) 0.048(3) 0.013(3) 0.003(3) 0.027(3)
S4 0.065(3) 0.062(3) 0.053(3) 0.000(3) 0.003(3) 0.031(3)
S5 0.093(4) 0.076(4) 0.080(4) 0.000(3) 0.023(3) 0.009(3)
S6 0.050(3) 0.051(3) 0.052(3) 0.001(2) -0.001(2) 0.026(2)
S7 0.074(4) 0.061(3) 0.093(4) -0.010(3) 0.031(3) 0.019(3)
S8 0.041(3) 0.051(3) 0.051(3) 0.009(2) 0.007(2) 0.014(2)
S9 0.049(3) 0.042(3) 0.096(4) 0.016(2) 0.003(3) 0.020(2)
S10 0.045(3) 0.052(3) 0.054(3) 0.008(2) 0.006(2) 0.024(2)
S11 0.046(2) 0.041(3) 0.055(3) 0.017(2) 0.011(2) 0.0182(18)
S12 0.038(2) 0.032(2) 0.055(3) 0.0023(19) 0.010(2) 0.012(2)
S13 0.039(2) 0.038(2) 0.050(3) 0.008(2) 0.0124(19) 0.010(2)
S14 0.032(2) 0.036(3) 0.062(3) 0.008(2) 0.006(2) 0.009(2)
S15 0.037(3) 0.043(3) 0.046(3) 0.006(2) 0.002(2) 0.007(2)
S16 0.056(3) 0.039(3) 0.050(3) 0.010(2) 0.003(2) 0.004(2)
S17 0.028(2) 0.044(3) 0.050(3) 0.016(2) 0.009(2) 0.015(2)
S18 0.036(2) 0.031(2) 0.051(3) 0.003(2) 0.002(2) 0.011(2)
S19 0.028(2) 0.038(3) 0.040(3) 0.005(2) 0.0013(19) 0.012(2)
S20 0.032(2) 0.043(3) 0.044(3) 0.003(2) 0.002(2) 0.019(2)
S21 0.098(5) 0.166(6) 0.106(5) -0.019(5) 0.020(4) 0.043(5)

loop_
_atom_type_symbol
_atom_type_description
_atom_type_scat_dispersion_real
_atom_type_scat_dispersion_imag
_atom_type_scat_source
C C 0.0033 0.0016 'International Tables Vol C Tables 4.2.6.8 and 6.1.1.4'
H H 0.0000 0.0000 'International Tables Vol C Tables 4.2.6.8 and 6.1.1.4'
O O 0.0106 0.0060 'International Tables Vol C Tables 4.2.6.8 and 6.1.1.4'
S S 0.1246 0.1234 'International Tables Vol C Tables 4.2.6.8 and 6.1.1.4'
Ag Ag -0.8971 1.1015 'International Tables Vol C Tables 4.2.6.8 and 6.1.1.4'
Mo Mo -1.6832 0.6857 'International Tables Vol C Tables 4.2.6.8 and 6.1.1.4'
N N 0.0061 0.0033 'International Tables Vol C Tables 4.2.6.8 and 6.1.1.4'
F F 0.0171 0.0103 'International Tables Vol C Tables 4.2.6.8 and 6.1.1.4'

loop_
_geom_angle_atom_site_label_1
_geom_angle_atom_site_label_2
_geom_angle_atom_site_label_3
_geom_angle
_geom_angle_site_symmetry_1
_geom_angle_site_symmetry_3
S2 Ag1 S1 116.5(3) . .
S1 Ag2 S5 171.7(3) . .
S2 Ag3 S3 172.0(3) . .
S2 Ag3 Ag7 127.48(19) . .
S3 Ag3 Ag7 48.16(16) . .
S2 Ag3 H11B 101.7 . .
S3 Ag3 H11B 71.5 . .
Ag7 Ag3 H11B 78.8 . .
S4 Ag4 S5 168.3(3) . .
S4 Ag4 Ag6 126.13(15) . .
S5 Ag4 Ag6 46.00(19) . .
S3 Ag5 S4 136.0(2) . .
S5 Ag6 S7 164.5(3) . .
S5 Ag6 O22 104.7(3) . .
S7 Ag6 O22 90.8(3) . .
S5 Ag6 Ag4 47.31(19) . .
S7 Ag6 Ag4 128.35(19) . .
O22 Ag6 Ag4 108.6(3) . .
S8 Ag7 S3 165.5(2) . .
S8 Ag7 Ag3 127.75(14) . .
S3 Ag7 Ag3 47.82(17) . .
S10 Ag8 S2 172.7(2) . .
S10 Ag8 Ag12 48.84(13) . .
S2 Ag8 Ag12 129.7(2) . .
S9 Ag9 S1 167.2(2) . .
S9 Ag9 Ag11 49.02(16) . .
S1 Ag9 Ag11 135.5(2) . .
S16 Ag10 S9 161.3(3) . .
S16 Ag10 O21 101.9(3) . .
S9 Ag10 O21 83.0(3) . .
S16 Ag10 Ag2' 55.0(3) . .
S9 Ag10 Ag2' 131.5(2) . .
O21 Ag10 Ag2' 48.7(3) . .
S9 Ag11 S10 153.79(18) . .
S9 Ag11 Ag9 48.16(17) . .
S10 Ag11 Ag9 121.22(15) . .
S8 Ag12 S10 172.10(18) . .
S8 Ag12 Ag8 127.74(15) . .
S10 Ag12 Ag8 47.38(14) . .
S4 Ag13 S6 159.1(2) . .
S4 Ag13 O7 113.2(3) . .
S6 Ag13 O7 77.6(3) . .
S4 Ag13 Ag14 122.13(17) . .
S6 Ag13 Ag14 45.66(14) . .
O7 Ag13 Ag14 61.5(3) . .
S7 Ag14 S6 164.5(2) . .
S7 Ag14 Ag13 131.57(19) . .
S6 Ag14 Ag13 47.32(12) . .
S11 Ag15 S6 170.5(2) . .
S11 Ag15 Ag8' 60.82(14) . .
S6 Ag15 Ag8' 128.04(15) . .
S11 Ag15 Ag25 47.34(13) . .
S6 Ag15 Ag25 123.55(15) . .
Ag8' Ag15 Ag25 100.46(8) . .
S14 Ag16 S7 165.8(2) . .
S14 Ag16 Ag24 48.77(13) . .
S7 Ag16 Ag24 117.1(2) . .
S8 Ag17 S13 160.3(2) . .
S8 Ag17 O6 110.1(3) . .
S13 Ag17 O6 82.5(3) . .
S8 Ag17 Ag19 110.87(14) . .
S13 Ag17 Ag19 51.74(12) . .
O6 Ag17 Ag19 93.3(3) . .
N1 Ag18 S13 120.7(6) . .
N1 Ag18 S11 117.5(5) . .
S13 Ag18 S11 106.4(2) . .
N1 Ag18 Ag26 123.1(6) . .
S13 Ag18 Ag26 54.82(14) . .
S11 Ag18 Ag26 57.29(15) . .
O34 Ag8' O6 99.0(4) . .
O34 Ag8' S13 99.9(4) . .
O6 Ag8' S13 80.1(3) . .
O34 Ag8' S11 145.6(3) . .
O6 Ag8' S11 108.6(3) . .
S13 Ag8' S11 104.65(18) . .
O34 Ag8' Ag15 115.2(4) . .
O6 Ag8' Ag15 85.7(3) . .
S13 Ag8' Ag15 143.78(15) . .
S11 Ag8' Ag15 49.24(13) . .
O34 Ag8' Ag26 142.5(4) . .
O6 Ag8' Ag26 98.9(3) . .
S13 Ag8' Ag26 51.61(12) . .
S11 Ag8' Ag26 53.11(13) . .
Ag15 Ag8' Ag26 98.77(9) . .
N1 Ag1' Ag26 148.2(11) . .
N1 Ag1' S11 127.3(10) . .
Ag26 Ag1' S11 61.2(4) . .
N1 Ag1' S13 126.1(10) . .
Ag26 Ag1' S13 57.3(4) . .
S11 Ag1' S13 106.6(6) . .
N1 Ag1' C42 65.4(8) . .
Ag26 Ag1' C42 103.0(8) . .
S11 Ag1' C42 64.7(6) . .
S13 Ag1' C42 158.6(10) . .
N1 Ag1' H42B 61.7 . .
Ag26 Ag1' H42B 96.7 . .
S11 Ag1' H42B 76.7 . .
S13 Ag1' H42B 142.8 . .
C42 Ag1' H42B 20.4 . .
S15 Ag19 S13 150.6(2) . .
S15 Ag19 Ag17 141.04(13) . .
S13 Ag19 Ag17 52.55(12) . .
S15 Ag19 Ag26 122.80(13) . .
S13 Ag19 Ag26 51.07(12) . .
Ag17 Ag19 Ag26 95.76(6) . .
S14 Ag20 S16 163.3(2) . .
S14 Ag20 O20 114.8(3) . .
S16 Ag20 O20 77.5(3) . .
O21 Ag2' S14 112.8(5) . .
O21 Ag2' S16 97.0(4) . .
S14 Ag2' S16 127.4(6) . .
O21 Ag2' Ag10 52.7(3) . .
S14 Ag2' Ag10 149.2(5) . .
S16 Ag2' Ag10 45.90(19) . .
S16 Ag21 S18 171.70(18) . .
S18 Ag22 S17 163.53(17) . .
S17 Ag23 S15 146.54(19) . .
S14 Ag24 S12 163.86(19) . .
S14 Ag24 O24 97.9(3) . .
S12 Ag24 O24 95.0(3) . .
S14 Ag24 Ag16 47.83(13) . .
S12 Ag24 Ag16 121.50(14) . .
O24 Ag24 Ag16 142.8(3) . .
S14 Ag24 Ag27 136.65(13) . .
S12 Ag24 Ag27 47.74(12) . .
O24 Ag24 Ag27 54.5(2) . .
Ag16 Ag24 Ag27 159.22(7) . .
S11 Ag25 S12 160.37(17) . .
S11 Ag25 O10 119.6(4) . .
S12 Ag25 O10 79.9(4) . .
S11 Ag25 Ag15 46.12(14) . .
S12 Ag25 Ag15 130.45(14) . .
O10 Ag25 Ag15 114.9(3) . .
O11 Ag26 S13 115.9(3) . .
O11 Ag26 Ag1' 142.1(5) . .
S13 Ag26 Ag1' 63.5(4) . .
O11 Ag26 S11 89.3(3) . .
S13 Ag26 S11 110.14(18) . .
Ag1' Ag26 S11 59.5(4) . .
O11 Ag26 Ag18 133.1(3) . .
S13 Ag26 Ag18 58.74(14) . .
Ag1' Ag26 Ag18 10.9(4) . .
S11 Ag26 Ag18 57.51(15) . .
O11 Ag26 Ag8' 114.5(3) . .
S13 Ag26 Ag8' 54.18(13) . .
Ag1' Ag26 Ag8' 31.1(4) . .
S11 Ag26 Ag8' 56.04(13) . .
Ag18 Ag26 Ag8' 20.28(8) . .
O11 Ag26 Ag19 72.9(3) . .
S13 Ag26 Ag19 48.02(12) . .
Ag1' Ag26 Ag19 110.4(4) . .
S11 Ag26 Ag19 131.48(13) . .
Ag18 Ag26 Ag19 103.27(9) . .
Ag8' Ag26 Ag19 90.40(7) . .
S12 Ag27 S20 167.43(19) . .
S12 Ag27 O28 99.3(3) . .
S20 Ag27 O28 93.2(3) . .
S12 Ag27 Ag24 48.32(12) . .
S20 Ag27 Ag24 126.28(13) . .
O28 Ag27 Ag24 114.6(2) . .
S19 Ag28 S18 144.18(18) . .
S20 Ag29 S19 168.84(16) . .
S20 Ag29 Ag30 44.85(12) . .
S19 Ag29 Ag30 132.58(13) . .
S20 Ag30 S17 167.21(18) . 2_667
S20 Ag30 Ag29 45.49(11) . .
S17 Ag30 Ag29 122.25(13) 2_667 .
S15 Ag31 S19 166.25(19) 2_667 .
C4 C1 C3 112.2(7) . .
C4 C1 C2 111.5(7) . .
C3 C1 C2 111.3(7) . .
C4 C1 S1 107.2(6) . .
C3 C1 S1 106.9(7) . .
C2 C1 S1 107.5(7) . .
C1 C2 H2A 110.0 . .
C1 C2 H2B 110.6 . .
H2A C2 H2B 109.5 . .
C1 C2 H2C 107.9 . .
H2A C2 H2C 109.5 . .
H2B C2 H2C 109.5 . .
C1 C3 H3A 107.8 . .
C1 C3 H3B 108.0 . .
H3A C3 H3B 109.5 . .
C1 C3 H3C 112.6 . .
H3A C3 H3C 109.5 . .
H3B C3 H3C 109.5 . .
C1 C4 H4A 107.2 . .
C1 C4 H4B 110.5 . .
H4A C4 H4B 109.5 . .
C1 C4 H4C 110.6 . .
H4A C4 H4C 109.5 . .
H4B C4 H4C 109.5 . .
C8 C5 C6 114.2(16) . .
C8 C5 C7 113.5(16) . .
C6 C5 C7 111.4(10) . .
C8 C5 S2 108.1(17) . .
C6 C5 S2 105.3(19) . .
C7 C5 S2 103.3(19) . .
C5 C6 H6A 119.6 . .
C5 C6 H6B 103.0 . .
H6A C6 H6B 109.5 . .
C5 C6 H6C 105.3 . .
H6A C6 H6C 109.5 . .
H6B C6 H6C 109.5 . .
C5 C7 H7A 102.1 . .
C5 C7 H7B 108.1 . .
H7A C7 H7B 109.5 . .
C5 C7 H7C 117.8 . .
H7A C7 H7C 109.5 . .
H7B C7 H7C 109.5 . .
C5 C8 H8A 105.3 . .
C5 C8 H8B 111.5 . .
H8A C8 H8B 109.5 . .
C5 C8 H8C 111.6 . .
H8A C8 H8C 109.5 . .
H8B C8 H8C 109.5 . .
C10 C9 C12 110.8(8) . .
C10 C9 C11 110.1(7) . .
C12 C9 C11 110.1(7) . .
C10 C9 S3 106.0(13) . .
C12 C9 S3 114.0(14) . .
C11 C9 S3 105.7(7) . .
C9 C10 H10A 108.1 . .
C9 C10 H10B 112.9 . .
H10A C10 H10B 109.5 . .
C9 C10 H10C 107.4 . .
H10A C10 H10C 109.5 . .
H10B C10 H10C 109.5 . .
C9 C11 H11A 115.1 . .
C9 C11 H11B 105.2 . .
H11A C11 H11B 109.5 . .
C9 C11 H11C 107.9 . .
H11A C11 H11C 109.5 . .
H11B C11 H11C 109.5 . .
C9 C12 H12A 109.3 . .
C9 C12 H12B 108.0 . .
H12A C12 H12B 109.5 . .
C9 C12 H12C 111.0 . .
H12A C12 H12C 109.5 . .
H12B C12 H12C 109.5 . .
C16 C13 C15 119(2) . .
C16 C13 C14 109(2) . .
C15 C13 C14 112.3(18) . .
C16 C13 S4 106.2(16) . .
C15 C13 S4 104.6(15) . .
C14 C13 S4 104.7(15) . .
C13 C14 H14A 110.5 . .
C13 C14 H14B 103.6 . .
H14A C14 H14B 109.5 . .
C13 C14 H14C 114.1 . .
H14A C14 H14C 109.5 . .
H14B C14 H14C 109.5 . .
C13 C15 H15A 110.6 . .
C13 C15 H15B 111.5 . .
H15A C15 H15B 109.5 . .
C13 C15 H15C 106.2 . .
H15A C15 H15C 109.5 . .
H15B C15 H15C 109.5 . .
C13 C16 H16A 108.6 . .
C13 C16 H16B 106.7 . .
H16A C16 H16B 109.5 . .
C13 C16 H16C 113.1 . .
H16A C16 H16C 109.5 . .
H16B C16 H16C 109.5 . .
C18 C17 C20 110.5(19) . .
C18 C17 C19 107.7(19) . .
C20 C17 C19 108.2(18) . .
C18 C17 S5 107(2) . .
C20 C17 S5 110(2) . .
C19 C17 S5 114(2) . .
C17 C18 H18A 111.5 . .
C17 C18 H18B 101.4 . .
H18A C18 H18B 109.5 . .
C17 C18 H18C 115.2 . .
H18A C18 H18C 109.4 . .
H18B C18 H18C 109.5 . .
C17 C19 H19A 114.2 . .
C17 C19 H19B 101.0 . .
H19A C19 H19B 109.5 . .
C17 C19 H19C 112.9 . .
H19A C19 H19C 109.5 . .
H19B C19 H19C 109.5 . .
C17 C20 H20A 111.2 . .
C17 C20 H20B 113.8 . .
H20A C20 H20B 109.5 . .
C17 C20 H20C 103.1 . .
H20A C20 H20C 109.5 . .
H20B C20 H20C 109.5 . .
C23 C21 C24 118.0(19) . .
C23 C21 C22 105(2) . .
C24 C21 C22 108(2) . .
C23 C21 S6 108.5(15) . .
C24 C21 S6 108.3(16) . .
C22 C21 S6 108.1(15) . .
C21 C22 H22A 105.8 . .
C21 C22 H22B 110.6 . .
H22A C22 H22B 109.5 . .
C21 C22 H22C 111.9 . .
H22A C22 H22C 109.5 . .
H22B C22 H22C 109.5 . .
C21 C23 H23A 111.0 . .
C21 C23 H23B 111.5 . .
H23A C23 H23B 109.5 . .
C21 C23 H23C 105.9 . .
H23A C23 H23C 109.5 . .
H23B C23 H23C 109.4 . .
C21 C24 H24A 106.5 . .
C21 C24 H24B 108.5 . .
H24A C24 H24B 109.5 . .
C21 C24 H24C 113.3 . .
H24A C24 H24C 109.5 . .
H24B C24 H24C 109.5 . .
C27 C25 C26 110.8(9) . .
C27 C25 C28 110.3(9) . .
C26 C25 C28 110.4(9) . .
C27 C25 S7 107.0(15) . .
C26 C25 S7 106.9(15) . .
C28 C25 S7 111.3(14) . .
C25 C26 H26A 118.5 . .
C25 C26 H26B 111.1 . .
H26A C26 H26B 109.5 . .
C25 C26 H26C 98.1 . .
H26A C26 H26C 109.5 . .
H26B C26 H26C 109.5 . .
C25 C27 H27A 104.6 . .
C25 C27 H27B 121.7 . .
H27A C27 H27B 109.5 . .
C25 C27 H27C 101.5 . .
H27A C27 H27C 109.4 . .
H27B C27 H27C 109.5 . .
C25 C28 H28A 116.9 . .
C25 C28 H28B 102.2 . .
H28A C28 H28B 109.5 . .
C25 C28 H28C 109.0 . .
H28A C28 H28C 109.5 . .
H28B C28 H28C 109.5 . .
C32 C29 C31 109.5(17) . .
C32 C29 C30 110.5(18) . .
C31 C29 C30 109.4(16) . .
C32 C29 S8 109.9(13) . .
C31 C29 S8 108.4(14) . .
C30 C29 S8 109.1(13) . .
C29 C30 H30A 109.7 . .
C29 C30 H30B 108.9 . .
H30A C30 H30B 109.5 . .
C29 C30 H30C 109.9 . .
H30A C30 H30C 109.5 . .
H30B C30 H30C 109.5 . .
C29 C31 H31A 105.6 . .
C29 C31 H31B 112.0 . .
H31A C31 H31B 109.5 . .
C29 C31 H31C 110.8 . .
H31A C31 H31C 109.5 . .
H31B C31 H31C 109.5 . .
C29 C32 H32A 108.8 . .
C29 C32 H32B 111.5 . .
H32A C32 H32B 109.5 . .
C29 C32 H32C 108.0 . .
H32A C32 H32C 109.5 . .
H32B C32 H32C 109.5 . .
C36 C33 C34 113.8(18) . .
C36 C33 C35 107.2(18) . .
C34 C33 C35 111.2(17) . .
C36 C33 S9 108.3(13) . .
C34 C33 S9 107.9(13) . .
C35 C33 S9 108.3(13) . .
C33 C34 H34A 110.7 . .
C33 C34 H34B 108.8 . .
H34A C34 H34B 109.5 . .
C33 C34 H34C 108.9 . .
H34A C34 H34C 109.5 . .
H34B C34 H34C 109.5 . .
C33 C35 H35A 114.7 . .
C33 C35 H35B 103.5 . .
H35A C35 H35B 109.5 . .
C33 C35 H35C 110.0 . .
H35A C35 H35C 109.5 . .
H35B C35 H35C 109.5 . .
C33 C36 H36A 114.2 . .
C33 C36 H36B 107.6 . .
H36A C36 H36B 109.5 . .
C33 C36 H36C 106.5 . .
H36A C36 H36C 109.4 . .
H36B C36 H36C 109.5 . .
C40 C37 C38 108.1(18) . .
C40 C37 C39 113.3(18) . .
C38 C37 C39 114.9(19) . .
C40 C37 S10 106.3(13) . .
C38 C37 S10 109.3(14) . .
C39 C37 S10 104.6(14) . .
C37 C38 H38A 109.5 . .
C37 C38 H38B 105.8 . .
H38A C38 H38B 109.5 . .
C37 C38 H38C 113.0 . .
H38A C38 H38C 109.5 . .
H38B C38 H38C 109.5 . .
C37 C39 H39A 103.5 . .
C37 C39 H39B 109.0 . .
H39A C39 H39B 109.5 . .
C37 C39 H39C 115.7 . .
H39A C39 H39C 109.5 . .
H39B C39 H39C 109.5 . .
C37 C40 H40A 110.7 . .
C37 C40 H40B 106.3 . .
H40A C40 H40B 109.5 . .
C37 C40 H40C 111.3 . .
H40A C40 H40C 109.5 . .
H40B C40 H40C 109.5 . .
C42 C41 C43 114(2) . .
C42 C41 C44 119(2) . .
C43 C41 C44 101(2) . .
C42 C41 S11 108.6(14) . .
C43 C41 S11 108.5(17) . .
C44 C41 S11 104.4(16) . .
C41 C42 Ag1' 96.5(13) . .
C41 C42 H42A 107.0 . .
Ag1' C42 H42A 68.3 . .
C41 C42 H42B 112.5 . .
Ag1' C42 H42B 51.5 . .
H42A C42 H42B 109.4 . .
C41 C42 H42C 108.9 . .
Ag1' C42 H42C 153.5 . .
H42A C42 H42C 109.5 . .
H42B C42 H42C 109.5 . .
C41 C43 H43A 105.4 . .
C41 C43 H43B 111.9 . .
H43A C43 H43B 109.5 . .
C41 C43 H43C 111.1 . .
H43A C43 H43C 109.4 . .
H43B C43 H43C 109.5 . .
C41 C44 H44A 105.4 . .
C41 C44 H44B 111.7 . .
H44A C44 H44B 109.5 . .
C41 C44 H44C 111.3 . .
H44A C44 H44C 109.5 . .
H44B C44 H44C 109.4 . .
C48 C45 C47 105.2(17) . .
C48 C45 C46 111.8(18) . .
C47 C45 C46 116.6(18) . .
C48 C45 S12 110.8(13) . .
C47 C45 S12 107.1(14) . .
C46 C45 S12 105.2(13) . .
C45 C46 H46A 106.3 . .
C45 C46 H46B 113.4 . .
H46A C46 H46B 109.5 . .
C45 C46 H46C 108.6 . .
H46A C46 H46C 109.5 . .
H46B C46 H46C 109.5 . .
C45 C47 H47A 106.5 . .
C45 C47 H47B 108.7 . .
H47A C47 H47B 109.5 . .
C45 C47 H47C 113.2 . .
H47A C47 H47C 109.5 . .
H47B C47 H47C 109.5 . .
C45 C48 H48A 107.9 . .
C45 C48 H48B 108.6 . .
H48A C48 H48B 109.5 . .
C45 C48 H48C 111.9 . .
H48A C48 H48C 109.5 . .
H48B C48 H48C 109.5 . .
C50 C49 C51 111.4(18) . .
C50 C49 C52 103.9(18) . .
C51 C49 C52 111.7(19) . .
C50 C49 S13 108.7(14) . .
C51 C49 S13 112.7(15) . .
C52 C49 S13 108.0(15) . .
C49 C50 H50A 108.6 . .
C49 C50 H50B 110.4 . .
H50A C50 H50B 109.5 . .
C49 C50 H50C 109.4 . .
H50A C50 H50C 109.5 . .
H50B C50 H50C 109.5 . .
C49 C51 H51A 106.4 . .
C49 C51 H51B 111.9 . .
H51A C51 H51B 109.5 . .
C49 C51 H51C 110.1 . .
H51A C51 H51C 109.4 . .
H51B C51 H51C 109.5 . .
C49 C52 H52A 110.2 . .
C49 C52 H52B 106.8 . .
H52A C52 H52B 109.5 . .
C49 C52 H52C 111.4 . .
H52A C52 H52C 109.5 . .
H52B C52 H52C 109.5 . .
C54 C53 C56 108.9(15) . .
C54 C53 C55 106.4(16) . .
C56 C53 C55 110.3(16) . .
C54 C53 S14 114.9(13) . .
C56 C53 S14 108.0(13) . .
C55 C53 S14 108.3(12) . .
C53 C54 H54A 110.4 . .
C53 C54 H54B 109.0 . .
H54A C54 H54B 109.5 . .
C53 C54 H54C 109.1 . .
H54A C54 H54C 109.5 . .
H54B C54 H54C 109.5 . .
C53 C55 H55A 109.9 . .
C53 C55 H55B 111.0 . .
H55A C55 H55B 109.5 . .
C53 C55 H55C 107.6 . .
H55A C55 H55C 109.4 . .
H55B C55 H55C 109.5 . .
C53 C56 H56A 109.8 . .
C53 C56 H56B 109.7 . .
H56A C56 H56B 109.5 . .
C53 C56 H56C 108.9 . .
H56A C56 H56C 109.5 . .
H56B C56 H56C 109.5 . .
C59 C57 C58 115.1(18) . .
C59 C57 C60 106.4(19) . .
C58 C57 C60 108.7(16) . .
C59 C57 S15 113.4(14) . .
C58 C57 S15 105.3(15) . .
C60 C57 S15 107.8(13) . .
C57 C58 H58A 112.0 . .
C57 C58 H58B 109.2 . .
H58A C58 H58B 109.5 . .
C57 C58 H58C 107.3 . .
H58A C58 H58C 109.5 . .
H58B C58 H58C 109.5 . .
C57 C59 H59A 107.8 . .
C57 C59 H59B 111.1 . .
H59A C59 H59B 109.5 . .
C57 C59 H59C 109.4 . .
H59A C59 H59C 109.4 . .
H59B C59 H59C 109.5 . .
C57 C60 H60A 109.3 . .
C57 C60 H60B 107.7 . .
H60A C60 H60B 109.5 . .
C57 C60 H60C 111.3 . .
H60A C60 H60C 109.5 . .
H60B C60 H60C 109.5 . .
C64 C61 C62 112.4(19) . .
C64 C61 C63 112(2) . .
C62 C61 C63 106(2) . .
C64 C61 S16 109.6(17) . .
C62 C61 S16 108.0(16) . .
C63 C61 S16 108.0(14) . .
C61 C62 H62A 110.4 . .
C61 C62 H62B 110.6 . .
H62A C62 H62B 109.5 . .
C61 C62 H62C 107.4 . .
H62A C62 H62C 109.5 . .
H62B C62 H62C 109.5 . .
C61 C63 H63A 109.4 . .
C61 C63 H63B 111.3 . .
H63A C63 H63B 109.5 . .
C61 C63 H63C 107.7 . .
H63A C63 H63C 109.5 . .
H63B C63 H63C 109.5 . .
C61 C64 H64A 108.5 . .
C61 C64 H64B 110.8 . .
H64A C64 H64B 109.5 . .
C61 C64 H64C 109.1 . .
H64A C64 H64C 109.5 . .
H64B C64 H64C 109.4 . .
C67 C65 C68 106.5(17) . .
C67 C65 C66 117.0(16) . .
C68 C65 C66 108.1(19) . .
C67 C65 S17 109.1(14) . .
C68 C65 S17 107.1(12) . .
C66 C65 S17 108.6(14) . .
C65 C66 H66A 110.1 . .
C65 C66 H66B 108.3 . .
H66A C66 H66B 109.5 . .
C65 C66 H66C 110.0 . .
H66A C66 H66C 109.5 . .
H66B C66 H66C 109.5 . .
C65 C67 H67A 110.3 . .
C65 C67 H67B 107.0 . .
H67A C67 H67B 109.5 . .
C65 C67 H67C 111.1 . .
H67A C67 H67C 109.5 . .
H67B C67 H67C 109.5 . .
C65 C68 H68A 109.7 . .
C65 C68 H68B 108.4 . .
H68A C68 H68B 109.5 . .
C65 C68 H68C 110.3 . .
H68A C68 H68C 109.5 . .
H68B C68 H68C 109.5 . .
C72 C69 C70 106.3(17) . .
C72 C69 C71 116.8(19) . .
C70 C69 C71 107.5(18) . .
C72 C69 S18 109.7(14) . .
C70 C69 S18 109.8(15) . .
C71 C69 S18 106.6(13) . .
C69 C70 H70A 112.6 . .
C69 C70 H70B 107.6 . .
H70A C70 H70B 109.5 . .
C69 C70 H70C 108.2 . .
H70A C70 H70C 109.5 . .
H70B C70 H70C 109.5 . .
C69 C71 H71A 109.6 . .
C69 C71 H71B 111.3 . .
H71A C71 H71B 109.5 . .
C69 C71 H71C 107.4 . .
H71A C71 H71C 109.5 . .
H71B C71 H71C 109.5 . .
C69 C72 H72A 108.0 . .
C69 C72 H72B 114.2 . .
H72A C72 H72B 109.5 . .
C69 C72 H72C 106.1 . .
H72A C72 H72C 109.5 . .
H72B C72 H72C 109.5 . .
C75 C73 C74 105.5(16) . .
C75 C73 C76 108.2(16) . .
C74 C73 C76 107.6(16) . .
C75 C73 S19 113.5(13) . .
C74 C73 S19 112.9(13) . .
C76 C73 S19 108.7(13) . .
C73 C74 H74A 108.7 . .
C73 C74 H74B 110.0 . .
H74A C74 H74B 109.5 . .
C73 C74 H74C 109.7 . .
H74A C74 H74C 109.5 . .
H74B C74 H74C 109.5 . .
C73 C75 H75A 110.2 . .
C73 C75 H75B 107.7 . .
H75A C75 H75B 109.5 . .
C73 C75 H75C 110.5 . .
H75A C75 H75C 109.5 . .
H75B C75 H75C 109.5 . .
C73 C76 H76A 112.5 . .
C73 C76 H76B 107.1 . .
H76A C76 H76B 109.5 . .
C73 C76 H76C 108.7 . .
H76A C76 H76C 109.5 . .
H76B C76 H76C 109.5 . .
C78 C77 C79 116.4(17) . .
C78 C77 C80 105.8(16) . .
C79 C77 C80 109.0(15) . .
C78 C77 S20 108.2(12) . .
C79 C77 S20 107.9(14) . .
C80 C77 S20 109.4(13) . .
C77 C78 H78A 108.8 . .
C77 C78 H78B 108.3 . .
H78A C78 H78B 109.4 . .
C77 C78 H78C 111.3 . .
H78A C78 H78C 109.5 . .
H78B C78 H78C 109.5 . .
C77 C79 H79A 108.8 . .
C77 C79 H79B 112.7 . .
H79A C79 H79B 109.5 . .
C77 C79 H79C 106.9 . .
H79A C79 H79C 109.5 . .
H79B C79 H79C 109.5 . .
C77 C80 H80A 107.4 . .
C77 C80 H80B 108.5 . .
H80A C80 H80B 109.5 . .
C77 C80 H80C 112.5 . .
H80A C80 H80C 109.5 . .
H80B C80 H80C 109.5 . .
F2 C81 F1 100.7(14) . .
F2 C81 F3 118.1(18) . .
F1 C81 F3 98.5(14) . .
F2 C81 S21 109.6(12) . .
F1 C81 S21 121.1(14) . .
F3 C81 S21 109.0(12) . .
N1 C83 C84 160(2) . .
C83 C84 H84A 119.1 . .
C83 C84 H84B 108.3 . .
H84A C84 H84B 109.5 . .
C83 C84 H84C 100.5 . .
H84A C84 H84C 109.5 . .
H84B C84 H84C 109.5 . .
C83 N1 Ag1' 154(2) . .
C83 N1 Ag18 151.0(17) . .
Ag1' N1 Ag18 14.4(5) . .
O23 Mo1 O3 106.5(6) . .
O23 Mo1 O1 97.2(6) . .
O3 Mo1 O1 104.1(6) . .
O23 Mo1 O19 95.8(6) . .
O3 Mo1 O19 103.0(6) . .
O1 Mo1 O19 145.1(5) . .
O23 Mo1 O4 161.7(5) . .
O3 Mo1 O4 91.7(5) . .
O1 Mo1 O4 79.5(5) . .
O19 Mo1 O4 78.0(5) . .
O23 Mo1 O15 92.2(4) . .
O3 Mo1 O15 161.3(5) . .
O1 Mo1 O15 72.1(4) . .
O19 Mo1 O15 75.2(4) . .
O4 Mo1 O15 69.6(3) . .
O7 Mo2 O6 104.9(6) . .
O7 Mo2 O1 100.4(6) . .
O6 Mo2 O1 104.7(5) . .
O7 Mo2 O8 96.3(5) . .
O6 Mo2 O8 96.5(5) . .
O1 Mo2 O8 148.4(5) . .
O7 Mo2 O15 96.9(5) . .
O6 Mo2 O15 156.8(5) . .
O1 Mo2 O15 78.6(4) . .
O8 Mo2 O15 73.0(4) . .
O7 Mo2 O2 169.3(5) . .
O6 Mo2 O2 85.2(5) . .
O1 Mo2 O2 80.1(5) . .
O8 Mo2 O2 78.7(4) . .
O15 Mo2 O2 72.6(4) . .
O7 Mo2 Mo5 88.3(4) . .
O6 Mo2 Mo5 130.2(4) . .
O1 Mo2 Mo5 120.0(4) . .
O8 Mo2 Mo5 33.8(3) . .
O15 Mo2 Mo5 41.5(2) . .
O2 Mo2 Mo5 82.3(3) . .
O5 Mo3 O4 103.8(5) . .
O5 Mo3 O2 103.0(6) . .
O4 Mo3 O2 101.2(5) . .
O5 Mo3 O14 97.7(5) . .
O4 Mo3 O14 152.2(5) . .
O2 Mo3 O14 90.7(4) . .
O5 Mo3 O18 99.2(5) . .
O4 Mo3 O18 87.0(5) . .
O2 Mo3 O18 153.7(5) . .
O14 Mo3 O18 72.3(4) . .
O5 Mo3 O15 170.8(4) . .
O4 Mo3 O15 81.9(4) . .
O2 Mo3 O15 82.7(5) . .
O14 Mo3 O15 74.7(3) . .
O18 Mo3 O15 73.6(4) . .
O21 Mo4 O22 104.3(6) . .
O21 Mo4 O19 101.2(5) . .
O22 Mo4 O19 102.1(5) . .
O21 Mo4 O16 100.7(5) . .
O22 Mo4 O16 96.1(5) . .
O19 Mo4 O16 146.9(5) . .
O21 Mo4 O18 91.3(5) . .
O22 Mo4 O18 162.1(5) . .
O19 Mo4 O18 82.9(5) . .
O16 Mo4 O18 72.2(4) . .
O21 Mo4 O15 162.7(5) . .
O22 Mo4 O15 92.2(5) . .
O19 Mo4 O15 79.7(4) . .
O16 Mo4 O15 72.2(4) . .
O18 Mo4 O15 71.6(4) . .
O21 Mo4 Mo5 135.2(4) . .
O22 Mo4 Mo5 82.9(4) . .
O19 Mo4 Mo5 120.8(3) . .
O16 Mo4 Mo5 34.7(3) . .
O18 Mo4 Mo5 79.9(3) . .
O15 Mo4 Mo5 41.1(2) . .
O9 Mo5 O10 104.0(6) . .
O9 Mo5 O8 101.1(5) . .
O10 Mo5 O8 94.9(6) . .
O9 Mo5 O16 100.3(5) . .
O10 Mo5 O16 98.4(5) . .
O8 Mo5 O16 151.2(4) . .
O9 Mo5 O15 106.2(5) . .
O10 Mo5 O15 149.7(6) . .
O8 Mo5 O15 77.5(4) . .
O16 Mo5 O15 78.2(4) . .
O9 Mo5 O14 173.7(5) . .
O10 Mo5 O14 76.2(5) . .
O8 Mo5 O14 85.1(4) . .
O16 Mo5 O14 73.5(4) . .
O15 Mo5 O14 74.0(3) . .
O9 Mo5 Mo2 96.6(4) . .
O10 Mo5 Mo2 129.0(5) . .
O8 Mo5 Mo2 34.8(3) . .
O16 Mo5 Mo2 123.3(3) . .
O15 Mo5 Mo2 45.2(3) . .
O14 Mo5 Mo2 88.0(2) . .
O9 Mo5 Mo4 92.9(4) . .
O10 Mo5 Mo4 133.3(4) . .
O8 Mo5 Mo4 124.4(3) . .
O16 Mo5 Mo4 35.1(3) . .
O15 Mo5 Mo4 47.0(3) . .
O14 Mo5 Mo4 82.7(2) . .
Mo2 Mo5 Mo4 90.69(5) . .
O17 Mo6 O20 106.0(6) . .
O17 Mo6 O18 101.3(5) . .
O20 Mo6 O18 103.5(5) . .
O17 Mo6 O13 98.1(4) . .
O20 Mo6 O13 100.4(5) . .
O18 Mo6 O13 143.4(4) . .
O17 Mo6 O14 98.5(4) . .
O20 Mo6 O14 155.2(5) . .
O18 Mo6 O14 74.6(4) . .
O13 Mo6 O14 72.1(4) . .
O17 Mo6 O16 165.9(4) . .
O20 Mo6 O16 87.1(5) . .
O18 Mo6 O16 69.8(4) . .
O13 Mo6 O16 84.3(4) . .
O14 Mo6 O16 68.9(4) . .
O33 Mo7 O11 104.8(6) . .
O33 Mo7 O12 101.4(6) . .
O11 Mo7 O12 101.3(5) . .
O33 Mo7 O14 96.9(5) . .
O11 Mo7 O14 104.2(5) . .
O12 Mo7 O14 143.5(5) . .
O33 Mo7 O13 101.8(5) . .
O11 Mo7 O13 153.4(5) . .
O12 Mo7 O13 72.6(4) . .
O14 Mo7 O13 72.8(4) . .
O33 Mo7 O10 170.1(5) . .
O11 Mo7 O10 81.3(6) . .
O12 Mo7 O10 84.7(5) . .
O14 Mo7 O10 73.9(4) . .
O13 Mo7 O10 72.4(4) . .
O25 Mo8 O24 104.9(7) . .
O25 Mo8 O26 105.7(7) . .
O24 Mo8 O26 100.1(6) . .
O25 Mo8 O13 101.3(6) . .
O24 Mo8 O13 96.2(5) . .
O26 Mo8 O13 143.5(6) . .
O25 Mo8 O12 159.4(6) . .
O24 Mo8 O12 95.0(5) . .
O26 Mo8 O12 75.3(5) . .
O13 Mo8 O12 70.9(4) . .
O25 Mo8 O30 83.5(6) . 2_667
O24 Mo8 O30 170.2(6) . 2_667
O26 Mo8 O30 82.2(6) . 2_667
O13 Mo8 O30 76.9(5) . 2_667
O12 Mo8 O30 76.2(5) . 2_667
O27 Mo9 O28 105.2(5) . .
O27 Mo9 O29 106.0(5) . .
O28 Mo9 O29 100.7(5) . .
O27 Mo9 O12 97.2(5) . .
O28 Mo9 O12 97.1(5) . .
O29 Mo9 O12 145.7(5) . .
O27 Mo9 O26 151.5(5) . .
O28 Mo9 O26 102.6(6) . .
O29 Mo9 O26 74.2(5) . .
O12 Mo9 O26 73.4(5) . .
O27 Mo9 O32 84.2(5) . 2_667
O28 Mo9 O32 169.5(6) . 2_667
O29 Mo9 O32 71.8(5) . 2_667
O12 Mo9 O32 86.1(5) . 2_667
O26 Mo9 O32 68.6(6) . 2_667
O27 Mo9 Mo10 117.9(4) . .
O28 Mo9 Mo10 124.8(4) . .
O29 Mo9 Mo10 37.3(3) . .
O12 Mo9 Mo10 109.1(4) . .
O26 Mo9 Mo10 46.1(4) . .
O32 Mo9 Mo10 44.9(4) 2_667 .
O31 Mo10 O30 104.1(7) . .
O31 Mo10 O32 107.3(6) . .
O30 Mo10 O32 99.6(7) . .
O31 Mo10 O29 96.9(5) . .
O30 Mo10 O29 97.2(6) . .
O32 Mo10 O29 145.9(6) . .
O31 Mo10 O32 163.3(6) . 2_667
O30 Mo10 O32 90.5(7) . 2_667
O32 Mo10 O32 77.5(6) . 2_667
O29 Mo10 O32 72.9(5) . 2_667
O31 Mo10 O26 92.8(6) . .
O30 Mo10 O26 160.8(7) . .
O32 Mo10 O26 83.6(6) . .
O29 Mo10 O26 71.3(5) . .
O32 Mo10 O26 71.6(6) 2_667 .
O31 Mo10 Mo9 115.3(4) . .
O30 Mo10 Mo9 116.6(5) . .
O32 Mo10 Mo9 112.3(5) . .
O29 Mo10 Mo9 33.8(3) . .
O32 Mo10 Mo9 49.4(4) 2_667 .
O26 Mo10 Mo9 46.1(4) . .
O31 Mo10 Mo10 147.0(4) . 2_667
O30 Mo10 Mo10 96.0(5) . 2_667
O32 Mo10 Mo10 42.5(5) . 2_667
O29 Mo10 Mo10 106.4(3) . 2_667
O32 Mo10 Mo10 35.0(3) 2_667 2_667
O26 Mo10 Mo10 73.5(4) . 2_667
Mo9 Mo10 Mo10 76.81(6) . 2_667
O35 Mo11 O38 103.2(6) . .
O35 Mo11 O36 103.4(6) . .
O38 Mo11 O36 91.1(6) . .
O35 Mo11 O37 101.8(6) . .
O38 Mo11 O37 85.6(6) . .
O36 Mo11 O37 154.6(5) . .
O35 Mo11 O34 102.8(7) . .
O38 Mo11 O34 153.3(5) . .
O36 Mo11 O34 88.7(6) . .
O37 Mo11 O34 83.2(5) . .
O35 Mo11 O47 177.9(6) . .
O38 Mo11 O47 78.3(5) . .
O36 Mo11 O47 78.1(5) . .
O37 Mo11 O47 76.6(4) . .
O34 Mo11 O47 75.6(5) . .
O50 Mo12 O42 103.6(7) . .
O50 Mo12 O34 103.0(7) . .
O42 Mo12 O34 94.2(6) . .
O50 Mo12 O46 101.6(7) . .
O42 Mo12 O46 90.1(6) . .
O34 Mo12 O46 153.3(6) . .
O50 Mo12 O49 101.8(6) . .
O42 Mo12 O49 154.4(6) . .
O34 Mo12 O49 82.7(5) . .
O46 Mo12 O49 82.1(5) . .
O50 Mo12 O47 176.4(6) . .
O42 Mo12 O47 80.0(6) . .
O34 Mo12 O47 77.1(5) . .
O46 Mo12 O47 77.7(5) . .
O49 Mo12 O47 74.6(5) . .
O48 Mo13 O49 107.7(6) . .
O48 Mo13 O37 104.3(6) . .
O49 Mo13 O37 93.8(6) . .
O48 Mo13 O45 100.7(5) . .
O49 Mo13 O45 88.5(6) . .
O37 Mo13 O45 152.9(5) . .
O48 Mo13 O52 98.6(6) . .
O49 Mo13 O52 153.4(5) . .
O37 Mo13 O52 83.4(5) . .
O45 Mo13 O52 82.7(5) . .
O48 Mo13 O47 173.6(6) . .
O49 Mo13 O47 78.1(5) . .
O37 Mo13 O47 77.7(5) . .
O45 Mo13 O47 76.4(4) . .
O52 Mo13 O47 75.5(5) . .
O39 Mo14 O40 103.5(7) . .
O39 Mo14 O41 107.1(6) . .
O40 Mo14 O41 92.2(6) . .
O39 Mo14 O36 99.0(6) . .
O40 Mo14 O36 89.5(6) . .
O41 Mo14 O36 152.7(5) . .
O39 Mo14 O42 102.5(7) . .
O40 Mo14 O42 153.6(6) . .
O41 Mo14 O42 84.4(6) . .
O36 Mo14 O42 82.2(6) . .
O39 Mo14 O47 175.4(6) . .
O40 Mo14 O47 78.5(5) . .
O41 Mo14 O47 76.9(5) . .
O36 Mo14 O47 76.7(5) . .
O42 Mo14 O47 75.2(5) . .
O51 Mo15 O52 104.1(7) . .
O51 Mo15 O43 105.8(6) . .
O52 Mo15 O43 93.0(5) . .
O51 Mo15 O38 102.7(6) . .
O52 Mo15 O38 87.9(5) . .
O43 Mo15 O38 150.3(6) . .
O51 Mo15 O40 103.3(6) . .
O52 Mo15 O40 152.2(6) . .
O43 Mo15 O40 84.0(5) . .
O38 Mo15 O40 81.5(5) . .
O51 Mo15 O47 176.7(6) . .
O52 Mo15 O47 78.0(5) . .
O43 Mo15 O47 76.6(5) . .
O38 Mo15 O47 74.6(5) . .
O40 Mo15 O47 74.5(5) . .
O44 Mo16 O46 104.2(7) . .
O44 Mo16 O45 105.7(6) . .
O46 Mo16 O45 89.2(6) . .
O44 Mo16 O43 103.1(7) . .
O46 Mo16 O43 152.5(5) . .
O45 Mo16 O43 87.2(6) . .
O44 Mo16 O41 102.5(6) . .
O46 Mo16 O41 87.8(6) . .
O45 Mo16 O41 151.5(5) . .
O43 Mo16 O41 82.6(6) . .
O44 Mo16 O47 177.2(6) . .
O46 Mo16 O47 77.8(5) . .
O45 Mo16 O47 76.3(5) . .
O43 Mo16 O47 74.9(5) . .
O41 Mo16 O47 75.4(4) . .
O53 Mo17 O55 103.9(7) . .
O53 Mo17 O59 109.0(7) . .
O55 Mo17 O59 91.1(6) . .
O53 Mo17 O62 98.1(7) . 2_556
O55 Mo17 O62 87.5(6) . 2_556
O59 Mo17 O62 152.3(6) . 2_556
O53 Mo17 O54 101.1(8) . .
O55 Mo17 O54 154.4(6) . .
O59 Mo17 O54 86.0(6) . .
O62 Mo17 O54 83.6(6) 2_556 .
O53 Mo17 O56 174.3(6) . .
O55 Mo17 O56 78.0(4) . .
O59 Mo17 O56 76.2(5) . .
O62 Mo17 O56 76.4(4) 2_556 .
O54 Mo17 O56 76.6(5) . .
O61 Mo18 O58 104.7(7) . .
O61 Mo18 O62 104.2(6) . .
O58 Mo18 O62 93.5(7) . .
O61 Mo18 O59 102.4(6) . .
O58 Mo18 O59 88.9(6) . .
O62 Mo18 O59 151.7(6) . .
O61 Mo18 O60 101.2(6) . .
O58 Mo18 O60 153.3(6) . .
O62 Mo18 O60 86.4(6) . .
O59 Mo18 O60 79.1(6) . .
O61 Mo18 O56 176.2(5) . .
O58 Mo18 O56 78.0(4) . .
O62 Mo18 O56 78.2(4) . .
O59 Mo18 O56 74.7(4) . .
O60 Mo18 O56 75.9(4) . .
O57 Mo19 O60 103.7(7) . 2_556
O57 Mo19 O54 103.7(9) . 2_556
O60 Mo19 O54 91.3(6) 2_556 2_556
O57 Mo19 O55 103.9(8) . .
O60 Mo19 O55 89.9(6) 2_556 .
O54 Mo19 O55 151.3(6) 2_556 .
O57 Mo19 O58 104.6(7) . .
O60 Mo19 O58 151.6(6) 2_556 .
O54 Mo19 O58 85.1(6) 2_556 .
O55 Mo19 O58 80.3(6) . .
O57 Mo19 O56 177.9(7) . .
O60 Mo19 O56 77.7(4) 2_556 .
O54 Mo19 O56 77.7(5) 2_556 .
O55 Mo19 O56 74.5(4) . .
O58 Mo19 O56 74.0(4) . .
Mo1 O1 Mo2 118.2(6) . .
Mo3 O2 Mo2 108.0(5) . .
Mo3 O4 Mo1 117.9(5) . .
Mo2 O6 Ag8' 134.3(6) . .
Mo2 O6 Ag17 121.5(6) . .
Ag8' O6 Ag17 93.8(4) . .
Mo2 O7 Ag13 145.8(6) . .
Mo5 O8 Mo2 111.4(5) . .
Mo5 O10 Mo7 107.5(7) . .
Mo5 O10 Ag25 103.4(7) . .
Mo7 O10 Ag25 114.8(6) . .
Mo7 O11 Ag26 164.3(8) . .
Mo7 O12 Mo9 147.5(7) . .
Mo7 O12 Mo8 108.0(5) . .
Mo9 O12 Mo8 103.6(5) . .
Mo8 O13 Mo6 144.3(5) . .
Mo8 O13 Mo7 108.0(4) . .
Mo6 O13 Mo7 104.2(4) . .
Mo7 O14 Mo3 143.7(6) . .
Mo7 O14 Mo6 103.5(4) . .
Mo3 O14 Mo6 97.0(4) . .
Mo7 O14 Mo5 99.6(4) . .
Mo3 O14 Mo5 104.4(4) . .
Mo6 O14 Mo5 103.5(4) . .
Mo5 O15 Mo2 93.4(4) . .
Mo5 O15 Mo4 91.8(4) . .
Mo2 O15 Mo4 160.9(5) . .
Mo5 O15 Mo3 105.9(4) . .
Mo2 O15 Mo3 94.9(4) . .
Mo4 O15 Mo3 101.3(4) . .
Mo5 O15 Mo1 164.3(5) . .
Mo2 O15 Mo1 85.9(3) . .
Mo4 O15 Mo1 84.2(3) . .
Mo3 O15 Mo1 89.8(3) . .
Mo4 O16 Mo5 110.2(5) . .
Mo4 O16 Mo6 100.7(4) . .
Mo5 O16 Mo6 112.3(5) . .
Mo6 O18 Mo3 106.3(5) . .
Mo6 O18 Mo4 107.8(5) . .
Mo3 O18 Mo4 111.2(5) . .
Mo4 O19 Mo1 116.3(5) . .
Mo6 O20 Ag20 134.6(6) . .
Mo4 O21 Ag2' 120.3(6) . .
Mo4 O21 Ag10 148.4(7) . .
Ag2' O21 Ag10 78.6(4) . .
Mo4 O22 Ag6 160.2(6) . .
Mo8 O24 Ag24 140.6(6) . .
Mo8 O26 Mo9 105.6(7) . .
Mo8 O26 Mo10 149.1(8) . .
Mo9 O26 Mo10 87.9(5) . .
Mo9 O28 Ag27 131.6(6) . .
Mo9 O29 Mo10 108.8(5) . .
Mo10 O30 Mo8 133.5(7) . 2_667
Mo10 O32 Mo10 102.5(6) . 2_667
Mo10 O32 Mo9 134.5(8) . 2_667
Mo10 O32 Mo9 85.7(5) 2_667 2_667
Mo12 O34 Mo11 115.0(7) . .
Mo12 O34 Ag8' 133.9(6) . .
Mo11 O34 Ag8' 98.3(6) . .
Mo11 O36 Mo14 114.6(6) . .
Mo13 O37 Mo11 114.5(6) . .
Mo11 O38 Mo15 116.9(6) . .
Mo14 O40 Mo15 117.4(7) . .
Mo14 O41 Mo16 118.1(6) . .
Mo12 O42 Mo14 114.3(7) . .
Mo15 O43 Mo16 118.8(7) . .
Mo16 O45 Mo13 117.3(6) . .
Mo16 O46 Mo12 114.9(7) . .
Mo12 O47 Mo13 90.4(4) . .
Mo12 O47 Mo11 91.3(4) . .
Mo13 O47 Mo11 91.0(4) . .
Mo12 O47 Mo16 89.5(4) . .
Mo13 O47 Mo16 89.6(4) . .
Mo11 O47 Mo16 179.0(7) . .
Mo12 O47 Mo14 90.5(5) . .
Mo13 O47 Mo14 178.8(6) . .
Mo11 O47 Mo14 89.8(4) . .
Mo16 O47 Mo14 89.5(4) . .
Mo12 O47 Mo15 178.5(6) . .
Mo13 O47 Mo15 89.8(5) . .
Mo11 O47 Mo15 90.2(4) . .
Mo16 O47 Mo15 89.1(4) . .
Mo14 O47 Mo15 89.3(4) . .
Mo13 O49 Mo12 116.9(6) . .
Mo15 O52 Mo13 116.7(7) . .
Mo19 O54 Mo17 115.1(8) 2_556 .
Mo17 O55 Mo19 117.4(7) . .
Mo18 O56 Mo18 180.00(11) 2_556 .
Mo18 O56 Mo17 90.10(7) 2_556 .
Mo18 O56 Mo17 89.90(7) . .
Mo18 O56 Mo17 89.90(7) 2_556 2_556
Mo18 O56 Mo17 90.10(7) . 2_556
Mo17 O56 Mo17 179.998(1) . 2_556
Mo18 O56 Mo19 89.71(7) 2_556 2_556
Mo18 O56 Mo19 90.29(7) . 2_556
Mo17 O56 Mo19 89.91(8) . 2_556
Mo17 O56 Mo19 90.09(8) 2_556 2_556
Mo18 O56 Mo19 90.29(7) 2_556 .
Mo18 O56 Mo19 89.71(7) . .
Mo17 O56 Mo19 90.09(8) . .
Mo17 O56 Mo19 89.91(8) 2_556 .
Mo19 O56 Mo19 180.00(12) 2_556 .
Mo18 O58 Mo19 118.0(7) . .
Mo17 O59 Mo18 118.2(8) . .
Mo19 O60 Mo18 116.1(7) 2_556 .
Mo18 O62 Mo17 115.1(6) . 2_556
C1 S1 Ag2 109.8(5) . .
C1 S1 Ag9 106.4(5) . .
Ag2 S1 Ag9 99.6(3) . .
C1 S1 Ag1 107.9(5) . .
Ag2 S1 Ag1 107.7(3) . .
Ag9 S1 Ag1 124.7(4) . .
C5 S2 Ag8 110.2(9) . .
C5 S2 Ag3 108.8(8) . .
Ag8 S2 Ag3 100.4(3) . .
C5 S2 Ag1 110.6(8) . .
Ag8 S2 Ag1 114.4(3) . .
Ag3 S2 Ag1 112.0(3) . .
C9 S3 Ag3 97.0(6) . .
C9 S3 Ag7 103.6(6) . .
Ag3 S3 Ag7 84.0(2) . .
C9 S3 Ag5 127.8(6) . .
Ag3 S3 Ag5 120.4(3) . .
Ag7 S3 Ag5 114.4(2) . .
C13 S4 Ag4 106.5(6) . .
C13 S4 Ag13 104.7(7) . .
Ag4 S4 Ag13 104.1(2) . .
C13 S4 Ag5 112.1(7) . .
Ag4 S4 Ag5 110.5(2) . .
Ag13 S4 Ag5 118.0(3) . .
C17 S5 Ag6 111.9(11) . .
C17 S5 Ag2 115.1(9) . .
Ag6 S5 Ag2 121.2(3) . .
C17 S5 Ag4 115.6(9) . .
Ag6 S5 Ag4 86.7(3) . .
Ag2 S5 Ag4 102.6(3) . .
C21 S6 Ag15 114.6(7) . .
C21 S6 Ag14 112.0(8) . .
Ag15 S6 Ag14 101.3(2) . .
C21 S6 Ag13 119.3(6) . .
Ag15 S6 Ag13 116.9(2) . .
Ag14 S6 Ag13 87.02(17) . .
C25 S7 Ag14 115.3(7) . .
C25 S7 Ag16 117.5(7) . .
Ag14 S7 Ag16 119.8(3) . .
C25 S7 Ag6 109.3(7) . .
Ag14 S7 Ag6 96.9(2) . .
Ag16 S7 Ag6 91.4(2) . .
C29 S8 Ag12 110.5(7) . .
C29 S8 Ag7 108.9(6) . .
Ag12 S8 Ag7 99.7(2) . .
C29 S8 Ag17 109.5(6) . .
Ag12 S8 Ag17 118.4(2) . .
Ag7 S8 Ag17 109.1(2) . .
C33 S9 Ag10 106.9(6) . .
C33 S9 Ag9 106.4(6) . .
Ag10 S9 Ag9 108.1(3) . .
C33 S9 Ag11 109.7(7) . .
Ag10 S9 Ag11 136.7(2) . .
Ag9 S9 Ag11 82.82(19) . .
C37 S10 Ag8 109.1(6) . .
C37 S10 Ag12 119.1(7) . .
Ag8 S10 Ag12 83.78(19) . .
C37 S10 Ag11 121.7(6) . .
Ag8 S10 Ag11 93.8(2) . .
Ag12 S10 Ag11 116.1(2) . .
C41 S11 Ag15 108.8(9) . .
C41 S11 Ag25 105.5(7) . .
Ag15 S11 Ag25 86.54(18) . .
C41 S11 Ag1' 88.4(8) . .
Ag15 S11 Ag1' 98.5(5) . .
Ag25 S11 Ag1' 163.0(5) . .
C41 S11 Ag26 110.9(9) . .
Ag15 S11 Ag26 133.2(2) . .
Ag25 S11 Ag26 105.57(19) . .
Ag1' S11 Ag26 59.4(4) . .
C41 S11 Ag18 96.4(7) . .
Ag15 S11 Ag18 86.76(19) . .
Ag25 S11 Ag18 158.1(2) . .
Ag26 S11 Ag18 65.19(16) . .
C41 S11 Ag8' 116.3(7) . .
Ag15 S11 Ag8' 69.93(15) . .
Ag25 S11 Ag8' 136.6(2) . .
Ag26 S11 Ag8' 70.85(14) . .
C45 S12 Ag27 112.7(5) . .
C45 S12 Ag24 113.0(6) . .
Ag27 S12 Ag24 83.93(16) . .
C45 S12 Ag25 114.7(6) . .
Ag27 S12 Ag25 120.4(2) . .
Ag24 S12 Ag25 107.90(18) . .
C49 S13 Ag19 104.1(6) . .
C49 S13 Ag17 118.5(7) . .
Ag19 S13 Ag17 75.71(15) . .
C49 S13 Ag26 104.0(7) . .
Ag19 S13 Ag26 80.91(15) . .
Ag17 S13 Ag26 135.1(2) . .
C49 S13 Ag8' 128.2(6) . .
Ag19 S13 Ag8' 125.8(2) . .
Ag17 S13 Ag8' 89.25(18) . .
Ag26 S13 Ag8' 74.21(15) . .
C49 S13 Ag1' 98.2(7) . .
Ag19 S13 Ag1' 138.0(4) . .
Ag17 S13 Ag1' 122.9(4) . .
Ag26 S13 Ag1' 59.2(4) . .
C49 S13 Ag18 106.8(6) . .
Ag19 S13 Ag18 139.3(2) . .
Ag17 S13 Ag18 110.6(2) . .
Ag26 S13 Ag18 66.43(15) . .
C53 S14 Ag20 104.2(6) . .
C53 S14 Ag16 110.4(5) . .
Ag20 S14 Ag16 119.7(2) . .
C53 S14 Ag24 108.5(6) . .
Ag20 S14 Ag24 129.2(2) . .
Ag16 S14 Ag24 83.40(16) . .
C53 S14 Ag2' 105.5(7) . .
Ag16 S14 Ag2' 98.2(4) . .
Ag24 S14 Ag2' 143.0(3) . .
C57 S15 Ag31 106.1(7) . 2_667
C57 S15 Ag19 114.9(7) . .
Ag31 S15 Ag19 104.29(19) 2_667 .
C57 S15 Ag23 112.3(7) . .
Ag31 S15 Ag23 92.44(17) 2_667 .
Ag19 S15 Ag23 122.3(2) . .
C61 S16 Ag21 115.7(8) . .
C61 S16 Ag10 123.3(7) . .
Ag21 S16 Ag10 104.1(2) . .
C61 S16 Ag20 121.6(8) . .
Ag21 S16 Ag20 95.6(2) . .
Ag10 S16 Ag20 90.83(19) . .
C61 S16 Ag2' 113.2(9) . .
Ag21 S16 Ag2' 116.5(4) . .
Ag10 S16 Ag2' 79.1(3) . .
C65 S17 Ag30 112.5(7) . 2_667
C65 S17 Ag23 111.8(6) . .
Ag30 S17 Ag23 110.43(19) 2_667 .
C65 S17 Ag22 110.4(7) . .
Ag30 S17 Ag22 105.07(19) 2_667 .
Ag23 S17 Ag22 106.28(19) . .
C69 S18 Ag21 106.4(7) . .
C69 S18 Ag22 108.4(7) . .
Ag21 S18 Ag22 106.72(19) . .
C69 S18 Ag28 114.8(7) . .
Ag21 S18 Ag28 112.7(2) . .
Ag22 S18 Ag28 107.44(19) . .
C73 S19 Ag31 111.0(6) . .
C73 S19 Ag29 108.4(5) . .
Ag31 S19 Ag29 95.57(16) . .
C73 S19 Ag28 111.1(6) . .
Ag31 S19 Ag28 117.4(2) . .
Ag29 S19 Ag28 112.25(18) . .
C77 S20 Ag30 114.5(5) . .
C77 S20 Ag29 109.8(6) . .
Ag30 S20 Ag29 89.66(17) . .
C77 S20 Ag27 109.3(6) . .
Ag30 S20 Ag27 118.0(2) . .
Ag29 S20 Ag27 114.37(17) . .
O64 S21 O65 116.4(7) . .
O64 S21 O63 114.5(7) . .
O65 S21 O63 115.8(7) . .
O64 S21 C81 103.1(7) . .
O65 S21 C81 102.3(7) . .
O63 S21 C81 101.5(7) . .

loop_
_geom_bond_atom_site_label_1
_geom_bond_atom_site_label_2
_geom_bond_distance
_geom_bond_site_symmetry_2
Ag1 S2 2.422(9) .
Ag1 S1 2.516(10) .
Ag2 S1 2.329(9) .
Ag2 S5 2.362(9) .
Ag3 S2 2.395(7) .
Ag3 S3 2.384(7) .
Ag3 Ag7 3.199(2) .
Ag3 H11B 1.9473 .
Ag4 S4 2.381(6) .
Ag4 S5 2.398(8) .
Ag4 Ag6 3.257(3) .
Ag5 S3 2.496(7) .
Ag5 S4 2.489(6) .
Ag6 S5 2.347(8) .
Ag6 S7 2.420(8) .
Ag6 O22 2.510(13) .
Ag7 S8 2.394(6) .
Ag7 S3 2.397(7) .
Ag8 S10 2.338(6) .
Ag8 S2 2.362(7) .
Ag8 Ag12 3.159(2) .
Ag9 S9 2.386(7) .
Ag9 S1 2.394(9) .
Ag9 Ag11 3.177(3) .
Ag10 S16 2.370(6) .
Ag10 S9 2.389(6) .
Ag10 O21 2.628(12) .
Ag10 Ag2' 3.241(10) .
Ag11 S9 2.418(6) .
Ag11 S10 2.444(6) .
Ag12 S8 2.387(6) .
Ag12 S10 2.392(5) .
Ag13 S4 2.391(6) .
Ag13 S6 2.447(5) .
Ag13 O7 2.595(12) .
Ag13 Ag14 3.324(2) .
Ag14 S7 2.362(7) .
Ag14 S6 2.380(6) .
Ag15 S11 2.381(6) .
Ag15 S6 2.379(6) .
Ag15 Ag8' 2.952(3) .
Ag15 Ag25 3.297(2) .
Ag16 S14 2.374(6) .
Ag16 S7 2.398(7) .
Ag16 Ag24 3.181(3) .
Ag17 S8 2.430(5) .
Ag17 S13 2.460(5) .
Ag17 O6 2.481(12) .
Ag17 Ag19 3.003(2) .
Ag18 N1 2.278(15) .
Ag18 S13 2.662(6) .
Ag18 S11 2.653(7) .
Ag18 Ag26 2.855(4) .
Ag8' O34 2.420(13) .
Ag8' O6 2.420(13) .
Ag8' S13 2.634(6) .
Ag8' S11 2.744(6) .
Ag8' Ag26 3.125(3) .
Ag1' N1 2.10(2) .
Ag1' Ag26 2.599(18) .
Ag1' S11 2.601(19) .
Ag1' S13 2.709(18) .
Ag1' C42 2.62(3) .
Ag1' H42B 2.1587 .
Ag19 S15 2.408(6) .
Ag19 S13 2.433(5) .
Ag19 Ag26 3.232(2) .
Ag20 S14 2.365(5) .
Ag20 S16 2.379(6) .
Ag20 O20 2.525(13) .
Ag2' O21 2.483(15) .
Ag2' S14 2.534(11) .
Ag2' S16 2.702(13) .
Ag21 S16 2.355(6) .
Ag21 S18 2.360(5) .
Ag22 S18 2.389(5) .
Ag22 S17 2.415(5) .
Ag23 S17 2.404(5) .
Ag23 S15 2.465(5) .
Ag24 S14 2.409(5) .
Ag24 S12 2.426(5) .
Ag24 O24 2.595(13) .
Ag24 Ag27 3.230(2) .
Ag25 S11 2.429(5) .
Ag25 S12 2.427(5) .
Ag25 O10 2.586(13) .
Ag26 O11 2.375(12) .
Ag26 S13 2.546(5) .
Ag26 S11 2.646(6) .
Ag27 S12 2.404(5) .
Ag27 S20 2.408(5) .
Ag27 O28 2.498(12) .
Ag28 S19 2.429(4) .
Ag28 S18 2.433(5) .
Ag29 S20 2.392(5) .
Ag29 S19 2.408(5) .
Ag29 Ag30 3.355(2) .
Ag30 S20 2.366(5) .
Ag30 S17 2.378(5) 2_667
Ag31 S15 2.391(5) 2_667
Ag31 S19 2.394(5) .
C1 C4 1.520(7) .
C1 C3 1.525(6) .
C1 C2 1.521(6) .
C1 S1 1.812(9) .
C2 H2A 0.9594 .
C2 H2B 0.9592 .
C2 H2C 0.9594 .
C3 H3A 0.9596 .
C3 H3B 0.9592 .
C3 H3C 0.9596 .
C4 H4A 0.9595 .
C4 H4B 0.9595 .
C4 H4C 0.9597 .
C5 C8 1.48(3) .
C5 C6 1.528(10) .
C5 C7 1.535(10) .
C5 S2 1.91(3) .
C6 H6A 0.9595 .
C6 H6B 0.9595 .
C6 H6C 0.9598 .
C7 H7A 0.9594 .
C7 H7B 0.9595 .
C7 H7C 0.9594 .
C8 H8A 0.9593 .
C8 H8B 0.9595 .
C8 H8C 0.9594 .
C9 C10 1.538(9) .
C9 C12 1.538(9) .
C9 C11 1.542(7) .
C9 S3 1.804(9) .
C10 H10A 0.9594 .
C10 H10B 0.9596 .
C10 H10C 0.9593 .
C11 H11A 0.9597 .
C11 H11B 0.9594 .
C11 H11C 0.9594 .
C12 H12A 0.9596 .
C12 H12B 0.9592 .
C12 H12C 0.9595 .
C13 C16 1.522(10) .
C13 C15 1.529(10) .
C13 C14 1.50(3) .
C13 S4 1.91(3) .
C14 H14A 0.9595 .
C14 H14B 0.9593 .
C14 H14C 0.9595 .
C15 H15A 0.9593 .
C15 H15B 0.9598 .
C15 H15C 0.9592 .
C16 H16A 0.9597 .
C16 H16B 0.9594 .
C16 H16C 0.9592 .
C17 C18 1.55(3) .
C17 C20 1.531(10) .
C17 C19 1.59(3) .
C17 S5 1.82(3) .
C18 H18A 0.9596 .
C18 H18B 0.9589 .
C18 H18C 0.9596 .
C19 H19A 0.9592 .
C19 H19B 0.9595 .
C19 H19C 0.9594 .
C20 H20A 0.9597 .
C20 H20B 0.9595 .
C20 H20C 0.9595 .
C21 C23 1.520(10) .
C21 C24 1.48(3) .
C21 C22 1.52(3) .
C21 S6 1.86(2) .
C22 H22A 0.9595 .
C22 H22B 0.9594 .
C22 H22C 0.9593 .
C23 H23A 0.9596 .
C23 H23B 0.9594 .
C23 H23C 0.9594 .
C24 H24A 0.9595 .
C24 H24B 0.9596 .
C24 H24C 0.9593 .
C25 C27 1.534(9) .
C25 C26 1.537(9) .
C25 C28 1.539(9) .
C25 S7 1.809(9) .
C26 H26A 0.9593 .
C26 H26B 0.9594 .
C26 H26C 0.9595 .
C27 H27A 0.9594 .
C27 H27B 0.9592 .
C27 H27C 0.9595 .
C28 H28A 0.9595 .
C28 H28B 0.9596 .
C28 H28C 0.9595 .
C29 C32 1.522(10) .
C29 C31 1.532(10) .
C29 C30 1.50(3) .
C29 S8 1.81(2) .
C30 H30A 0.9596 .
C30 H30B 0.9592 .
C30 H30C 0.9597 .
C31 H31A 0.9595 .
C31 H31B 0.9592 .
C31 H31C 0.9595 .
C32 H32A 0.9596 .
C32 H32B 0.9594 .
C32 H32C 0.9594 .
C33 C36 1.528(10) .
C33 C34 1.527(10) .
C33 C35 1.50(3) .
C33 S9 1.886(19) .
C34 H34A 0.9594 .
C34 H34B 0.9592 .
C34 H34C 0.9595 .
C35 H35A 0.9592 .
C35 H35B 0.9594 .
C35 H35C 0.9597 .
C36 H36A 0.9594 .
C36 H36B 0.9598 .
C36 H36C 0.9598 .
C37 C40 1.520(10) .
C37 C38 1.45(3) .
C37 C39 1.521(10) .
C37 S10 1.92(2) .
C38 H38A 0.9592 .
C38 H38B 0.9596 .
C38 H38C 0.9596 .
C39 H39A 0.9595 .
C39 H39B 0.9596 .
C39 H39C 0.9592 .
C40 H40A 0.9596 .
C40 H40B 0.9594 .
C40 H40C 0.9593 .
C41 C42 1.528(10) .
C41 C43 1.44(3) .
C41 C44 1.50(3) .
C41 S11 1.90(2) .
C42 H42A 0.9594 .
C42 H42B 0.9597 .
C42 H42C 0.9595 .
C43 H43A 0.9596 .
C43 H43B 0.9596 .
C43 H43C 0.9596 .
C44 H44A 0.9595 .
C44 H44B 0.9594 .
C44 H44C 0.9594 .
C45 C48 1.50(3) .
C45 C47 1.522(10) .
C45 C46 1.524(10) .
C45 S12 1.864(19) .
C46 H46A 0.9598 .
C46 H46B 0.9595 .
C46 H46C 0.9596 .
C47 H47A 0.9594 .
C47 H47B 0.9593 .
C47 H47C 0.9597 .
C48 H48A 0.9594 .
C48 H48B 0.9594 .
C48 H48C 0.9596 .
C49 C50 1.54(3) .
C49 C51 1.55(3) .
C49 C52 1.523(10) .
C49 S13 1.86(2) .
C50 H50A 0.9594 .
C50 H50B 0.9592 .
C50 H50C 0.9594 .
C51 H51A 0.9596 .
C51 H51B 0.9595 .
C51 H51C 0.9593 .
C52 H52A 0.9596 .
C52 H52B 0.9595 .
C52 H52C 0.9594 .
C53 C54 1.48(2) .
C53 C56 1.525(10) .
C53 C55 1.54(3) .
C53 S14 1.816(18) .
C54 H54A 0.9597 .
C54 H54B 0.9594 .
C54 H54C 0.9594 .
C55 H55A 0.9596 .
C55 H55B 0.9598 .
C55 H55C 0.9593 .
C56 H56A 0.9592 .
C56 H56B 0.9595 .
C56 H56C 0.9597 .
C57 C59 1.55(3) .
C57 C58 1.56(3) .
C57 C60 1.56(3) .
C57 S15 1.83(2) .
C58 H58A 0.9594 .
C58 H58B 0.9594 .
C58 H58C 0.9597 .
C59 H59A 0.9596 .
C59 H59B 0.9595 .
C59 H59C 0.9594 .
C60 H60A 0.9597 .
C60 H60B 0.9595 .
C60 H60C 0.9595 .
C61 C64 1.47(3) .
C61 C62 1.48(3) .
C61 C63 1.54(3) .
C61 S16 1.81(2) .
C62 H62A 0.9596 .
C62 H62B 0.9593 .
C62 H62C 0.9596 .
C63 H63A 0.9597 .
C63 H63B 0.9592 .
C63 H63C 0.9592 .
C64 H64A 0.9594 .
C64 H64B 0.9596 .
C64 H64C 0.9595 .
C65 C67 1.48(3) .
C65 C68 1.535(10) .
C65 C66 1.53(3) .
C65 S17 1.820(17) .
C66 H66A 0.9596 .
C66 H66B 0.9594 .
C66 H66C 0.9598 .
C67 H67A 0.9594 .
C67 H67B 0.9594 .
C67 H67C 0.9596 .
C68 H68A 0.9596 .
C68 H68B 0.9596 .
C68 H68C 0.9592 .
C69 C72 1.48(3) .
C69 C70 1.54(3) .
C69 C71 1.49(3) .
C69 S18 1.825(19) .
C70 H70A 0.9592 .
C70 H70B 0.9596 .
C70 H70C 0.9594 .
C71 H71A 0.9594 .
C71 H71B 0.9595 .
C71 H71C 0.9593 .
C72 H72A 0.9593 .
C72 H72B 0.9592 .
C72 H72C 0.9595 .
C73 C75 1.52(2) .
C73 C74 1.49(3) .
C73 C76 1.530(10) .
C73 S19 1.794(19) .
C74 H74A 0.9597 .
C74 H74B 0.9591 .
C74 H74C 0.9595 .
C75 H75A 0.9592 .
C75 H75B 0.9593 .
C75 H75C 0.9596 .
C76 H76A 0.9597 .
C76 H76B 0.9594 .
C76 H76C 0.9597 .
C77 C78 1.521(10) .
C77 C79 1.50(3) .
C77 C80 1.53(3) .
C77 S20 1.875(19) .
C78 H78A 0.9595 .
C78 H78B 0.9593 .
C78 H78C 0.9597 .
C79 H79A 0.9594 .
C79 H79B 0.9596 .
C79 H79C 0.9598 .
C80 H80A 0.9595 .
C80 H80B 0.9595 .
C80 H80C 0.9595 .
C81 F2 1.324(9) .
C81 F1 1.319(9) .
C81 F3 1.324(9) .
C81 S21 1.797(9) .
C83 N1 1.213(10) .
C83 C84 1.473(10) .
C84 H84A 0.9594 .
C84 H84B 0.9595 .
C84 H84C 0.9595 .
Mo1 O23 1.692(12) .
Mo1 O3 1.717(11) .
Mo1 O1 1.908(12) .
Mo1 O19 1.931(12) .
Mo1 O4 2.237(12) .
Mo1 O15 2.524(9) .
Mo2 O7 1.675(12) .
Mo2 O6 1.711(12) .
Mo2 O1 1.903(11) .
Mo2 O8 1.955(11) .
Mo2 O15 2.265(10) .
Mo2 O2 2.391(12) .
Mo2 Mo5 3.190(2) .
Mo3 O5 1.697(12) .
Mo3 O4 1.766(11) .
Mo3 O2 1.784(11) .
Mo3 O14 2.124(9) .
Mo3 O18 2.150(12) .
Mo3 O15 2.345(10) .
Mo4 O21 1.667(12) .
Mo4 O22 1.720(13) .
Mo4 O19 1.921(10) .
Mo4 O16 1.971(9) .
Mo4 O18 2.254(12) .
Mo4 O15 2.355(10) .
Mo4 Mo5 3.216(2) .
Mo5 O9 1.705(12) .
Mo5 O10 1.784(15) .
Mo5 O8 1.906(11) .
Mo5 O16 1.951(10) .
Mo5 O15 2.116(9) .
Mo5 O14 2.382(10) .
Mo6 O17 1.677(10) .
Mo6 O20 1.696(12) .
Mo6 O18 1.916(11) .
Mo6 O13 1.989(9) .
Mo6 O14 2.223(10) .
Mo6 O16 2.396(10) .
Mo7 O33 1.684(12) .
Mo7 O11 1.711(12) .
Mo7 O12 1.920(11) .
Mo7 O14 1.980(9) .
Mo7 O13 2.196(10) .
Mo7 O10 2.340(17) .
Mo8 O25 1.686(13) .
Mo8 O24 1.711(13) .
Mo8 O26 1.913(14) .
Mo8 O13 1.965(9) .
Mo8 O12 2.237(12) .
Mo8 O30 2.364(16) 2_667
Mo9 O27 1.696(11) .
Mo9 O28 1.717(11) .
Mo9 O29 1.842(12) .
Mo9 O12 1.992(11) .
Mo9 O26 2.256(14) .
Mo9 O32 2.383(16) 2_667
Mo9 Mo10 3.131(2) .
Mo10 O31 1.721(12) .
Mo10 O30 1.714(16) .
Mo10 O32 1.880(12) .
Mo10 O29 2.007(11) .
Mo10 O32 2.218(15) 2_667
Mo10 O26 2.257(16) .
Mo10 Mo10 3.203(3) 2_667
Mo11 O35 1.695(13) .
Mo11 O38 1.854(14) .
Mo11 O36 1.936(13) .
Mo11 O37 1.988(12) .
Mo11 O34 1.993(15) .
Mo11 O47 2.296(11) .
Mo12 O50 1.677(16) .
Mo12 O42 1.856(13) .
Mo12 O34 1.905(13) .
Mo12 O46 1.967(13) .
Mo12 O49 2.019(13) .
Mo12 O47 2.303(14) .
Mo13 O48 1.677(12) .
Mo13 O49 1.818(14) .
Mo13 O37 1.917(12) .
Mo13 O45 1.939(13) .
Mo13 O52 2.015(13) .
Mo13 O47 2.309(12) .
Mo14 O39 1.706(13) .
Mo14 O40 1.810(15) .
Mo14 O41 1.885(12) .
Mo14 O36 1.952(13) .
Mo14 O42 2.066(16) .
Mo14 O47 2.338(12) .
Mo15 O51 1.699(15) .
Mo15 O52 1.839(12) .
Mo15 O43 1.861(12) .
Mo15 O38 1.996(12) .
Mo15 O40 2.032(13) .
Mo15 O47 2.339(14) .
Mo16 O44 1.650(12) .
Mo16 O46 1.914(14) .
Mo16 O45 1.899(13) .
Mo16 O43 1.953(14) .
Mo16 O41 1.958(12) .
Mo16 O47 2.342(11) .
Mo17 O53 1.693(15) .
Mo17 O55 1.839(16) .
Mo17 O59 1.869(13) .
Mo17 O62 1.993(14) 2_556
Mo17 O54 1.987(15) .
Mo17 O56 2.314(2) .
Mo18 O61 1.696(13) .
Mo18 O58 1.811(14) .
Mo18 O62 1.892(14) .
Mo18 O59 1.947(14) .
Mo18 O60 1.999(15) .
Mo18 O56 2.3194(18) .
Mo19 O57 1.679(16) .
Mo19 O60 1.886(14) 2_556
Mo19 O54 1.903(15) 2_556
Mo19 O55 2.008(15) .
Mo19 O58 2.015(14) .
Mo19 O56 2.332(2) .
O30 Mo8 2.364(16) 2_667
O32 Mo10 2.218(15) 2_667
O32 Mo9 2.383(16) 2_667
O54 Mo19 1.903(15) 2_556
O56 Mo18 2.3194(18) 2_556
O56 Mo17 2.314(2) 2_556
O56 Mo19 2.332(2) 2_556
O60 Mo19 1.886(14) 2_556
O62 Mo17 1.993(14) 2_556
O63 S21 1.486(9) .
O64 S21 1.477(9) .
O65 S21 1.463(9) .
S15 Ag31 2.391(5) 2_667
S17 Ag30 2.378(5) 2_667

loop_
_geom_torsion_atom_site_label_1
_geom_torsion_atom_site_label_2
_geom_torsion_atom_site_label_3
_geom_torsion_atom_site_label_4
_geom_torsion
_geom_torsion_site_symmetry_1
_geom_torsion_site_symmetry_4
S4 Ag4 Ag6 S5 168.6(4) . .
S4 Ag4 Ag6 S7 8.3(3) . .
S5 Ag4 Ag6 S7 -160.4(4) . .
S4 Ag4 Ag6 O22 -98.4(4) . .
S5 Ag4 Ag6 O22 93.0(4) . .
S2 Ag3 Ag7 S8 9.3(3) . .
S3 Ag3 Ag7 S8 -162.0(3) . .
S2 Ag3 Ag7 S3 171.4(3) . .
S1 Ag9 Ag11 S9 -163.5(4) . .
S9 Ag9 Ag11 S10 149.9(2) . .
S1 Ag9 Ag11 S10 -13.6(3) . .
S10 Ag8 Ag12 S8 171.9(2) . .
S2 Ag8 Ag12 S8 1.2(3) . .
S2 Ag8 Ag12 S10 -170.6(3) . .
S4 Ag13 Ag14 S7 0.8(3) . .
S6 Ag13 Ag14 S7 159.1(3) . .
O7 Ag13 Ag14 S7 -100.0(4) . .
S4 Ag13 Ag14 S6 -158.3(3) . .
O7 Ag13 Ag14 S6 100.9(4) . .
S11 Ag15 Ag8' O34 -142.9(4) . .
S6 Ag15 Ag8' O34 41.2(4) . .
Ag25 Ag15 Ag8' O34 -169.7(3) . .
S11 Ag15 Ag8' O6 119.1(3) . .
S6 Ag15 Ag8' O6 -56.8(3) . .
Ag25 Ag15 Ag8' O6 92.3(3) . .
S11 Ag15 Ag8' S13 52.3(3) . .
S6 Ag15 Ag8' S13 -123.6(3) . .
Ag25 Ag15 Ag8' S13 25.5(3) . .
S6 Ag15 Ag8' S11 -175.9(2) . .
Ag25 Ag15 Ag8' S11 -26.84(14) . .
S11 Ag15 Ag8' Ag26 20.81(14) . .
S6 Ag15 Ag8' Ag26 -155.13(18) . .
Ag25 Ag15 Ag8' Ag26 -6.03(9) . .
S8 Ag17 Ag19 S15 26.4(3) . .
S13 Ag17 Ag19 S15 -142.9(3) . .
O6 Ag17 Ag19 S15 139.4(4) . .
S8 Ag17 Ag19 S13 169.3(2) . .
O6 Ag17 Ag19 S13 -77.7(3) . .
S8 Ag17 Ag19 Ag26 -161.49(15) . .
S13 Ag17 Ag19 Ag26 29.21(16) . .
O6 Ag17 Ag19 Ag26 -48.5(3) . .
S16 Ag10 Ag2' O21 162.2(6) . .
S9 Ag10 Ag2' O21 4.7(6) . .
S16 Ag10 Ag2' S14 91.5(11) . .
S9 Ag10 Ag2' S14 -66.1(12) . .
O21 Ag10 Ag2' S14 -70.8(9) . .
S9 Ag10 Ag2' S16 -157.5(4) . .
O21 Ag10 Ag2' S16 -162.2(6) . .
S7 Ag16 Ag24 S14 177.5(2) . .
S14 Ag16 Ag24 S12 -164.8(2) . .
S7 Ag16 Ag24 S12 12.7(2) . .
S14 Ag16 Ag24 O24 27.6(5) . .
S7 Ag16 Ag24 O24 -154.9(5) . .
S14 Ag16 Ag24 Ag27 -112.2(2) . .
S7 Ag16 Ag24 Ag27 65.2(3) . .
S6 Ag15 Ag25 S11 -176.6(2) . .
Ag8' Ag15 Ag25 S11 32.42(16) . .
S11 Ag15 Ag25 S12 153.8(2) . .
S6 Ag15 Ag25 S12 -22.8(2) . .
Ag8' Ag15 Ag25 S12 -173.77(17) . .
S11 Ag15 Ag25 O10 -108.0(4) . .
S6 Ag15 Ag25 O10 75.4(4) . .
Ag8' Ag15 Ag25 O10 -75.6(4) . .
N1 Ag1' Ag26 O11 154.0(16) . .
S11 Ag1' Ag26 O11 38.8(8) . .
S13 Ag1' Ag26 O11 -99.0(7) . .
C42 Ag1' Ag26 O11 89.9(10) . .
N1 Ag1' Ag26 S13 -107.1(19) . .
S11 Ag1' Ag26 S13 137.8(4) . .
C42 Ag1' Ag26 S13 -171.1(10) . .
N1 Ag1' Ag26 S11 115.2(19) . .
S13 Ag1' Ag26 S11 -137.8(4) . .
C42 Ag1' Ag26 S11 51.1(7) . .
N1 Ag1' Ag26 Ag18 -168(4) . .
S11 Ag1' Ag26 Ag18 76(2) . .
S13 Ag1' Ag26 Ag18 -61(2) . .
C42 Ag1' Ag26 Ag18 128(3) . .
N1 Ag1' Ag26 Ag8' -171(2) . .
S11 Ag1' Ag26 Ag8' 73.9(7) . .
S13 Ag1' Ag26 Ag8' -63.9(6) . .
C42 Ag1' Ag26 Ag8' 125.0(12) . .
N1 Ag1' Ag26 Ag19 -117.9(18) . .
S11 Ag1' Ag26 Ag19 126.9(2) . .
S13 Ag1' Ag26 Ag19 -10.8(4) . .
C42 Ag1' Ag26 Ag19 178.1(7) . .
N1 Ag18 Ag26 O11 155.8(7) . .
S13 Ag18 Ag26 O11 -97.7(4) . .
S11 Ag18 Ag26 O11 52.1(4) . .
N1 Ag18 Ag26 S13 -106.6(6) . .
S11 Ag18 Ag26 S13 149.8(2) . .
N1 Ag18 Ag26 Ag1' 7(2) . .
S13 Ag18 Ag26 Ag1' 113(2) . .
S11 Ag18 Ag26 Ag1' -97(2) . .
N1 Ag18 Ag26 S11 103.7(6) . .
S13 Ag18 Ag26 S11 -149.8(2) . .
N1 Ag18 Ag26 Ag8' -177.2(7) . .
S13 Ag18 Ag26 Ag8' -70.6(3) . .
S11 Ag18 Ag26 Ag8' 79.2(3) . .
N1 Ag18 Ag26 Ag19 -125.3(6) . .
S13 Ag18 Ag26 Ag19 -18.73(16) . .
S11 Ag18 Ag26 Ag19 131.04(14) . .
O34 Ag8' Ag26 O11 -153.1(6) . .
O6 Ag8' Ag26 O11 -35.5(4) . .
S13 Ag8' Ag26 O11 -105.3(4) . .
S11 Ag8' Ag26 O11 71.2(3) . .
Ag15 Ag8' Ag26 O11 51.5(3) . .
O34 Ag8' Ag26 S13 -47.8(5) . .
O6 Ag8' Ag26 S13 69.8(3) . .
S11 Ag8' Ag26 S13 176.5(2) . .
Ag15 Ag8' Ag26 S13 156.81(17) . .
O34 Ag8' Ag26 Ag1' 49.8(9) . .
O6 Ag8' Ag26 Ag1' 167.4(8) . .
S13 Ag8' Ag26 Ag1' 97.6(8) . .
S11 Ag8' Ag26 Ag1' -86.0(8) . .
Ag15 Ag8' Ag26 Ag1' -105.6(8) . .
O34 Ag8' Ag26 S11 135.7(5) . .
O6 Ag8' Ag26 S11 -106.7(3) . .
S13 Ag8' Ag26 S11 -176.5(2) . .
Ag15 Ag8' Ag26 S11 -19.66(13) . .
O34 Ag8' Ag26 Ag18 48.3(5) . .
O6 Ag8' Ag26 Ag18 165.9(4) . .
S13 Ag8' Ag26 Ag18 96.1(3) . .
S11 Ag8' Ag26 Ag18 -87.4(3) . .
Ag15 Ag8' Ag26 Ag18 -107.1(3) . .
O34 Ag8' Ag26 Ag19 -81.7(5) . .
O6 Ag8' Ag26 Ag19 35.9(3) . .
S13 Ag8' Ag26 Ag19 -33.92(14) . .
S11 Ag8' Ag26 Ag19 142.55(14) . .
Ag15 Ag8' Ag26 Ag19 122.90(8) . .
S15 Ag19 Ag26 O11 -62.7(4) . .
S13 Ag19 Ag26 O11 153.1(4) . .
Ag17 Ag19 Ag26 O11 123.2(3) . .
S15 Ag19 Ag26 S13 144.2(2) . .
Ag17 Ag19 Ag26 S13 -29.87(17) . .
S15 Ag19 Ag26 Ag1' 157.3(5) . .
S13 Ag19 Ag26 Ag1' 13.1(5) . .
Ag17 Ag19 Ag26 Ag1' -16.8(5) . .
S15 Ag19 Ag26 S11 -136.0(2) . .
S13 Ag19 Ag26 S11 79.8(2) . .
Ag17 Ag19 Ag26 S11 49.92(18) . .
S15 Ag19 Ag26 Ag18 165.92(19) . .
S13 Ag19 Ag26 Ag18 21.67(19) . .
Ag17 Ag19 Ag26 Ag18 -8.20(12) . .
S15 Ag19 Ag26 Ag8' -178.26(17) . .
S13 Ag19 Ag26 Ag8' 37.49(17) . .
Ag17 Ag19 Ag26 Ag8' 7.62(8) . .
S14 Ag24 Ag27 S12 -158.2(3) . .
O24 Ag24 Ag27 S12 142.4(4) . .
Ag16 Ag24 Ag27 S12 -66.1(2) . .
S14 Ag24 Ag27 S20 7.2(3) . .
S12 Ag24 Ag27 S20 165.4(2) . .
O24 Ag24 Ag27 S20 -52.2(4) . .
Ag16 Ag24 Ag27 S20 99.2(2) . .
S14 Ag24 Ag27 O28 121.6(4) . .
S12 Ag24 Ag27 O28 -80.3(3) . .
O24 Ag24 Ag27 O28 62.2(4) . .
Ag16 Ag24 Ag27 O28 -146.4(3) . .
S19 Ag29 Ag30 S20 -164.9(2) . .
S20 Ag29 Ag30 S17 175.3(2) . 2_667
S19 Ag29 Ag30 S17 10.4(2) . 2_667
C43 C41 C42 Ag1' -133(2) . .
C44 C41 C42 Ag1' 107(2) . .
S11 C41 C42 Ag1' -12.2(19) . .
N1 Ag1' C42 C41 172(2) . .
Ag26 Ag1' C42 C41 -39.7(18) . .
S11 Ag1' C42 C41 9.3(15) . .
S13 Ag1' C42 C41 -61(3) . .
C84 C83 N1 Ag1' 25(12) . .
C84 C83 N1 Ag18 -6(12) . .
Ag26 Ag1' N1 C83 76(5) . .
S11 Ag1' N1 C83 170(4) . .
S13 Ag1' N1 C83 -9(5) . .
C42 Ag1' N1 C83 150(5) . .
Ag26 Ag1' N1 Ag18 169(4) . .
S11 Ag1' N1 Ag18 -97(3) . .
S13 Ag1' N1 Ag18 84(2) . .
C42 Ag1' N1 Ag18 -117(2) . .
S13 Ag18 N1 C83 42(5) . .
S11 Ag18 N1 C83 175(4) . .
Ag26 Ag18 N1 C83 108(4) . .
S13 Ag18 N1 Ag1' -72(2) . .
S11 Ag18 N1 Ag1' 61(2) . .
Ag26 Ag18 N1 Ag1' -6(2) . .
O7 Mo2 Mo5 O9 -3.9(5) . .
O6 Mo2 Mo5 O9 104.3(7) . .
O1 Mo2 Mo5 O9 -104.9(6) . .
O8 Mo2 Mo5 O9 100.1(7) . .
O15 Mo2 Mo5 O9 -106.4(5) . .
O2 Mo2 Mo5 O9 -178.8(4) . .
O7 Mo2 Mo5 O10 -117.9(7) . .
O6 Mo2 Mo5 O10 -9.7(8) . .
O1 Mo2 Mo5 O10 141.1(8) . .
O8 Mo2 Mo5 O10 -13.9(8) . .
O15 Mo2 Mo5 O10 139.7(7) . .
O2 Mo2 Mo5 O10 67.3(7) . .
O7 Mo2 Mo5 O8 -104.0(7) . .
O6 Mo2 Mo5 O8 4.1(8) . .
O1 Mo2 Mo5 O8 155.0(7) . .
O15 Mo2 Mo5 O8 153.5(7) . .
O2 Mo2 Mo5 O8 81.1(6) . .
O7 Mo2 Mo5 O16 103.0(6) . .
O6 Mo2 Mo5 O16 -148.9(7) . .
O1 Mo2 Mo5 O16 2.0(6) . .
O8 Mo2 Mo5 O16 -153.0(7) . .
O15 Mo2 Mo5 O16 0.5(5) . .
O2 Mo2 Mo5 O16 -71.9(5) . .
O7 Mo2 Mo5 O15 102.5(6) . .
O6 Mo2 Mo5 O15 -149.4(7) . .
O1 Mo2 Mo5 O15 1.4(6) . .
O8 Mo2 Mo5 O15 -153.5(7) . .
O2 Mo2 Mo5 O15 -72.4(5) . .
O7 Mo2 Mo5 O14 171.8(5) . .
O6 Mo2 Mo5 O14 -80.1(6) . .
O1 Mo2 Mo5 O14 70.7(5) . .
O8 Mo2 Mo5 O14 -84.2(6) . .
O15 Mo2 Mo5 O14 69.3(5) . .
O2 Mo2 Mo5 O14 -3.1(4) . .
O7 Mo2 Mo5 Mo4 89.1(4) . .
O6 Mo2 Mo5 Mo4 -162.7(5) . .
O1 Mo2 Mo5 Mo4 -11.9(5) . .
O8 Mo2 Mo5 Mo4 -166.9(6) . .
O15 Mo2 Mo5 Mo4 -13.3(4) . .
O2 Mo2 Mo5 Mo4 -85.7(3) . .
O21 Mo4 Mo5 O9 -95.4(7) . .
O22 Mo4 Mo5 O9 7.8(6) . .
O19 Mo4 Mo5 O9 107.7(6) . .
O16 Mo4 Mo5 O9 -103.8(7) . .
O18 Mo4 Mo5 O9 -176.9(5) . .
O15 Mo4 Mo5 O9 109.5(5) . .
O21 Mo4 Mo5 O10 17.0(10) . .
O22 Mo4 Mo5 O10 120.2(8) . .
O19 Mo4 Mo5 O10 -139.9(8) . .
O16 Mo4 Mo5 O10 8.6(9) . .
O18 Mo4 Mo5 O10 -64.5(8) . .
O15 Mo4 Mo5 O10 -138.1(8) . .
O21 Mo4 Mo5 O8 159.0(7) . .
O22 Mo4 Mo5 O8 -97.8(6) . .
O19 Mo4 Mo5 O8 2.0(6) . .
O16 Mo4 Mo5 O8 150.6(7) . .
O18 Mo4 Mo5 O8 77.4(5) . .
O15 Mo4 Mo5 O8 3.9(5) . .
O21 Mo4 Mo5 O16 8.4(8) . .
O22 Mo4 Mo5 O16 111.6(7) . .
O19 Mo4 Mo5 O16 -148.6(7) . .
O18 Mo4 Mo5 O16 -73.2(6) . .
O15 Mo4 Mo5 O16 -146.7(7) . .
O21 Mo4 Mo5 O15 155.1(7) . .
O22 Mo4 Mo5 O15 -101.7(6) . .
O19 Mo4 Mo5 O15 -1.8(6) . .
O16 Mo4 Mo5 O15 146.7(7) . .
O18 Mo4 Mo5 O15 73.6(5) . .
O21 Mo4 Mo5 O14 80.2(7) . .
O22 Mo4 Mo5 O14 -176.7(5) . .
O19 Mo4 Mo5 O14 -76.8(5) . .
O16 Mo4 Mo5 O14 71.7(6) . .
O18 Mo4 Mo5 O14 -1.4(4) . .
O15 Mo4 Mo5 O14 -75.0(4) . .
O21 Mo4 Mo5 Mo2 168.1(6) . .
O22 Mo4 Mo5 Mo2 -88.8(4) . .
O19 Mo4 Mo5 Mo2 11.1(4) . .
O16 Mo4 Mo5 Mo2 159.6(5) . .
O18 Mo4 Mo5 Mo2 86.5(3) . .
O15 Mo4 Mo5 Mo2 12.9(4) . .
O27 Mo9 Mo10 O31 141.7(6) . .
O28 Mo9 Mo10 O31 4.8(6) . .
O29 Mo9 Mo10 O31 62.2(7) . .
O12 Mo9 Mo10 O31 -108.8(6) . .
O26 Mo9 Mo10 O31 -67.6(6) . .
O32 Mo9 Mo10 O31 -172.1(6) 2_667 .
O27 Mo9 Mo10 O30 19.2(6) . .
O28 Mo9 Mo10 O30 -117.8(7) . .
O29 Mo9 Mo10 O30 -60.4(8) . .
O12 Mo9 Mo10 O30 128.6(6) . .
O26 Mo9 Mo10 O30 169.8(7) . .
O32 Mo9 Mo10 O30 65.4(7) 2_667 .
O27 Mo9 Mo10 O32 -94.8(7) . .
O28 Mo9 Mo10 O32 128.2(7) . .
O29 Mo9 Mo10 O32 -174.4(8) . .
O12 Mo9 Mo10 O32 14.6(7) . .
O26 Mo9 Mo10 O32 55.8(7) . .
O32 Mo9 Mo10 O32 -48.6(9) 2_667 .
O27 Mo9 Mo10 O29 79.6(7) . .
O28 Mo9 Mo10 O29 -57.3(8) . .
O12 Mo9 Mo10 O29 -170.9(7) . .
O26 Mo9 Mo10 O29 -129.8(8) . .
O32 Mo9 Mo10 O29 125.8(8) 2_667 .
O27 Mo9 Mo10 O32 -46.2(6) . 2_667
O28 Mo9 Mo10 O32 176.9(7) . 2_667
O29 Mo9 Mo10 O32 -125.8(8) . 2_667
O12 Mo9 Mo10 O32 63.3(6) . 2_667
O26 Mo9 Mo10 O32 104.4(7) . 2_667
O27 Mo9 Mo10 O26 -150.6(6) . .
O28 Mo9 Mo10 O26 72.5(7) . .
O29 Mo9 Mo10 O26 129.8(8) . .
O12 Mo9 Mo10 O26 -41.1(7) . .
O32 Mo9 Mo10 O26 -104.4(7) 2_667 .
O27 Mo9 Mo10 Mo10 -70.9(4) . 2_667
O28 Mo9 Mo10 Mo10 152.1(5) . 2_667
O29 Mo9 Mo10 Mo10 -150.5(6) . 2_667
O12 Mo9 Mo10 Mo10 38.5(4) . 2_667
O26 Mo9 Mo10 Mo10 79.7(5) . 2_667
O32 Mo9 Mo10 Mo10 -24.7(5) 2_667 2_667
O23 Mo1 O1 Mo2 69.8(8) . .
O3 Mo1 O1 Mo2 178.9(7) . .
O19 Mo1 O1 Mo2 -41.4(13) . .
O4 Mo1 O1 Mo2 -92.0(7) . .
O15 Mo1 O1 Mo2 -20.2(6) . .
O7 Mo2 O1 Mo1 -73.1(8) . .
O6 Mo2 O1 Mo1 178.3(7) . .
O8 Mo2 O1 Mo1 47.7(14) . .
O15 Mo2 O1 Mo1 21.9(6) . .
O2 Mo2 O1 Mo1 96.0(7) . .
Mo5 Mo2 O1 Mo1 21.0(9) . .
O5 Mo3 O2 Mo2 177.0(5) . .
O4 Mo3 O2 Mo2 69.8(5) . .
O14 Mo3 O2 Mo2 -84.9(5) . .
O18 Mo3 O2 Mo2 -36.3(13) . .
O15 Mo3 O2 Mo2 -10.4(4) . .
O7 Mo2 O2 Mo3 24(3) . .
O6 Mo2 O2 Mo3 -175.7(6) . .
O1 Mo2 O2 Mo3 -69.8(6) . .
O8 Mo2 O2 Mo3 86.7(5) . .
O15 Mo2 O2 Mo3 11.2(4) . .
Mo5 Mo2 O2 Mo3 52.6(4) . .
O5 Mo3 O4 Mo1 -179.6(6) . .
O2 Mo3 O4 Mo1 -73.1(7) . .
O14 Mo3 O4 Mo1 40.6(13) . .
O18 Mo3 O4 Mo1 81.7(6) . .
O15 Mo3 O4 Mo1 7.8(5) . .
O23 Mo1 O4 Mo3 -14(2) . .
O3 Mo1 O4 Mo3 171.0(7) . .
O1 Mo1 O4 Mo3 67.0(7) . .
O19 Mo1 O4 Mo3 -86.1(7) . .
O15 Mo1 O4 Mo3 -7.6(5) . .
O7 Mo2 O6 Ag8' 70.8(10) . .
O1 Mo2 O6 Ag8' 176.1(8) . .
O8 Mo2 O6 Ag8' -27.5(9) . .
O15 Mo2 O6 Ag8' -88.5(14) . .
O2 Mo2 O6 Ag8' -105.5(9) . .
Mo5 Mo2 O6 Ag8' -29.8(11) . .
O7 Mo2 O6 Ag17 -154.1(6) . .
O1 Mo2 O6 Ag17 -48.8(8) . .
O8 Mo2 O6 Ag17 107.7(6) . .
O15 Mo2 O6 Ag17 46.6(14) . .
O2 Mo2 O6 Ag17 29.6(6) . .
Mo5 Mo2 O6 Ag17 105.3(6) . .
O34 Ag8' O6 Mo2 -146.3(9) . .
S13 Ag8' O6 Mo2 115.1(9) . .
S11 Ag8' O6 Mo2 12.9(10) . .
Ag15 Ag8' O6 Mo2 -31.4(9) . .
Ag26 Ag8' O6 Mo2 66.8(9) . .
O34 Ag8' O6 Ag17 70.8(5) . .
S13 Ag8' O6 Ag17 -27.8(3) . .
S11 Ag8' O6 Ag17 -130.0(3) . .
Ag15 Ag8' O6 Ag17 -174.3(3) . .
Ag26 Ag8' O6 Ag17 -76.1(3) . .
S8 Ag17 O6 Mo2 44.5(7) . .
S13 Ag17 O6 Mo2 -119.9(7) . .
Ag19 Ag17 O6 Mo2 -69.2(6) . .
S8 Ag17 O6 Ag8' -165.9(3) . .
S13 Ag17 O6 Ag8' 29.8(3) . .
Ag19 Ag17 O6 Ag8' 80.4(3) . .
O6 Mo2 O7 Ag13 41.2(12) . .
O1 Mo2 O7 Ag13 -67.3(12) . .
O8 Mo2 O7 Ag13 139.6(11) . .
O15 Mo2 O7 Ag13 -146.8(11) . .
O2 Mo2 O7 Ag13 -159.0(18) . .
Mo5 Mo2 O7 Ag13 172.5(11) . .
S4 Ag13 O7 Mo2 78.8(12) . .
S6 Ag13 O7 Mo2 -120.0(12) . .
Ag14 Ag13 O7 Mo2 -166.0(13) . .
O9 Mo5 O8 Mo2 -85.4(6) . .
O10 Mo5 O8 Mo2 169.2(7) . .
O16 Mo5 O8 Mo2 51.9(12) . .
O15 Mo5 O8 Mo2 18.9(5) . .
O14 Mo5 O8 Mo2 93.6(5) . .
Mo4 Mo5 O8 Mo2 16.0(7) . .
O7 Mo2 O8 Mo5 77.3(6) . .
O6 Mo2 O8 Mo5 -176.8(6) . .
O1 Mo2 O8 Mo5 -44.4(13) . .
O15 Mo2 O8 Mo5 -18.0(5) . .
O2 Mo2 O8 Mo5 -93.1(5) . .
O9 Mo5 O10 Mo7 -174.2(6) . .
O8 Mo5 O10 Mo7 -71.4(6) . .
O16 Mo5 O10 Mo7 82.9(6) . .
O15 Mo5 O10 Mo7 2.0(14) . .
O14 Mo5 O10 Mo7 12.3(5) . .
Mo2 Mo5 O10 Mo7 -63.5(7) . .
Mo4 Mo5 O10 Mo7 77.9(8) . .
O9 Mo5 O10 Ag25 -52.4(7) . .
O8 Mo5 O10 Ag25 50.4(6) . .
O16 Mo5 O10 Ag25 -155.2(5) . .
O15 Mo5 O10 Ag25 123.9(8) . .
O14 Mo5 O10 Ag25 134.1(6) . .
Mo2 Mo5 O10 Ag25 58.3(8) . .
Mo4 Mo5 O10 Ag25 -160.25(17) . .
O11 Mo7 O10 Mo5 92.6(7) . .
O12 Mo7 O10 Mo5 -165.1(7) . .
O14 Mo7 O10 Mo5 -15.0(6) . .
O13 Mo7 O10 Mo5 -91.6(6) . .
O11 Mo7 O10 Ag25 -21.8(6) . .
O12 Mo7 O10 Ag25 80.6(6) . .
O14 Mo7 O10 Ag25 -129.4(7) . .
O13 Mo7 O10 Ag25 154.0(7) . .
S11 Ag25 O10 Mo5 -70.1(7) . .
S12 Ag25 O10 Mo5 112.0(7) . .
Ag15 Ag25 O10 Mo5 -18.1(8) . .
S11 Ag25 O10 Mo7 46.6(7) . .
S12 Ag25 O10 Mo7 -131.2(6) . .
Ag15 Ag25 O10 Mo7 98.7(6) . .
O33 Mo7 O11 Ag26 8(2) . .
O12 Mo7 O11 Ag26 113(2) . .
O14 Mo7 O11 Ag26 -93(2) . .
O13 Mo7 O11 Ag26 -172.8(17) . .
O10 Mo7 O11 Ag26 -164(2) . .
S13 Ag26 O11 Mo7 58(2) . .
Ag1' Ag26 O11 Mo7 137(2) . .
S11 Ag26 O11 Mo7 170(2) . .
Ag18 Ag26 O11 Mo7 128(2) . .
Ag8' Ag26 O11 Mo7 118(2) . .
Ag19 Ag26 O11 Mo7 36(2) . .
O33 Mo7 O12 Mo9 72.3(14) . .
O11 Mo7 O12 Mo9 -35.6(14) . .
O14 Mo7 O12 Mo9 -169.2(9) . .
O13 Mo7 O12 Mo9 171.2(15) . .
O10 Mo7 O12 Mo9 -115.6(14) . .
O33 Mo7 O12 Mo8 -93.9(6) . .
O11 Mo7 O12 Mo8 158.3(6) . .
O14 Mo7 O12 Mo8 24.6(11) . .
O13 Mo7 O12 Mo8 5.1(5) . .
O10 Mo7 O12 Mo8 78.2(6) . .
O27 Mo9 O12 Mo7 -3.7(14) . .
O28 Mo9 O12 Mo7 102.8(14) . .
O29 Mo9 O12 Mo7 -136.3(12) . .
O26 Mo9 O12 Mo7 -156.2(15) . .
O32 Mo9 O12 Mo7 -87.3(14) 2_667 .
Mo10 Mo9 O12 Mo7 -126.5(12) . .
O27 Mo9 O12 Mo8 162.8(5) . .
O28 Mo9 O12 Mo8 -90.8(6) . .
O29 Mo9 O12 Mo8 30.2(12) . .
O26 Mo9 O12 Mo8 10.3(5) . .
O32 Mo9 O12 Mo8 79.2(6) 2_667 .
Mo10 Mo9 O12 Mo8 40.0(5) . .
O25 Mo8 O12 Mo7 64.9(19) . .
O24 Mo8 O12 Mo7 -100.5(7) . .
O26 Mo8 O12 Mo7 160.3(8) . .
O13 Mo8 O12 Mo7 -5.7(5) . .
O30 Mo8 O12 Mo7 74.9(6) 2_667 .
O25 Mo8 O12 Mo9 -107.5(16) . .
O24 Mo8 O12 Mo9 87.0(6) . .
O26 Mo8 O12 Mo9 -12.1(6) . .
O13 Mo8 O12 Mo9 -178.1(7) . .
O30 Mo8 O12 Mo9 -97.5(6) 2_667 .
O25 Mo8 O13 Mo6 -2.2(11) . .
O24 Mo8 O13 Mo6 -108.8(10) . .
O26 Mo8 O13 Mo6 135.0(10) . .
O12 Mo8 O13 Mo6 158.1(11) . .
O30 Mo8 O13 Mo6 78.3(10) 2_667 .
O25 Mo8 O13 Mo7 -155.2(7) . .
O24 Mo8 O13 Mo7 98.2(6) . .
O26 Mo8 O13 Mo7 -18.1(10) . .
O12 Mo8 O13 Mo7 5.0(4) . .
O30 Mo8 O13 Mo7 -74.7(5) 2_667 .
O17 Mo6 O13 Mo8 -76.9(10) . .
O20 Mo6 O13 Mo8 31.1(11) . .
O18 Mo6 O13 Mo8 161.4(8) . .
O14 Mo6 O13 Mo8 -173.3(11) . .
O16 Mo6 O13 Mo8 117.1(10) . .
O17 Mo6 O13 Mo7 76.7(5) . .
O20 Mo6 O13 Mo7 -175.2(5) . .
O18 Mo6 O13 Mo7 -45.0(9) . .
O14 Mo6 O13 Mo7 -19.6(4) . .
O16 Mo6 O13 Mo7 -89.3(4) . .
O33 Mo7 O13 Mo8 92.6(5) . .
O11 Mo7 O13 Mo8 -86.3(10) . .
O12 Mo7 O13 Mo8 -5.8(5) . .
O14 Mo7 O13 Mo8 -173.7(6) . .
O10 Mo7 O13 Mo8 -95.7(5) . .
O33 Mo7 O13 Mo6 -71.5(5) . .
O11 Mo7 O13 Mo6 109.5(10) . .
O12 Mo7 O13 Mo6 -169.9(6) . .
O14 Mo7 O13 Mo6 22.1(4) . .
O10 Mo7 O13 Mo6 100.2(5) . .
O33 Mo7 O14 Mo3 -41.9(9) . .
O11 Mo7 O14 Mo3 65.3(10) . .
O12 Mo7 O14 Mo3 -161.7(8) . .
O13 Mo7 O14 Mo3 -142.2(9) . .
O10 Mo7 O14 Mo3 141.7(10) . .
O33 Mo7 O14 Mo6 80.7(5) . .
O11 Mo7 O14 Mo6 -172.1(5) . .
O12 Mo7 O14 Mo6 -39.1(9) . .
O13 Mo7 O14 Mo6 -19.6(4) . .
O10 Mo7 O14 Mo6 -95.7(5) . .
O33 Mo7 O14 Mo5 -172.8(5) . .
O11 Mo7 O14 Mo5 -65.6(6) . .
O12 Mo7 O14 Mo5 67.4(8) . .
O13 Mo7 O14 Mo5 86.9(4) . .
O10 Mo7 O14 Mo5 10.8(4) . .
O5 Mo3 O14 Mo7 48.5(10) . .
O4 Mo3 O14 Mo7 -170.7(9) . .
O2 Mo3 O14 Mo7 -54.7(9) . .
O18 Mo3 O14 Mo7 145.7(10) . .
O15 Mo3 O14 Mo7 -137.0(9) . .
O5 Mo3 O14 Mo6 -75.9(5) . .
O4 Mo3 O14 Mo6 64.9(10) . .
O2 Mo3 O14 Mo6 -179.2(5) . .
O18 Mo3 O14 Mo6 21.3(4) . .
O15 Mo3 O14 Mo6 98.6(4) . .
O5 Mo3 O14 Mo5 178.1(5) . .
O4 Mo3 O14 Mo5 -41.0(11) . .
O2 Mo3 O14 Mo5 74.9(5) . .
O18 Mo3 O14 Mo5 -84.6(5) . .
O15 Mo3 O14 Mo5 -7.3(4) . .
O17 Mo6 O14 Mo7 -74.0(5) . .
O20 Mo6 O14 Mo7 97.5(11) . .
O18 Mo6 O14 Mo7 -173.5(6) . .
O13 Mo6 O14 Mo7 21.8(4) . .
O16 Mo6 O14 Mo7 112.6(5) . .
O17 Mo6 O14 Mo3 75.8(4) . .
O20 Mo6 O14 Mo3 -112.7(10) . .
O18 Mo6 O14 Mo3 -23.7(4) . .
O13 Mo6 O14 Mo3 171.7(5) . .
O16 Mo6 O14 Mo3 -97.6(4) . .
O17 Mo6 O14 Mo5 -177.6(4) . .
O20 Mo6 O14 Mo5 -6.0(12) . .
O18 Mo6 O14 Mo5 82.9(5) . .
O13 Mo6 O14 Mo5 -81.7(4) . .
O16 Mo6 O14 Mo5 9.0(3) . .
O10 Mo5 O14 Mo7 -14.1(5) . .
O8 Mo5 O14 Mo7 82.2(4) . .
O16 Mo5 O14 Mo7 -117.3(5) . .
O15 Mo5 O14 Mo7 160.6(5) . .
Mo2 Mo5 O14 Mo7 117.0(3) . .
Mo4 Mo5 O14 Mo7 -152.1(4) . .
O10 Mo5 O14 Mo3 -166.5(6) . .
O8 Mo5 O14 Mo3 -70.2(5) . .
O16 Mo5 O14 Mo3 90.2(4) . .
O15 Mo5 O14 Mo3 8.1(4) . .
Mo2 Mo5 O14 Mo3 -35.5(3) . .
Mo4 Mo5 O14 Mo3 55.5(3) . .
O10 Mo5 O14 Mo6 92.5(6) . .
O8 Mo5 O14 Mo6 -171.3(4) . .
O16 Mo5 O14 Mo6 -10.8(4) . .
O15 Mo5 O14 Mo6 -92.9(4) . .
Mo2 Mo5 O14 Mo6 -136.5(3) . .
Mo4 Mo5 O14 Mo6 -45.6(3) . .
O9 Mo5 O15 Mo2 83.0(5) . .
O10 Mo5 O15 Mo2 -93.1(10) . .
O8 Mo5 O15 Mo2 -15.1(4) . .
O16 Mo5 O15 Mo2 -179.5(5) . .
O14 Mo5 O15 Mo2 -103.5(4) . .
Mo4 Mo5 O15 Mo2 161.6(5) . .
O9 Mo5 O15 Mo4 -78.6(5) . .
O10 Mo5 O15 Mo4 105.2(10) . .
O8 Mo5 O15 Mo4 -176.7(5) . .
O16 Mo5 O15 Mo4 18.8(4) . .
O14 Mo5 O15 Mo4 94.9(4) . .
Mo2 Mo5 O15 Mo4 -161.6(5) . .
O9 Mo5 O15 Mo3 179.1(5) . .
O10 Mo5 O15 Mo3 2.9(12) . .
O8 Mo5 O15 Mo3 81.0(5) . .
O16 Mo5 O15 Mo3 -83.5(5) . .
O14 Mo5 O15 Mo3 -7.4(4) . .
Mo2 Mo5 O15 Mo3 96.1(5) . .
Mo4 Mo5 O15 Mo3 -102.3(4) . .
O9 Mo5 O15 Mo1 -3.8(19) . .
O10 Mo5 O15 Mo1 180.0(16) . .
O8 Mo5 O15 Mo1 -102.0(18) . .
O16 Mo5 O15 Mo1 93.6(18) . .
O14 Mo5 O15 Mo1 169.6(19) . .
Mo2 Mo5 O15 Mo1 -86.9(18) . .
Mo4 Mo5 O15 Mo1 74.8(18) . .
O7 Mo2 O15 Mo5 -79.5(5) . .
O6 Mo2 O15 Mo5 80.5(12) . .
O1 Mo2 O15 Mo5 -178.7(5) . .
O8 Mo2 O15 Mo5 15.0(4) . .
O2 Mo2 O15 Mo5 98.2(4) . .
O7 Mo2 O15 Mo4 26.1(14) . .
O6 Mo2 O15 Mo4 -173.9(13) . .
O1 Mo2 O15 Mo4 -73.1(14) . .
O8 Mo2 O15 Mo4 120.6(14) . .
O2 Mo2 O15 Mo4 -156.2(14) . .
Mo5 Mo2 O15 Mo4 105.6(15) . .
O7 Mo2 O15 Mo3 174.3(5) . .
O6 Mo2 O15 Mo3 -25.8(12) . .
O1 Mo2 O15 Mo3 75.0(5) . .
O8 Mo2 O15 Mo3 -91.3(4) . .
O2 Mo2 O15 Mo3 -8.1(3) . .
Mo5 Mo2 O15 Mo3 -106.3(4) . .
O7 Mo2 O15 Mo1 84.8(5) . .
O6 Mo2 O15 Mo1 -115.2(11) . .
O1 Mo2 O15 Mo1 -14.4(5) . .
O8 Mo2 O15 Mo1 179.3(5) . .
O2 Mo2 O15 Mo1 -97.5(3) . .
Mo5 Mo2 O15 Mo1 164.3(5) . .
O21 Mo4 O15 Mo5 -87.1(15) . .
O22 Mo4 O15 Mo5 76.5(5) . .
O19 Mo4 O15 Mo5 178.4(5) . .
O16 Mo4 O15 Mo5 -19.2(4) . .
O18 Mo4 O15 Mo5 -95.7(4) . .
O21 Mo4 O15 Mo2 167.1(14) . .
O22 Mo4 O15 Mo2 -29.3(14) . .
O19 Mo4 O15 Mo2 72.5(14) . .
O16 Mo4 O15 Mo2 -125.0(14) . .
O18 Mo4 O15 Mo2 158.4(14) . .
Mo5 Mo4 O15 Mo2 -105.8(15) . .
O21 Mo4 O15 Mo3 19.5(16) . .
O22 Mo4 O15 Mo3 -176.9(5) . .
O19 Mo4 O15 Mo3 -75.0(4) . .
O16 Mo4 O15 Mo3 87.5(4) . .
O18 Mo4 O15 Mo3 10.9(3) . .
Mo5 Mo4 O15 Mo3 106.6(4) . .
O21 Mo4 O15 Mo1 108.2(14) . .
O22 Mo4 O15 Mo1 -88.3(4) . .
O19 Mo4 O15 Mo1 13.6(4) . .
O16 Mo4 O15 Mo1 176.1(4) . .
O18 Mo4 O15 Mo1 99.5(4) . .
Mo5 Mo4 O15 Mo1 -164.8(5) . .
O4 Mo3 O15 Mo5 173.1(5) . .
O2 Mo3 O15 Mo5 -84.5(5) . .
O14 Mo3 O15 Mo5 8.3(4) . .
O18 Mo3 O15 Mo5 83.9(5) . .
O4 Mo3 O15 Mo2 -92.0(4) . .
O2 Mo3 O15 Mo2 10.5(4) . .
O14 Mo3 O15 Mo2 103.2(4) . .
O18 Mo3 O15 Mo2 178.8(4) . .
O4 Mo3 O15 Mo4 77.9(5) . .
O2 Mo3 O15 Mo4 -179.7(4) . .
O14 Mo3 O15 Mo4 -86.9(4) . .
O18 Mo3 O15 Mo4 -11.3(4) . .
O4 Mo3 O15 Mo1 -6.1(4) . .
O2 Mo3 O15 Mo1 96.3(4) . .
O14 Mo3 O15 Mo1 -170.9(4) . .
O18 Mo3 O15 Mo1 -95.3(4) . .
O23 Mo1 O15 Mo5 5.9(19) . .
O3 Mo1 O15 Mo5 -176.4(18) . .
O1 Mo1 O15 Mo5 102.8(19) . .
O19 Mo1 O15 Mo5 -89.6(19) . .
O4 Mo1 O15 Mo5 -172.1(19) . .
O23 Mo1 O15 Mo2 -82.0(5) . .
O3 Mo1 O15 Mo2 95.8(16) . .
O1 Mo1 O15 Mo2 14.9(5) . .
O19 Mo1 O15 Mo2 -177.5(5) . .
O4 Mo1 O15 Mo2 100.0(4) . .
O23 Mo1 O15 Mo4 81.7(5) . .
O3 Mo1 O15 Mo4 -100.5(16) . .
O1 Mo1 O15 Mo4 178.6(5) . .
O19 Mo1 O15 Mo4 -13.8(4) . .
O4 Mo1 O15 Mo4 -96.3(4) . .
O23 Mo1 O15 Mo3 -177.0(5) . .
O3 Mo1 O15 Mo3 0.8(18) . .
O1 Mo1 O15 Mo3 -80.1(5) . .
O19 Mo1 O15 Mo3 87.6(4) . .
O4 Mo1 O15 Mo3 5.1(4) . .
O21 Mo4 O16 Mo5 -174.0(6) . .
O22 Mo4 O16 Mo5 -68.1(6) . .
O19 Mo4 O16 Mo5 55.2(10) . .
O18 Mo4 O16 Mo5 98.1(6) . .
O15 Mo4 O16 Mo5 22.3(4) . .
O21 Mo4 O16 Mo6 67.3(5) . .
O22 Mo4 O16 Mo6 173.2(5) . .
O19 Mo4 O16 Mo6 -63.5(9) . .
O18 Mo4 O16 Mo6 -20.6(4) . .
O15 Mo4 O16 Mo6 -96.4(4) . .
Mo5 Mo4 O16 Mo6 -118.7(6) . .
O9 Mo5 O16 Mo4 80.4(6) . .
O10 Mo5 O16 Mo4 -173.7(7) . .
O8 Mo5 O16 Mo4 -57.1(11) . .
O15 Mo5 O16 Mo4 -24.2(5) . .
O14 Mo5 O16 Mo4 -100.8(5) . .
Mo2 Mo5 O16 Mo4 -24.6(6) . .
O9 Mo5 O16 Mo6 -168.2(5) . .
O10 Mo5 O16 Mo6 -62.3(6) . .
O8 Mo5 O16 Mo6 54.3(10) . .
O15 Mo5 O16 Mo6 87.2(4) . .
O14 Mo5 O16 Mo6 10.5(3) . .
Mo2 Mo5 O16 Mo6 86.8(4) . .
Mo4 Mo5 O16 Mo6 111.4(6) . .
O17 Mo6 O16 Mo4 77.8(17) . .
O20 Mo6 O16 Mo4 -80.7(5) . .
O18 Mo6 O16 Mo4 24.8(4) . .
O13 Mo6 O16 Mo4 178.5(5) . .
O14 Mo6 O16 Mo4 105.5(4) . .
O17 Mo6 O16 Mo5 -39.4(18) . .
O20 Mo6 O16 Mo5 162.1(5) . .
O18 Mo6 O16 Mo5 -92.4(5) . .
O13 Mo6 O16 Mo5 61.3(5) . .
O14 Mo6 O16 Mo5 -11.6(4) . .
O17 Mo6 O18 Mo3 -71.5(6) . .
O20 Mo6 O18 Mo3 178.7(5) . .
O13 Mo6 O18 Mo3 49.3(10) . .
O14 Mo6 O18 Mo3 24.3(4) . .
O16 Mo6 O18 Mo3 97.0(5) . .
O17 Mo6 O18 Mo4 169.2(5) . .
O20 Mo6 O18 Mo4 59.5(6) . .
O13 Mo6 O18 Mo4 -70.0(9) . .
O14 Mo6 O18 Mo4 -95.0(5) . .
O16 Mo6 O18 Mo4 -22.3(4) . .
O5 Mo3 O18 Mo6 69.5(6) . .
O4 Mo3 O18 Mo6 173.0(6) . .
O2 Mo3 O18 Mo6 -77.7(12) . .
O14 Mo3 O18 Mo6 -25.8(5) . .
O15 Mo3 O18 Mo6 -104.6(5) . .
O5 Mo3 O18 Mo4 -173.5(5) . .
O4 Mo3 O18 Mo4 -70.0(5) . .
O2 Mo3 O18 Mo4 39.3(13) . .
O14 Mo3 O18 Mo4 91.2(5) . .
O15 Mo3 O18 Mo4 12.4(4) . .
O21 Mo4 O18 Mo6 -73.9(6) . .
O22 Mo4 O18 Mo6 77.5(17) . .
O19 Mo4 O18 Mo6 -175.0(6) . .
O16 Mo4 O18 Mo6 27.0(5) . .
O15 Mo4 O18 Mo6 103.6(5) . .
Mo5 Mo4 O18 Mo6 61.9(4) . .
O21 Mo4 O18 Mo3 170.0(5) . .
O22 Mo4 O18 Mo3 -38.6(18) . .
O19 Mo4 O18 Mo3 68.9(5) . .
O16 Mo4 O18 Mo3 -89.1(5) . .
O15 Mo4 O18 Mo3 -12.5(4) . .
Mo5 Mo4 O18 Mo3 -54.2(4) . .
O21 Mo4 O19 Mo1 177.6(7) . .
O22 Mo4 O19 Mo1 70.1(8) . .
O16 Mo4 O19 Mo1 -51.7(12) . .
O18 Mo4 O19 Mo1 -92.5(7) . .
O15 Mo4 O19 Mo1 -20.0(6) . .
Mo5 Mo4 O19 Mo1 -18.8(8) . .
O23 Mo1 O19 Mo4 -71.8(7) . .
O3 Mo1 O19 Mo4 179.7(7) . .
O1 Mo1 O19 Mo4 39.7(12) . .
O4 Mo1 O19 Mo4 90.8(6) . .
O15 Mo1 O19 Mo4 18.9(6) . .
O17 Mo6 O20 Ag20 170.8(7) . .
O18 Mo6 O20 Ag20 -82.9(8) . .
O13 Mo6 O20 Ag20 69.2(8) . .
O14 Mo6 O20 Ag20 -0.4(16) . .
O16 Mo6 O20 Ag20 -14.5(7) . .
S14 Ag20 O20 Mo6 -21.7(9) . .
S16 Ag20 O20 Mo6 170.3(8) . .
O22 Mo4 O21 Ag2' -59.8(9) . .
O19 Mo4 O21 Ag2' -165.5(7) . .
O16 Mo4 O21 Ag2' 39.4(8) . .
O18 Mo4 O21 Ag2' 111.5(8) . .
O15 Mo4 O21 Ag2' 103.3(15) . .
Mo5 Mo4 O21 Ag2' 34.5(11) . .
O22 Mo4 O21 Ag10 179.2(11) . .
O19 Mo4 O21 Ag10 73.5(12) . .
O16 Mo4 O21 Ag10 -81.6(11) . .
O18 Mo4 O21 Ag10 -9.5(11) . .
O15 Mo4 O21 Ag10 -18(2) . .
Mo5 Mo4 O21 Ag10 -86.5(11) . .
S14 Ag2' O21 Mo4 -4.3(11) . .
S16 Ag2' O21 Mo4 -140.0(7) . .
Ag10 Ag2' O21 Mo4 -152.7(9) . .
S14 Ag2' O21 Ag10 148.4(6) . .
S16 Ag2' O21 Ag10 12.8(4) . .
S16 Ag10 O21 Mo4 116.2(11) . .
S9 Ag10 O21 Mo4 -45.5(11) . .
Ag2' Ag10 O21 Mo4 131.0(13) . .
S16 Ag10 O21 Ag2' -14.8(5) . .
S9 Ag10 O21 Ag2' -176.5(5) . .
O21 Mo4 O22 Ag6 -105(2) . .
O19 Mo4 O22 Ag6 0(2) . .
O16 Mo4 O22 Ag6 153(2) . .
O18 Mo4 O22 Ag6 105(2) . .
O15 Mo4 O22 Ag6 80(2) . .
Mo5 Mo4 O22 Ag6 121(2) . .
S5 Ag6 O22 Mo4 25(2) . .
S7 Ag6 O22 Mo4 -156(2) . .
Ag4 Ag6 O22 Mo4 -25(2) . .
O25 Mo8 O24 Ag24 -103.5(10) . .
O26 Mo8 O24 Ag24 147.2(10) . .
O13 Mo8 O24 Ag24 0.0(10) . .
O12 Mo8 O24 Ag24 71.3(10) . .
S14 Ag24 O24 Mo8 80.3(10) . .
S12 Ag24 O24 Mo8 -109.4(10) . .
Ag16 Ag24 O24 Mo8 60.0(12) . .
Ag27 Ag24 O24 Mo8 -136.3(11) . .
O25 Mo8 O26 Mo9 169.4(7) . .
O24 Mo8 O26 Mo9 -81.8(7) . .
O13 Mo8 O26 Mo9 33.3(12) . .
O12 Mo8 O26 Mo9 10.8(5) . .
O30 Mo8 O26 Mo9 88.5(7) 2_667 .
O25 Mo8 O26 Mo10 56.5(17) . .
O24 Mo8 O26 Mo10 165.2(15) . .
O13 Mo8 O26 Mo10 -79.7(17) . .
O12 Mo8 O26 Mo10 -102.2(16) . .
O30 Mo8 O26 Mo10 -24.5(15) 2_667 .
O27 Mo9 O26 Mo8 -86.2(13) . .
O28 Mo9 O26 Mo8 81.5(7) . .
O29 Mo9 O26 Mo8 179.3(8) . .
O12 Mo9 O26 Mo8 -12.2(6) . .
O32 Mo9 O26 Mo8 -104.5(7) 2_667 .
Mo10 Mo9 O26 Mo8 -151.8(9) . .
O27 Mo9 O26 Mo10 65.5(12) . .
O28 Mo9 O26 Mo10 -126.7(5) . .
O29 Mo9 O26 Mo10 -29.0(5) . .
O12 Mo9 O26 Mo10 139.5(6) . .
O32 Mo9 O26 Mo10 47.3(5) 2_667 .
O31 Mo10 O26 Mo8 -119.4(16) . .
O30 Mo10 O26 Mo8 89(2) . .
O32 Mo10 O26 Mo8 -12.3(16) . .
O29 Mo10 O26 Mo8 144.3(17) . .
O32 Mo10 O26 Mo8 66.7(16) 2_667 .
Mo9 Mo10 O26 Mo8 117.4(18) . .
Mo10 Mo10 O26 Mo8 30.0(15) 2_667 .
O31 Mo10 O26 Mo9 123.2(5) . .
O30 Mo10 O26 Mo9 -28.8(18) . .
O32 Mo10 O26 Mo9 -129.7(6) . .
O29 Mo10 O26 Mo9 26.8(4) . .
O32 Mo10 O26 Mo9 -50.8(5) 2_667 .
Mo10 Mo10 O26 Mo9 -87.4(4) 2_667 .
O27 Mo9 O28 Ag27 156.7(7) . .
O29 Mo9 O28 Ag27 -93.3(8) . .
O12 Mo9 O28 Ag27 57.2(8) . .
O26 Mo9 O28 Ag27 -17.3(8) . .
O32 Mo9 O28 Ag27 -50(3) 2_667 .
Mo10 Mo9 O28 Ag27 -62.0(8) . .
S12 Ag27 O28 Mo9 -112.2(7) . .
S20 Ag27 O28 Mo9 68.7(7) . .
Ag24 Ag27 O28 Mo9 -63.9(8) . .
O27 Mo9 O29 Mo10 -115.3(6) . .
O28 Mo9 O29 Mo10 135.3(6) . .
O12 Mo9 O29 Mo10 15.3(12) . .
O26 Mo9 O29 Mo10 35.1(6) . .
O32 Mo9 O29 Mo10 -37.1(5) 2_667 .
O31 Mo10 O29 Mo9 -126.4(6) . .
O30 Mo10 O29 Mo9 128.4(7) . .
O32 Mo10 O29 Mo9 9.2(14) . .
O32 Mo10 O29 Mo9 40.1(6) 2_667 .
O26 Mo10 O29 Mo9 -35.7(6) . .
Mo10 Mo10 O29 Mo9 30.0(6) 2_667 .
O31 Mo10 O30 Mo8 136.0(10) . 2_667
O32 Mo10 O30 Mo8 25.2(12) . 2_667
O29 Mo10 O30 Mo8 -125.0(10) . 2_667
O32 Mo10 O30 Mo8 -52.2(10) 2_667 2_667
O26 Mo10 O30 Mo8 -73(2) . 2_667
Mo9 Mo10 O30 Mo8 -95.8(9) . 2_667
Mo10 Mo10 O30 Mo8 -17.6(10) 2_667 2_667
O31 Mo10 O32 Mo10 163.4(6) . 2_667
O30 Mo10 O32 Mo10 -88.3(8) . 2_667
O29 Mo10 O32 Mo10 30.2(14) . 2_667
O32 Mo10 O32 Mo10 0.000(1) 2_667 2_667
O26 Mo10 O32 Mo10 72.5(7) . 2_667
Mo9 Mo10 O32 Mo10 35.7(7) . 2_667
O31 Mo10 O32 Mo9 -100.2(11) . 2_667
O30 Mo10 O32 Mo9 8.0(12) . 2_667
O29 Mo10 O32 Mo9 126.5(10) . 2_667
O32 Mo10 O32 Mo9 96.3(12) 2_667 2_667
O26 Mo10 O32 Mo9 168.8(11) . 2_667
Mo9 Mo10 O32 Mo9 132.0(9) . 2_667
Mo10 Mo10 O32 Mo9 96.3(12) 2_667 2_667
O50 Mo12 O34 Mo11 174.5(7) . .
O42 Mo12 O34 Mo11 69.5(7) . .
O46 Mo12 O34 Mo11 -29.1(15) . .
O49 Mo12 O34 Mo11 -84.9(7) . .
O47 Mo12 O34 Mo11 -9.2(6) . .
O50 Mo12 O34 Ag8' -53.5(10) . .
O42 Mo12 O34 Ag8' -158.5(9) . .
O46 Mo12 O34 Ag8' 102.8(14) . .
O49 Mo12 O34 Ag8' 47.0(9) . .
O47 Mo12 O34 Ag8' 122.8(9) . .
O35 Mo11 O34 Mo12 -172.2(7) . .
O38 Mo11 O34 Mo12 21.2(15) . .
O36 Mo11 O34 Mo12 -68.7(7) . .
O37 Mo11 O34 Mo12 87.2(7) . .
O47 Mo11 O34 Mo12 9.3(6) . .
O35 Mo11 O34 Ag8' 40.6(6) . .
O38 Mo11 O34 Ag8' -126.0(11) . .
O36 Mo11 O34 Ag8' 144.1(5) . .
O37 Mo11 O34 Ag8' -60.0(5) . .
O47 Mo11 O34 Ag8' -137.9(5) . .
O6 Ag8' O34 Mo12 -45.5(10) . .
S13 Ag8' O34 Mo12 36.0(9) . .
S11 Ag8' O34 Mo12 171.1(5) . .
Ag15 Ag8' O34 Mo12 -135.0(8) . .
Ag26 Ag8' O34 Mo12 72.1(10) . .
O6 Ag8' O34 Mo11 91.6(5) . .
S13 Ag8' O34 Mo11 173.0(4) . .
S11 Ag8' O34 Mo11 -51.8(8) . .
Ag15 Ag8' O34 Mo11 2.1(5) . .
Ag26 Ag8' O34 Mo11 -150.8(3) . .
O35 Mo11 O36 Mo14 -174.0(8) . .
O38 Mo11 O36 Mo14 -70.2(8) . .
O37 Mo11 O36 Mo14 11.8(19) . .
O34 Mo11 O36 Mo14 83.1(8) . .
O47 Mo11 O36 Mo14 7.5(7) . .
O39 Mo14 O36 Mo11 174.5(9) . .
O40 Mo14 O36 Mo11 70.9(8) . .
O41 Mo14 O36 Mo11 -22.7(18) . .
O42 Mo14 O36 Mo11 -84.0(8) . .
O47 Mo14 O36 Mo11 -7.4(7) . .
O48 Mo13 O37 Mo11 -177.6(7) . .
O49 Mo13 O37 Mo11 73.1(8) . .
O45 Mo13 O37 Mo11 -20.9(18) . .
O52 Mo13 O37 Mo11 -80.3(7) . .
O47 Mo13 O37 Mo11 -3.8(7) . .
O35 Mo11 O37 Mo13 -174.7(8) . .
O38 Mo11 O37 Mo13 82.8(8) . .
O36 Mo11 O37 Mo13 -0.5(19) . .
O34 Mo11 O37 Mo13 -72.9(8) . .
O47 Mo11 O37 Mo13 3.8(7) . .
O35 Mo11 O38 Mo15 -176.7(7) . .
O36 Mo11 O38 Mo15 79.2(7) . .
O37 Mo11 O38 Mo15 -75.6(7) . .
O34 Mo11 O38 Mo15 -10.1(16) . .
O47 Mo11 O38 Mo15 1.7(6) . .
O51 Mo15 O38 Mo11 -179.6(7) . .
O52 Mo15 O38 Mo11 76.4(7) . .
O43 Mo15 O38 Mo11 -16.1(14) . .
O40 Mo15 O38 Mo11 -77.8(7) . .
O47 Mo15 O38 Mo11 -1.7(6) . .
O39 Mo14 O40 Mo15 179.5(7) . .
O41 Mo14 O40 Mo15 71.3(7) . .
O36 Mo14 O40 Mo15 -81.4(7) . .
O42 Mo14 O40 Mo15 -10.4(16) . .
O47 Mo14 O40 Mo15 -4.8(6) . .
O51 Mo15 O40 Mo14 -177.7(7) . .
O52 Mo15 O40 Mo14 12.3(15) . .
O43 Mo15 O40 Mo14 -72.8(7) . .
O38 Mo15 O40 Mo14 81.1(7) . .
O47 Mo15 O40 Mo14 4.9(6) . .
O39 Mo14 O41 Mo16 -179.5(9) . .
O40 Mo14 O41 Mo16 -74.7(8) . .
O36 Mo14 O41 Mo16 18.3(19) . .
O42 Mo14 O41 Mo16 79.1(8) . .
O47 Mo14 O41 Mo16 3.0(7) . .
O44 Mo16 O41 Mo14 175.0(9) . .
O46 Mo16 O41 Mo14 -81.0(8) . .
O45 Mo16 O41 Mo14 3.1(18) . .
O43 Mo16 O41 Mo14 73.2(8) . .
O47 Mo16 O41 Mo14 -3.0(7) . .
O50 Mo12 O42 Mo14 179.1(7) . .
O34 Mo12 O42 Mo14 -76.5(7) . .
O46 Mo12 O42 Mo14 77.1(7) . .
O49 Mo12 O42 Mo14 5.5(17) . .
O47 Mo12 O42 Mo14 -0.4(6) . .
O39 Mo14 O42 Mo12 176.3(7) . .
O40 Mo14 O42 Mo12 6.1(16) . .
O41 Mo14 O42 Mo12 -77.4(7) . .
O36 Mo14 O42 Mo12 78.7(7) . .
O47 Mo14 O42 Mo12 0.4(6) . .
O51 Mo15 O43 Mo16 -174.9(7) . .
O52 Mo15 O43 Mo16 -69.3(8) . .
O38 Mo15 O43 Mo16 21.8(15) . .
O40 Mo15 O43 Mo16 83.0(8) . .
O47 Mo15 O43 Mo16 7.5(6) . .
O44 Mo16 O43 Mo15 174.5(8) . .
O46 Mo16 O43 Mo15 -13.9(16) . .
O45 Mo16 O43 Mo15 68.9(7) . .
O41 Mo16 O43 Mo15 -84.4(7) . .
O47 Mo16 O43 Mo15 -7.6(6) . .
O44 Mo16 O45 Mo13 176.3(8) . .
O46 Mo16 O45 Mo13 71.9(8) . .
O43 Mo16 O45 Mo13 -80.8(8) . .
O41 Mo16 O45 Mo13 -11.9(17) . .
O47 Mo16 O45 Mo13 -5.7(7) . .
O48 Mo13 O45 Mo16 -180.0(8) . .
O49 Mo13 O45 Mo16 -72.3(8) . .
O37 Mo13 O45 Mo16 23.0(18) . .
O52 Mo13 O45 Mo16 82.6(8) . .
O47 Mo13 O45 Mo16 5.8(7) . .
O44 Mo16 O46 Mo12 174.6(7) . .
O45 Mo16 O46 Mo12 -79.3(7) . .
O43 Mo16 O46 Mo12 3.0(16) . .
O41 Mo16 O46 Mo12 72.3(7) . .
O47 Mo16 O46 Mo12 -3.2(6) . .
O50 Mo12 O46 Mo16 179.6(7) . .
O42 Mo12 O46 Mo16 -76.5(8) . .
O34 Mo12 O46 Mo16 23.2(15) . .
O49 Mo12 O46 Mo16 79.1(7) . .
O47 Mo12 O46 Mo16 3.3(6) . .
O42 Mo12 O47 Mo13 179.5(5) . .
O34 Mo12 O47 Mo13 -83.8(5) . .
O46 Mo12 O47 Mo13 87.2(5) . .
O49 Mo12 O47 Mo13 2.1(4) . .
O42 Mo12 O47 Mo11 -89.5(5) . .
O34 Mo12 O47 Mo11 7.2(4) . .
O46 Mo12 O47 Mo11 178.2(5) . .
O49 Mo12 O47 Mo11 93.1(5) . .
O42 Mo12 O47 Mo16 89.9(5) . .
O34 Mo12 O47 Mo16 -173.4(5) . .
O46 Mo12 O47 Mo16 -2.4(4) . .
O49 Mo12 O47 Mo16 -87.5(5) . .
O42 Mo12 O47 Mo14 0.3(5) . .
O34 Mo12 O47 Mo14 97.1(5) . .
O46 Mo12 O47 Mo14 -92.0(5) . .
O49 Mo12 O47 Mo14 -177.0(5) . .
O34 Mo12 O47 Mo15 178(100) . .
O49 Mo13 O47 Mo12 -2.3(4) . .
O37 Mo13 O47 Mo12 94.3(5) . .
O45 Mo13 O47 Mo12 -93.7(5) . .
O52 Mo13 O47 Mo12 -179.5(5) . .
O49 Mo13 O47 Mo11 -93.6(5) . .
O37 Mo13 O47 Mo11 3.0(5) . .
O45 Mo13 O47 Mo11 175.0(6) . .
O52 Mo13 O47 Mo11 89.2(5) . .
O49 Mo13 O47 Mo16 87.2(5) . .
O37 Mo13 O47 Mo16 -176.3(6) . .
O45 Mo13 O47 Mo16 -4.2(5) . .
O52 Mo13 O47 Mo16 -90.0(5) . .
O49 Mo13 O47 Mo15 176.2(5) . .
O37 Mo13 O47 Mo15 -87.2(5) . .
O45 Mo13 O47 Mo15 84.9(5) . .
O52 Mo13 O47 Mo15 -0.9(4) . .
O38 Mo11 O47 Mo12 178.5(5) . .
O36 Mo11 O47 Mo12 84.8(5) . .
O37 Mo11 O47 Mo12 -93.3(5) . .
O34 Mo11 O47 Mo12 -7.0(4) . .
O38 Mo11 O47 Mo13 -91.1(5) . .
O36 Mo11 O47 Mo13 175.2(6) . .
O37 Mo11 O47 Mo13 -2.9(5) . .
O34 Mo11 O47 Mo13 83.4(5) . .
O35 Mo11 O47 Mo16 169(100) . .
O38 Mo11 O47 Mo14 88.0(5) . .
O36 Mo11 O47 Mo14 -5.7(5) . .
O37 Mo11 O47 Mo14 176.2(6) . .
O34 Mo11 O47 Mo14 -97.5(5) . .
O38 Mo11 O47 Mo15 -1.3(4) . .
O36 Mo11 O47 Mo15 -94.9(5) . .
O37 Mo11 O47 Mo15 86.9(5) . .
O34 Mo11 O47 Mo15 173.3(5) . .
O46 Mo16 O47 Mo12 2.5(5) . .
O45 Mo16 O47 Mo12 94.7(5) . .
O43 Mo16 O47 Mo12 -174.5(5) . .
O41 Mo16 O47 Mo12 -88.4(5) . .
O46 Mo16 O47 Mo13 -87.9(5) . .
O45 Mo16 O47 Mo13 4.3(5) . .
O43 Mo16 O47 Mo13 95.1(5) . .
O41 Mo16 O47 Mo13 -178.7(6) . .
O46 Mo16 O47 Mo14 93.0(5) . .
O45 Mo16 O47 Mo14 -174.8(6) . .
O43 Mo16 O47 Mo14 -84.0(5) . .
O41 Mo16 O47 Mo14 2.2(5) . .
O46 Mo16 O47 Mo15 -177.7(5) . .
O45 Mo16 O47 Mo15 -85.6(5) . .
O43 Mo16 O47 Mo15 5.3(4) . .
O41 Mo16 O47 Mo15 91.4(5) . .
O40 Mo14 O47 Mo12 -177.7(5) . .
O41 Mo14 O47 Mo12 87.3(5) . .
O36 Mo14 O47 Mo12 -85.6(5) . .
O42 Mo14 O47 Mo12 -0.3(4) . .
O39 Mo14 O47 Mo13 163(27) . .
O40 Mo14 O47 Mo13 47(30) . .
O40 Mo14 O47 Mo11 -86.5(5) . .
O41 Mo14 O47 Mo11 178.5(6) . .
O36 Mo14 O47 Mo11 5.7(5) . .
O42 Mo14 O47 Mo11 90.9(5) . .
O40 Mo14 O47 Mo16 92.8(5) . .
O41 Mo14 O47 Mo16 -2.2(5) . .
O36 Mo14 O47 Mo16 -175.1(6) . .
O42 Mo14 O47 Mo16 -89.8(5) . .
O40 Mo14 O47 Mo15 3.7(4) . .
O41 Mo14 O47 Mo15 -91.3(5) . .
O36 Mo14 O47 Mo15 95.9(5) . .
O42 Mo14 O47 Mo15 -178.9(5) . .
O52 Mo15 O47 Mo13 1.0(4) . .
O43 Mo15 O47 Mo13 -95.1(5) . .
O38 Mo15 O47 Mo13 92.2(5) . .
O40 Mo15 O47 Mo13 177.5(5) . .
O52 Mo15 O47 Mo11 -90.0(5) . .
O43 Mo15 O47 Mo11 173.9(5) . .
O38 Mo15 O47 Mo11 1.2(4) . .
O40 Mo15 O47 Mo11 86.5(5) . .
O52 Mo15 O47 Mo16 90.6(5) . .
O43 Mo15 O47 Mo16 -5.5(5) . .
O38 Mo15 O47 Mo16 -178.2(5) . .
O40 Mo15 O47 Mo16 -92.9(5) . .
O52 Mo15 O47 Mo14 -179.8(5) . .
O43 Mo15 O47 Mo14 84.0(5) . .
O38 Mo15 O47 Mo14 -88.6(5) . .
O40 Mo15 O47 Mo14 -3.3(4) . .
O48 Mo13 O49 Mo12 -179.9(6) . .
O37 Mo13 O49 Mo12 -73.6(7) . .
O45 Mo13 O49 Mo12 79.4(7) . .
O52 Mo13 O49 Mo12 9.1(15) . .
O47 Mo13 O49 Mo12 3.0(6) . .
O50 Mo12 O49 Mo13 177.3(8) . .
O42 Mo12 O49 Mo13 -9.1(16) . .
O34 Mo12 O49 Mo13 75.5(7) . .
O46 Mo12 O49 Mo13 -82.4(7) . .
O47 Mo12 O49 Mo13 -3.0(6) . .
O51 Mo15 O52 Mo13 -178.6(7) . .
O43 Mo15 O52 Mo13 74.3(7) . .
O38 Mo15 O52 Mo13 -76.0(7) . .
O40 Mo15 O52 Mo13 -8.6(15) . .
O47 Mo15 O52 Mo13 -1.3(6) . .
O48 Mo13 O52 Mo15 -176.2(7) . .
O49 Mo13 O52 Mo15 -4.9(15) . .
O37 Mo13 O52 Mo15 80.3(7) . .
O45 Mo13 O52 Mo15 -76.4(7) . .
O47 Mo13 O52 Mo15 1.3(6) . .
O53 Mo17 O54 Mo19 -178.2(8) . 2_556
O55 Mo17 O54 Mo19 14.4(18) . 2_556
O59 Mo17 O54 Mo19 -69.6(8) . 2_556
O62 Mo17 O54 Mo19 84.7(8) 2_556 2_556
O56 Mo17 O54 Mo19 7.2(6) . 2_556
O53 Mo17 O55 Mo19 -171.7(8) . .
O59 Mo17 O55 Mo19 78.4(8) . .
O62 Mo17 O55 Mo19 -73.9(8) 2_556 .
O54 Mo17 O55 Mo19 -4.5(19) . .
O56 Mo17 O55 Mo19 2.7(6) . .
O57 Mo19 O55 Mo17 178.6(8) . .
O60 Mo19 O55 Mo17 74.5(8) 2_556 .
O54 Mo19 O55 Mo17 -18.0(18) 2_556 .
O58 Mo19 O55 Mo17 -78.7(8) . .
O56 Mo19 O55 Mo17 -2.8(6) . .
O58 Mo18 O56 Mo17 -85.9(5) . .
O62 Mo18 O56 Mo17 177.8(4) . .
O59 Mo18 O56 Mo17 6.3(4) . .
O60 Mo18 O56 Mo17 88.6(4) . .
O58 Mo18 O56 Mo17 94.1(5) . 2_556
O62 Mo18 O56 Mo17 -2.2(4) . 2_556
O59 Mo18 O56 Mo17 -173.7(4) . 2_556
O60 Mo18 O56 Mo17 -91.4(4) . 2_556
O58 Mo18 O56 Mo19 -175.8(5) . 2_556
O62 Mo18 O56 Mo19 87.9(4) . 2_556
O59 Mo18 O56 Mo19 -83.6(4) . 2_556
O60 Mo18 O56 Mo19 -1.3(4) . 2_556
O58 Mo18 O56 Mo19 4.2(5) . .
O62 Mo18 O56 Mo19 -92.1(4) . .
O59 Mo18 O56 Mo19 96.4(4) . .
O60 Mo18 O56 Mo19 178.7(4) . .
O55 Mo17 O56 Mo18 -92.4(5) . 2_556
O59 Mo17 O56 Mo18 173.5(5) . 2_556
O62 Mo17 O56 Mo18 -2.1(4) 2_556 2_556
O54 Mo17 O56 Mo18 84.4(4) . 2_556
O55 Mo17 O56 Mo18 87.6(5) . .
O59 Mo17 O56 Mo18 -6.5(5) . .
O62 Mo17 O56 Mo18 177.9(4) 2_556 .
O54 Mo17 O56 Mo18 -95.6(4) . .
O55 Mo17 O56 Mo19 177.9(5) . 2_556
O59 Mo17 O56 Mo19 83.8(5) . 2_556
O62 Mo17 O56 Mo19 -91.8(4) 2_556 2_556
O54 Mo17 O56 Mo19 -5.3(4) . 2_556
O55 Mo17 O56 Mo19 -2.1(5) . .
O59 Mo17 O56 Mo19 -96.2(5) . .
O62 Mo17 O56 Mo19 88.2(4) 2_556 .
O54 Mo17 O56 Mo19 174.7(4) . .
O60 Mo19 O56 Mo18 -1.3(5) 2_556 2_556
O54 Mo19 O56 Mo18 -95.4(4) 2_556 2_556
O55 Mo19 O56 Mo18 92.0(4) . 2_556
O58 Mo19 O56 Mo18 176.2(4) . 2_556
O60 Mo19 O56 Mo18 178.7(5) 2_556 .
O54 Mo19 O56 Mo18 84.6(4) 2_556 .
O55 Mo19 O56 Mo18 -88.0(4) . .
O58 Mo19 O56 Mo18 -3.8(4) . .
O60 Mo19 O56 Mo17 -91.4(4) 2_556 .
O54 Mo19 O56 Mo17 174.5(4) 2_556 .
O55 Mo19 O56 Mo17 1.9(4) . .
O58 Mo19 O56 Mo17 86.1(4) . .
O60 Mo19 O56 Mo17 88.6(4) 2_556 2_556
O54 Mo19 O56 Mo17 -5.5(4) 2_556 2_556
O55 Mo19 O56 Mo17 -178.1(4) . 2_556
O58 Mo19 O56 Mo17 -93.9(4) . 2_556
O61 Mo18 O58 Mo19 177.4(8) . .
O62 Mo18 O58 Mo19 71.7(8) . .
O59 Mo18 O58 Mo19 -80.1(8) . .
O60 Mo18 O58 Mo19 -17.2(19) . .
O56 Mo18 O58 Mo19 -5.5(6) . .
O57 Mo19 O58 Mo18 -176.0(9) . .
O60 Mo19 O58 Mo18 10.6(18) 2_556 .
O54 Mo19 O58 Mo18 -73.1(9) 2_556 .
O55 Mo19 O58 Mo18 82.0(8) . .
O56 Mo19 O58 Mo18 5.5(6) . .
O53 Mo17 O59 Mo18 -173.6(9) . .
O55 Mo17 O59 Mo18 -68.5(8) . .
O62 Mo17 O59 Mo18 18.0(18) 2_556 .
O54 Mo17 O59 Mo18 86.0(8) . .
O56 Mo17 O59 Mo18 8.8(6) . .
O61 Mo18 O59 Mo17 173.7(8) . .
O58 Mo18 O59 Mo17 69.0(8) . .
O62 Mo18 O59 Mo17 -26.6(17) . .
O60 Mo18 O59 Mo17 -87.0(8) . .
O56 Mo18 O59 Mo17 -8.8(6) . .
O61 Mo18 O60 Mo19 179.2(8) . 2_556
O58 Mo18 O60 Mo19 13.6(18) . 2_556
O62 Mo18 O60 Mo19 -77.0(8) . 2_556
O59 Mo18 O60 Mo19 78.6(8) . 2_556
O56 Mo18 O60 Mo19 1.8(6) . 2_556
O61 Mo18 O62 Mo17 179.8(7) . 2_556
O58 Mo18 O62 Mo17 -74.1(8) . 2_556
O59 Mo18 O62 Mo17 20.3(17) . 2_556
O60 Mo18 O62 Mo17 79.2(8) . 2_556
O56 Mo18 O62 Mo17 2.8(6) . 2_556
C4 C1 S1 Ag2 -171.3(7) . .
C3 C1 S1 Ag2 68.3(8) . .
C2 C1 S1 Ag2 -51.3(8) . .
C4 C1 S1 Ag9 -64.4(8) . .
C3 C1 S1 Ag9 175.2(7) . .
C2 C1 S1 Ag9 55.6(8) . .
C4 C1 S1 Ag1 71.6(8) . .
C3 C1 S1 Ag1 -48.9(8) . .
C2 C1 S1 Ag1 -168.5(7) . .
S9 Ag9 S1 C1 45.2(16) . .
Ag11 Ag9 S1 C1 150.1(4) . .
S9 Ag9 S1 Ag2 159.3(11) . .
Ag11 Ag9 S1 Ag2 -95.8(4) . .
S9 Ag9 S1 Ag1 -81.1(14) . .
Ag11 Ag9 S1 Ag1 23.7(5) . .
S2 Ag1 S1 C1 -157.2(5) . .
S2 Ag1 S1 Ag2 84.3(4) . .
S2 Ag1 S1 Ag9 -31.4(5) . .
C8 C5 S2 Ag8 -175.4(11) . .
C6 C5 S2 Ag8 62.2(13) . .
C7 C5 S2 Ag8 -54.8(14) . .
C8 C5 S2 Ag3 -66.2(12) . .
C6 C5 S2 Ag3 171.3(11) . .
C7 C5 S2 Ag3 54.4(14) . .
C8 C5 S2 Ag1 57.2(12) . .
C6 C5 S2 Ag1 -65.3(13) . .
C7 C5 S2 Ag1 177.8(12) . .
Ag12 Ag8 S2 C5 95.9(8) . .
Ag12 Ag8 S2 Ag3 -18.7(4) . .
Ag12 Ag8 S2 Ag1 -138.8(2) . .
Ag7 Ag3 S2 C5 -101.4(9) . .
Ag7 Ag3 S2 Ag8 14.3(4) . .
Ag7 Ag3 S2 Ag1 136.0(2) . .
S1 Ag1 S2 C5 149.8(9) . .
S1 Ag1 S2 Ag8 24.7(4) . .
S1 Ag1 S2 Ag3 -88.6(4) . .
C10 C9 S3 Ag3 90.0(8) . .
C12 C9 S3 Ag3 -147.9(9) . .
C11 C9 S3 Ag3 -26.8(9) . .
C10 C9 S3 Ag7 175.5(8) . .
C12 C9 S3 Ag7 -62.4(9) . .
C11 C9 S3 Ag7 58.7(10) . .
C10 C9 S3 Ag5 -47.8(11) . .
C12 C9 S3 Ag5 74.3(11) . .
C11 C9 S3 Ag5 -164.7(8) . .
Ag7 Ag3 S3 C9 103.1(6) . .
Ag7 Ag3 S3 Ag5 -114.9(3) . .
S8 Ag7 S3 C9 -17.6(12) . .
Ag3 Ag7 S3 C9 -95.8(6) . .
S8 Ag7 S3 Ag3 78.1(9) . .
S8 Ag7 S3 Ag5 -161.1(7) . .
Ag3 Ag7 S3 Ag5 120.8(3) . .
S4 Ag5 S3 C9 -179.1(8) . .
S4 Ag5 S3 Ag3 51.5(4) . .
S4 Ag5 S3 Ag7 -46.2(4) . .
C16 C13 S4 Ag4 45.4(16) . .
C15 C13 S4 Ag4 171.8(12) . .
C14 C13 S4 Ag4 -70.0(15) . .
C16 C13 S4 Ag13 -64.4(15) . .
C15 C13 S4 Ag13 61.9(14) . .
C14 C13 S4 Ag13 -179.9(13) . .
C16 C13 S4 Ag5 166.4(13) . .
C15 C13 S4 Ag5 -67.3(15) . .
C14 C13 S4 Ag5 51.0(15) . .
S5 Ag4 S4 C13 -45.1(15) . .
Ag6 Ag4 S4 C13 -89.4(7) . .
S5 Ag4 S4 Ag13 65.2(13) . .
Ag6 Ag4 S4 Ag13 21.0(3) . .
S5 Ag4 S4 Ag5 -167.1(11) . .
Ag6 Ag4 S4 Ag5 148.62(15) . .
S6 Ag13 S4 C13 39.9(9) . .
O7 Ag13 S4 C13 157.7(7) . .
Ag14 Ag13 S4 C13 87.8(6) . .
S6 Ag13 S4 Ag4 -71.8(6) . .
O7 Ag13 S4 Ag4 46.1(4) . .
Ag14 Ag13 S4 Ag4 -23.8(3) . .
S6 Ag13 S4 Ag5 165.4(4) . .
O7 Ag13 S4 Ag5 -76.7(4) . .
Ag14 Ag13 S4 Ag5 -146.66(18) . .
S3 Ag5 S4 C13 -166.5(7) . .
S3 Ag5 S4 Ag4 -47.9(4) . .
S3 Ag5 S4 Ag13 71.7(4) . .
C18 C17 S5 Ag6 -45.7(15) . .
C20 C17 S5 Ag6 74(2) . .
C19 C17 S5 Ag6 -164.5(13) . .
C18 C17 S5 Ag2 97.8(16) . .
C20 C17 S5 Ag2 -142.2(17) . .
C19 C17 S5 Ag2 -21.0(19) . .
C18 C17 S5 Ag4 -142.8(12) . .
C20 C17 S5 Ag4 -23(2) . .
C19 C17 S5 Ag4 98.5(14) . .
S7 Ag6 S5 C17 -36.0(15) . .
O22 Ag6 S5 C17 141.7(9) . .
Ag4 Ag6 S5 C17 -116.3(9) . .
S7 Ag6 S5 Ag2 -176.9(8) . .
O22 Ag6 S5 Ag2 0.7(5) . .
Ag4 Ag6 S5 Ag2 102.7(4) . .
S7 Ag6 S5 Ag4 80.3(10) . .
O22 Ag6 S5 Ag4 -102.0(4) . .
S4 Ag4 S5 C17 61.1(17) . .
Ag6 Ag4 S5 C17 112.7(12) . .
S4 Ag4 S5 Ag6 -51.6(13) . .
S4 Ag4 S5 Ag2 -172.8(10) . .
Ag6 Ag4 S5 Ag2 -121.2(4) . .
C23 C21 S6 Ag15 -53.9(18) . .
C24 C21 S6 Ag15 75.3(15) . .
C22 C21 S6 Ag15 -167.4(13) . .
C23 C21 S6 Ag14 60.8(18) . .
C24 C21 S6 Ag14 -170.0(14) . .
C22 C21 S6 Ag14 -52.8(15) . .
C23 C21 S6 Ag13 160.1(14) . .
C24 C21 S6 Ag13 -70.7(18) . .
C22 C21 S6 Ag13 46.6(17) . .
Ag8' Ag15 S6 C21 -118.5(7) . .
Ag25 Ag15 S6 C21 98.8(7) . .
Ag8' Ag15 S6 Ag14 120.80(17) . .
Ag25 Ag15 S6 Ag14 -21.9(2) . .
Ag8' Ag15 S6 Ag13 28.4(3) . .
Ag25 Ag15 S6 Ag13 -114.3(2) . .
S7 Ag14 S6 C21 27.5(12) . .
Ag13 Ag14 S6 C21 120.5(7) . .
S7 Ag14 S6 Ag15 150.1(8) . .
Ag13 Ag14 S6 Ag15 -116.9(2) . .
S7 Ag14 S6 Ag13 -93.0(8) . .
S4 Ag13 S6 C21 -52.0(11) . .
O7 Ag13 S6 C21 -175.7(10) . .
Ag14 Ag13 S6 C21 -113.6(9) . .
S4 Ag13 S6 Ag15 162.8(5) . .
O7 Ag13 S6 Ag15 39.1(4) . .
Ag14 Ag13 S6 Ag15 101.2(3) . .
S4 Ag13 S6 Ag14 61.6(6) . .
O7 Ag13 S6 Ag14 -62.1(3) . .
C27 C25 S7 Ag14 179.4(10) . .
C26 C25 S7 Ag14 -61.8(12) . .
C28 C25 S7 Ag14 58.9(12) . .
C27 C25 S7 Ag16 -30.6(12) . .
C26 C25 S7 Ag16 88.1(11) . .
C28 C25 S7 Ag16 -151.2(10) . .
C27 C25 S7 Ag6 71.6(11) . .
C26 C25 S7 Ag6 -169.7(9) . .
C28 C25 S7 Ag6 -49.0(12) . .
S6 Ag14 S7 C25 -11.3(13) . .
Ag13 Ag14 S7 C25 -90.2(8) . .
S6 Ag14 S7 Ag16 -160.5(6) . .
Ag13 Ag14 S7 Ag16 120.6(3) . .
S6 Ag14 S7 Ag6 103.9(8) . .
Ag13 Ag14 S7 Ag6 25.0(3) . .
S14 Ag16 S7 C25 -105.2(11) . .
Ag24 Ag16 S7 C25 -112.9(8) . .
S14 Ag16 S7 Ag14 43.3(10) . .
Ag24 Ag16 S7 Ag14 35.6(4) . .
S14 Ag16 S7 Ag6 142.2(8) . .
Ag24 Ag16 S7 Ag6 134.45(16) . .
S5 Ag6 S7 C25 24.2(14) . .
O22 Ag6 S7 C25 -153.6(8) . .
Ag4 Ag6 S7 C25 91.7(8) . .
S5 Ag6 S7 Ag14 -95.7(10) . .
O22 Ag6 S7 Ag14 86.5(3) . .
Ag4 Ag6 S7 Ag14 -28.2(3) . .
S5 Ag6 S7 Ag16 144.0(9) . .
O22 Ag6 S7 Ag16 -33.7(3) . .
Ag4 Ag6 S7 Ag16 -148.47(14) . .
C32 C29 S8 Ag12 -66.2(14) . .
C31 C29 S8 Ag12 53.5(15) . .
C30 C29 S8 Ag12 172.5(11) . .
C32 C29 S8 Ag7 -174.8(12) . .
C31 C29 S8 Ag7 -55.2(15) . .
C30 C29 S8 Ag7 63.8(13) . .
C32 C29 S8 Ag17 66.0(15) . .
C31 C29 S8 Ag17 -174.4(12) . .
C30 C29 S8 Ag17 -55.3(13) . .
Ag8 Ag12 S8 C29 -93.6(6) . .
Ag8 Ag12 S8 Ag7 21.0(2) . .
Ag8 Ag12 S8 Ag17 139.05(18) . .
S3 Ag7 S8 C29 24.3(12) . .
Ag3 Ag7 S8 C29 90.8(7) . .
S3 Ag7 S8 Ag12 -91.5(9) . .
Ag3 Ag7 S8 Ag12 -24.9(2) . .
S3 Ag7 S8 Ag17 143.7(8) . .
Ag3 Ag7 S8 Ag17 -149.75(13) . .
S13 Ag17 S8 C29 -76.1(9) . .
O6 Ag17 S8 C29 156.4(7) . .
Ag19 Ag17 S8 C29 -101.7(7) . .
S13 Ag17 S8 Ag12 51.8(7) . .
O6 Ag17 S8 Ag12 -75.7(4) . .
Ag19 Ag17 S8 Ag12 26.2(3) . .
S13 Ag17 S8 Ag7 164.8(4) . .
O6 Ag17 S8 Ag7 37.3(4) . .
Ag19 Ag17 S8 Ag7 139.19(16) . .
C36 C33 S9 Ag10 -76.3(15) . .
C34 C33 S9 Ag10 160.1(14) . .
C35 C33 S9 Ag10 39.6(14) . .
C36 C33 S9 Ag9 168.3(13) . .
C34 C33 S9 Ag9 44.7(16) . .
C35 C33 S9 Ag9 -75.7(13) . .
C36 C33 S9 Ag11 80.2(14) . .
C34 C33 S9 Ag11 -43.4(16) . .
C35 C33 S9 Ag11 -163.9(12) . .
S16 Ag10 S9 C33 89.7(9) . .
O21 Ag10 S9 C33 -163.8(7) . .
Ag2' Ag10 S9 C33 -167.3(7) . .
S16 Ag10 S9 Ag9 -156.1(5) . .
O21 Ag10 S9 Ag9 -49.6(3) . .
Ag2' Ag10 S9 Ag9 -53.1(5) . .
S16 Ag10 S9 Ag11 -57.1(8) . .
O21 Ag10 S9 Ag11 49.4(5) . .
Ag2' Ag10 S9 Ag11 45.9(7) . .
S1 Ag9 S9 C33 7.7(16) . .
Ag11 Ag9 S9 C33 -108.5(7) . .
S1 Ag9 S9 Ag10 -106.8(13) . .
Ag11 Ag9 S9 Ag10 137.0(3) . .
S1 Ag9 S9 Ag11 116.2(13) . .
S10 Ag11 S9 C33 29.0(9) . .
Ag9 Ag11 S9 C33 104.9(6) . .
S10 Ag11 S9 Ag10 175.2(3) . .
Ag9 Ag11 S9 Ag10 -108.9(5) . .
S10 Ag11 S9 Ag9 -75.9(5) . .
C40 C37 S10 Ag8 168.2(13) . .
C38 C37 S10 Ag8 -75.3(14) . .
C39 C37 S10 Ag8 48.1(15) . .
C40 C37 S10 Ag12 74.7(15) . .
C38 C37 S10 Ag12 -168.9(12) . .
C39 C37 S10 Ag12 -45.4(16) . .
C40 C37 S10 Ag11 -84.5(15) . .
C38 C37 S10 Ag11 31.9(16) . .
C39 C37 S10 Ag11 155.3(12) . .
Ag12 Ag8 S10 C37 -118.7(7) . .
Ag12 Ag8 S10 Ag11 115.83(19) . .
Ag8 Ag12 S10 C37 108.4(7) . .
Ag8 Ag12 S10 Ag11 -91.2(3) . .
S9 Ag11 S10 C37 -48.9(9) . .
Ag9 Ag11 S10 C37 -106.6(7) . .
S9 Ag11 S10 Ag8 66.3(5) . .
Ag9 Ag11 S10 Ag8 8.6(2) . .
S9 Ag11 S10 Ag12 151.2(4) . .
Ag9 Ag11 S10 Ag12 93.6(2) . .
C42 C41 S11 Ag15 -86.2(19) . .
C43 C41 S11 Ag15 39(2) . .
C44 C41 S11 Ag15 145.5(16) . .
C42 C41 S11 Ag25 -177.8(17) . .
C43 C41 S11 Ag25 -53(2) . .
C44 C41 S11 Ag25 53.9(19) . .
C42 C41 S11 Ag1' 12.2(19) . .
C43 C41 S11 Ag1' 137.0(19) . .
C44 C41 S11 Ag1' -116.1(18) . .
C42 C41 S11 Ag26 68(2) . .
C43 C41 S11 Ag26 -166.8(17) . .
C44 C41 S11 Ag26 -59.9(18) . .
C42 C41 S11 Ag18 3(2) . .
C43 C41 S11 Ag18 127.4(18) . .
C44 C41 S11 Ag18 -125.8(17) . .
C42 C41 S11 Ag8' -10(2) . .
C43 C41 S11 Ag8' 114.9(17) . .
C44 C41 S11 Ag8' -138.2(15) . .
Ag8' Ag15 S11 C41 112.0(7) . .
Ag25 Ag15 S11 C41 -105.2(7) . .
Ag8' Ag15 S11 Ag25 -142.86(17) . .
S6 Ag15 S11 Ag1' -179(100) . .
Ag8' Ag15 S11 Ag1' 20.8(4) . .
Ag25 Ag15 S11 Ag1' 163.7(4) . .
Ag8' Ag15 S11 Ag26 -34.7(2) . .
Ag25 Ag15 S11 Ag26 108.2(3) . .
Ag8' Ag15 S11 Ag18 16.29(10) . .
Ag25 Ag15 S11 Ag18 159.1(2) . .
Ag25 Ag15 S11 Ag8' 142.86(17) . .
S12 Ag25 S11 C41 19.5(12) . .
O10 Ag25 S11 C41 -154.2(10) . .
Ag15 Ag25 S11 C41 108.5(10) . .
S12 Ag25 S11 Ag15 -89.1(6) . .
O10 Ag25 S11 Ag15 97.2(4) . .
S12 Ag25 S11 Ag1' 163.1(15) . .
O10 Ag25 S11 Ag1' -10.6(17) . .
Ag15 Ag25 S11 Ag1' -107.9(16) . .
S12 Ag25 S11 Ag26 136.9(5) . .
O10 Ag25 S11 Ag26 -36.8(5) . .
Ag15 Ag25 S11 Ag26 -134.0(2) . .
S12 Ag25 S11 Ag18 -161.4(6) . .
O10 Ag25 S11 Ag18 24.9(9) . .
Ag15 Ag25 S11 Ag18 -72.4(7) . .
S12 Ag25 S11 Ag8' -144.7(5) . .
O10 Ag25 S11 Ag8' 41.6(6) . .
Ag15 Ag25 S11 Ag8' -55.6(3) . .
N1 Ag1' S11 C41 -27.6(15) . .
Ag26 Ag1' S11 C41 115.5(9) . .
S13 Ag1' S11 C41 151.7(11) . .
C42 Ag1' S11 C41 -7.4(12) . .
N1 Ag1' S11 Ag15 81.1(12) . .
Ag26 Ag1' S11 Ag15 -135.8(3) . .
S13 Ag1' S11 Ag15 -99.6(6) . .
C42 Ag1' S11 Ag15 101.3(8) . .
N1 Ag1' S11 Ag25 -172.7(11) . .
Ag26 Ag1' S11 Ag25 -29.6(17) . .
S13 Ag1' S11 Ag25 7(2) . .
C42 Ag1' S11 Ag25 -152.5(16) . .
N1 Ag1' S11 Ag26 -143.1(13) . .
S13 Ag1' S11 Ag26 36.2(4) . .
C42 Ag1' S11 Ag26 -122.9(8) . .
N1 Ag1' S11 Ag18 102(3) . .
Ag26 Ag1' S11 Ag18 -115(2) . .
S13 Ag1' S11 Ag18 -78.4(19) . .
C42 Ag1' S11 Ag18 122(2) . .
N1 Ag1' S11 Ag8' 116.6(15) . .
Ag26 Ag1' S11 Ag8' -100.3(6) . .
S13 Ag1' S11 Ag8' -64.2(6) . .
C42 Ag1' S11 Ag8' 136.8(11) . .
O11 Ag26 S11 C41 127.7(8) . .
S13 Ag26 S11 C41 -114.8(8) . .
Ag1' Ag26 S11 C41 -74.9(9) . .
Ag18 Ag26 S11 C41 -87.5(8) . .
Ag8' Ag26 S11 C41 -111.7(8) . .
Ag19 Ag26 S11 C41 -166.0(7) . .
O11 Ag26 S11 Ag15 -86.1(4) . .
S13 Ag26 S11 Ag15 31.4(3) . .
Ag1' Ag26 S11 Ag15 71.3(5) . .
Ag18 Ag26 S11 Ag15 58.7(3) . .
Ag8' Ag26 S11 Ag15 34.4(2) . .
Ag19 Ag26 S11 Ag15 -19.8(4) . .
O11 Ag26 S11 Ag25 14.0(3) . .
S13 Ag26 S11 Ag25 131.52(18) . .
Ag1' Ag26 S11 Ag25 171.4(5) . .
Ag18 Ag26 S11 Ag25 158.8(2) . .
Ag8' Ag26 S11 Ag25 134.6(2) . .
Ag19 Ag26 S11 Ag25 80.3(2) . .
O11 Ag26 S11 Ag1' -157.4(5) . .
S13 Ag26 S11 Ag1' -39.9(5) . .
Ag18 Ag26 S11 Ag1' -12.6(4) . .
Ag8' Ag26 S11 Ag1' -36.8(4) . .
Ag19 Ag26 S11 Ag1' -91.1(5) . .
O11 Ag26 S11 Ag18 -144.8(3) . .
S13 Ag26 S11 Ag18 -27.29(18) . .
Ag1' Ag26 S11 Ag18 12.6(4) . .
Ag8' Ag26 S11 Ag18 -24.24(10) . .
Ag19 Ag26 S11 Ag18 -78.48(17) . .
O11 Ag26 S11 Ag8' -120.5(3) . .
S13 Ag26 S11 Ag8' -3.05(17) . .
Ag1' Ag26 S11 Ag8' 36.8(4) . .
Ag18 Ag26 S11 Ag8' 24.24(10) . .
Ag19 Ag26 S11 Ag8' -54.24(18) . .
N1 Ag18 S11 C41 -3.4(12) . .
S13 Ag18 S11 C41 135.5(9) . .
Ag26 Ag18 S11 C41 110.0(9) . .
N1 Ag18 S11 Ag15 105.1(7) . .
S13 Ag18 S11 Ag15 -116.0(2) . .
Ag26 Ag18 S11 Ag15 -141.42(17) . .
N1 Ag18 S11 Ag25 177.5(9) . .
S13 Ag18 S11 Ag25 -43.7(8) . .
Ag26 Ag18 S11 Ag25 -69.1(7) . .
N1 Ag18 S11 Ag1' -54(2) . .
S13 Ag18 S11 Ag1' 85(2) . .
Ag26 Ag18 S11 Ag1' 60(2) . .
N1 Ag18 S11 Ag26 -113.5(7) . .
S13 Ag18 S11 Ag26 25.41(17) . .
N1 Ag18 S11 Ag8' 147.2(7) . .
S13 Ag18 S11 Ag8' -73.9(3) . .
Ag26 Ag18 S11 Ag8' -99.3(3) . .
O34 Ag8' S11 C41 -26.8(13) . .
O6 Ag8' S11 C41 -168.4(11) . .
S13 Ag8' S11 C41 107.3(10) . .
Ag15 Ag8' S11 C41 -101.6(10) . .
Ag26 Ag8' S11 C41 104.4(10) . .
O34 Ag8' S11 Ag15 74.8(7) . .
O6 Ag8' S11 Ag15 -66.8(3) . .
S13 Ag8' S11 Ag15 -151.11(17) . .
Ag26 Ag8' S11 Ag15 -153.97(17) . .
O34 Ag8' S11 Ag25 136.1(7) . .
O6 Ag8' S11 Ag25 -5.5(5) . .
S13 Ag8' S11 Ag25 -89.8(4) . .
Ag15 Ag8' S11 Ag25 61.3(3) . .
Ag26 Ag8' S11 Ag25 -92.7(3) . .
O34 Ag8' S11 Ag1' -67.6(10) . .
O6 Ag8' S11 Ag1' 150.8(8) . .
S13 Ag8' S11 Ag1' 66.5(7) . .
Ag15 Ag8' S11 Ag1' -142.4(7) . .
Ag26 Ag8' S11 Ag1' 63.7(7) . .
O34 Ag8' S11 Ag26 -131.2(7) . .
O6 Ag8' S11 Ag26 87.2(3) . .
S13 Ag8' S11 Ag26 2.86(16) . .
Ag15 Ag8' S11 Ag26 153.97(17) . .
O34 Ag8' S11 Ag18 -59.8(7) . .
O6 Ag8' S11 Ag18 158.6(5) . .
S13 Ag8' S11 Ag18 74.3(3) . .
Ag15 Ag8' S11 Ag18 -134.6(3) . .
Ag26 Ag8' S11 Ag18 71.5(3) . .
C48 C45 S12 Ag27 -58.6(13) . .
C47 C45 S12 Ag27 55.7(15) . .
C46 C45 S12 Ag27 -179.5(12) . .
C48 C45 S12 Ag24 34.5(14) . .
C47 C45 S12 Ag24 148.8(12) . .
C46 C45 S12 Ag24 -86.5(14) . .
C48 C45 S12 Ag25 158.7(11) . .
C47 C45 S12 Ag25 -87.0(14) . .
C46 C45 S12 Ag25 37.7(15) . .
S20 Ag27 S12 C45 43.0(11) . .
O28 Ag27 S12 C45 -132.9(7) . .
Ag24 Ag27 S12 C45 112.4(7) . .
S20 Ag27 S12 Ag24 -69.4(8) . .
O28 Ag27 S12 Ag24 114.7(3) . .
S20 Ag27 S12 Ag25 -176.6(7) . .
O28 Ag27 S12 Ag25 7.5(3) . .
Ag24 Ag27 S12 Ag25 -107.2(2) . .
S14 Ag24 S12 C45 1.1(9) . .
O24 Ag24 S12 C45 -142.0(6) . .
Ag16 Ag24 S12 C45 45.5(6) . .
Ag27 Ag24 S12 C45 -112.1(6) . .
S14 Ag24 S12 Ag27 113.3(6) . .
O24 Ag24 S12 Ag27 -29.9(3) . .
Ag16 Ag24 S12 Ag27 157.63(9) . .
S14 Ag24 S12 Ag25 -126.7(6) . .
O24 Ag24 S12 Ag25 90.1(3) . .
Ag16 Ag24 S12 Ag25 -82.4(2) . .
Ag27 Ag24 S12 Ag25 120.0(3) . .
S11 Ag25 S12 C45 38.6(9) . .
O10 Ag25 S12 C45 -146.9(7) . .
Ag15 Ag25 S12 C45 -32.7(6) . .
S11 Ag25 S12 Ag27 -101.0(6) . .
O10 Ag25 S12 Ag27 73.4(4) . .
Ag15 Ag25 S12 Ag27 -172.32(12) . .
S11 Ag25 S12 Ag24 165.5(5) . .
O10 Ag25 S12 Ag24 -20.1(4) . .
Ag15 Ag25 S12 Ag24 94.2(2) . .
C50 C49 S13 Ag19 74.5(14) . .
C51 C49 S13 Ag19 -49.5(16) . .
C52 C49 S13 Ag19 -173.4(13) . .
C50 C49 S13 Ag17 -6.6(16) . .
C51 C49 S13 Ag17 -130.6(14) . .
C52 C49 S13 Ag17 105.5(14) . .
C50 C49 S13 Ag26 158.5(13) . .
C51 C49 S13 Ag26 34.5(16) . .
C52 C49 S13 Ag26 -89.4(14) . .
C50 C49 S13 Ag8' -120.7(12) . .
C51 C49 S13 Ag8' 115.2(14) . .
C52 C49 S13 Ag8' -8.7(19) . .
C50 C49 S13 Ag1' -141.3(14) . .
C51 C49 S13 Ag1' 94.7(15) . .
C52 C49 S13 Ag1' -29.2(15) . .
C50 C49 S13 Ag18 -132.3(13) . .
C51 C49 S13 Ag18 103.7(14) . .
C52 C49 S13 Ag18 -20.2(16) . .
S15 Ag19 S13 C49 13.1(8) . .
Ag17 Ag19 S13 C49 -116.4(7) . .
Ag26 Ag19 S13 C49 102.3(7) . .
S15 Ag19 S13 Ag17 129.5(3) . .
Ag26 Ag19 S13 Ag17 -141.37(19) . .
S15 Ag19 S13 Ag26 -89.2(3) . .
Ag17 Ag19 S13 Ag26 141.37(19) . .
S15 Ag19 S13 Ag8' -152.1(3) . .
Ag17 Ag19 S13 Ag8' 78.4(2) . .
Ag26 Ag19 S13 Ag8' -62.9(2) . .
S15 Ag19 S13 Ag1' -106.8(7) . .
Ag17 Ag19 S13 Ag1' 123.7(7) . .
Ag26 Ag19 S13 Ag1' -17.7(6) . .
S15 Ag19 S13 Ag18 -125.4(4) . .
Ag17 Ag19 S13 Ag18 105.2(4) . .
Ag26 Ag19 S13 Ag18 -36.2(3) . .
S8 Ag17 S13 C49 67.5(9) . .
O6 Ag17 S13 C49 -161.2(8) . .
Ag19 Ag17 S13 C49 98.5(7) . .
S8 Ag17 S13 Ag19 -31.0(6) . .
O6 Ag17 S13 Ag19 100.3(3) . .
S8 Ag17 S13 Ag26 -91.9(6) . .
O6 Ag17 S13 Ag26 39.4(4) . .
Ag19 Ag17 S13 Ag26 -60.9(3) . .
S8 Ag17 S13 Ag8' -158.4(5) . .
O6 Ag17 S13 Ag8' -27.1(3) . .
Ag19 Ag17 S13 Ag8' -127.37(19) . .
S8 Ag17 S13 Ag1' -169.5(6) . .
O6 Ag17 S13 Ag1' -38.2(6) . .
Ag19 Ag17 S13 Ag1' -138.5(5) . .
S8 Ag17 S13 Ag18 -168.7(5) . .
O6 Ag17 S13 Ag18 -37.4(3) . .
Ag19 Ag17 S13 Ag18 -137.7(3) . .
O11 Ag26 S13 C49 -131.1(7) . .
Ag1' Ag26 S13 C49 91.3(8) . .
S11 Ag26 S13 C49 129.4(6) . .
Ag18 Ag26 S13 C49 102.5(6) . .
Ag8' Ag26 S13 C49 126.3(6) . .
Ag19 Ag26 S13 C49 -102.4(6) . .
O11 Ag26 S13 Ag19 -28.8(4) . .
Ag1' Ag26 S13 Ag19 -166.3(5) . .
S11 Ag26 S13 Ag19 -128.24(16) . .
Ag18 Ag26 S13 Ag19 -155.1(2) . .
Ag8' Ag26 S13 Ag19 -131.36(19) . .
O11 Ag26 S13 Ag17 30.3(5) . .
Ag1' Ag26 S13 Ag17 -107.3(6) . .
S11 Ag26 S13 Ag17 -69.2(3) . .
Ag18 Ag26 S13 Ag17 -96.1(3) . .
Ag8' Ag26 S13 Ag17 -72.3(3) . .
Ag19 Ag26 S13 Ag17 59.0(3) . .
O11 Ag26 S13 Ag8' 102.6(4) . .
Ag1' Ag26 S13 Ag8' -34.9(5) . .
S11 Ag26 S13 Ag8' 3.12(18) . .
Ag18 Ag26 S13 Ag8' -23.78(11) . .
Ag19 Ag26 S13 Ag8' 131.36(19) . .
O11 Ag26 S13 Ag1' 137.5(6) . .
S11 Ag26 S13 Ag1' 38.1(5) . .
Ag18 Ag26 S13 Ag1' 11.2(5) . .
Ag8' Ag26 S13 Ag1' 34.9(5) . .
Ag19 Ag26 S13 Ag1' 166.3(5) . .
O11 Ag26 S13 Ag18 126.4(4) . .
Ag1' Ag26 S13 Ag18 -11.2(5) . .
S11 Ag26 S13 Ag18 26.89(19) . .
Ag8' Ag26 S13 Ag18 23.78(11) . .
Ag19 Ag26 S13 Ag18 155.1(2) . .
O34 Ag8' S13 C49 57.2(10) . .
O6 Ag8' S13 C49 154.7(10) . .
S11 Ag8' S13 C49 -98.5(9) . .
Ag15 Ag8' S13 C49 -136.8(9) . .
Ag26 Ag8' S13 C49 -95.6(9) . .
O34 Ag8' S13 Ag19 -141.2(4) . .
O6 Ag8' S13 Ag19 -43.7(3) . .
S11 Ag8' S13 Ag19 63.1(3) . .
Ag15 Ag8' S13 Ag19 24.8(4) . .
Ag26 Ag8' S13 Ag19 66.0(2) . .
O34 Ag8' S13 Ag17 -69.5(3) . .
O6 Ag8' S13 Ag17 28.0(3) . .
S11 Ag8' S13 Ag17 134.83(17) . .
Ag15 Ag8' S13 Ag17 96.6(3) . .
Ag26 Ag8' S13 Ag17 137.75(19) . .
O34 Ag8' S13 Ag26 152.7(3) . .
O6 Ag8' S13 Ag26 -109.7(3) . .
S11 Ag8' S13 Ag26 -2.92(17) . .
Ag15 Ag8' S13 Ag26 -41.2(3) . .
O34 Ag8' S13 Ag1' 94.2(7) . .
O6 Ag8' S13 Ag1' -168.3(7) . .
S11 Ag8' S13 Ag1' -61.4(7) . .
Ag15 Ag8' S13 Ag1' -99.7(7) . .
Ag26 Ag8' S13 Ag1' -58.5(7) . .
O34 Ag8' S13 Ag18 85.7(4) . .
O6 Ag8' S13 Ag18 -176.8(4) . .
S11 Ag8' S13 Ag18 -70.0(3) . .
Ag15 Ag8' S13 Ag18 -108.2(4) . .
Ag26 Ag8' S13 Ag18 -67.0(3) . .
N1 Ag1' S13 C49 39.9(14) . .
Ag26 Ag1' S13 C49 -101.4(8) . .
S11 Ag1' S13 C49 -139.3(9) . .
C42 Ag1' S13 C49 -77(3) . .
N1 Ag1' S13 Ag19 161.8(9) . .
Ag26 Ag1' S13 Ag19 20.4(7) . .
S11 Ag1' S13 Ag19 -17.5(10) . .
C42 Ag1' S13 Ag19 45(3) . .
N1 Ag1' S13 Ag17 -92.0(12) . .
Ag26 Ag1' S13 Ag17 126.6(3) . .
S11 Ag1' S13 Ag17 88.7(6) . .
C42 Ag1' S13 Ag17 151(2) . .
N1 Ag1' S13 Ag26 141.4(13) . .
S11 Ag1' S13 Ag26 -37.9(4) . .
C42 Ag1' S13 Ag26 24(2) . .
N1 Ag1' S13 Ag8' -111.5(14) . .
Ag26 Ag1' S13 Ag8' 107.2(7) . .
S11 Ag1' S13 Ag8' 69.3(7) . .
C42 Ag1' S13 Ag8' 132(3) . .
N1 Ag1' S13 Ag18 -95(2) . .
Ag26 Ag1' S13 Ag18 123(2) . .
S11 Ag1' S13 Ag18 86(2) . .
C42 Ag1' S13 Ag18 148(4) . .
N1 Ag18 S13 C49 12.8(10) . .
S11 Ag18 S13 C49 -124.5(7) . .
Ag26 Ag18 S13 C49 -98.3(7) . .
N1 Ag18 S13 Ag19 150.6(7) . .
S11 Ag18 S13 Ag19 13.3(4) . .
Ag26 Ag18 S13 Ag19 39.5(3) . .
N1 Ag18 S13 Ag17 -117.5(6) . .
S11 Ag18 S13 Ag17 105.2(2) . .
Ag26 Ag18 S13 Ag17 131.4(2) . .
N1 Ag18 S13 Ag26 111.1(6) . .
S11 Ag18 S13 Ag26 -26.21(18) . .
N1 Ag18 S13 Ag8' -144.1(7) . .
S11 Ag18 S13 Ag8' 78.6(3) . .
Ag26 Ag18 S13 Ag8' 104.8(3) . .
N1 Ag18 S13 Ag1' 60(2) . .
S11 Ag18 S13 Ag1' -78(2) . .
Ag26 Ag18 S13 Ag1' -51(2) . .
C54 C53 S14 Ag20 179.7(11) . .
C56 C53 S14 Ag20 58.0(14) . .
C55 C53 S14 Ag20 -61.5(12) . .
C54 C53 S14 Ag16 -50.5(14) . .
C56 C53 S14 Ag16 -172.3(11) . .
C55 C53 S14 Ag16 68.3(13) . .
C54 C53 S14 Ag24 39.2(13) . .
C56 C53 S14 Ag24 -82.5(13) . .
C55 C53 S14 Ag24 158.0(11) . .
C54 C53 S14 Ag2' -155.7(12) . .
C56 C53 S14 Ag2' 82.6(14) . .
C55 C53 S14 Ag2' -36.9(13) . .
S16 Ag20 S14 C53 -9.3(11) . .
O20 Ag20 S14 C53 -144.6(6) . .
S16 Ag20 S14 Ag16 -133.3(8) . .
O20 Ag20 S14 Ag16 91.5(4) . .
S16 Ag20 S14 Ag24 119.6(8) . .
O20 Ag20 S14 Ag24 -15.7(4) . .
S16 Ag20 S14 Ag2' -105.5(10) . .
O20 Ag20 S14 Ag2' 119.2(7) . .
S7 Ag16 S14 C53 98.1(11) . .
Ag24 Ag16 S14 C53 107.3(7) . .
S7 Ag16 S14 Ag20 -141.0(8) . .
Ag24 Ag16 S14 Ag20 -131.8(3) . .
S7 Ag16 S14 Ag24 -9.2(9) . .
S7 Ag16 S14 Ag2' -151.9(8) . .
Ag24 Ag16 S14 Ag2' -142.8(3) . .
S12 Ag24 S14 C53 -55.8(9) . .
O24 Ag24 S14 C53 87.1(6) . .
Ag16 Ag24 S14 C53 -109.4(6) . .
Ag27 Ag24 S14 C53 42.1(6) . .
S12 Ag24 S14 Ag20 176.9(5) . .
O24 Ag24 S14 Ag20 -40.2(4) . .
Ag16 Ag24 S14 Ag20 123.3(3) . .
Ag27 Ag24 S14 Ag20 -85.3(3) . .
S12 Ag24 S14 Ag16 53.6(6) . .
O24 Ag24 S14 Ag16 -163.6(3) . .
Ag27 Ag24 S14 Ag16 151.41(12) . .
S12 Ag24 S14 Ag2' 148.5(7) . .
O24 Ag24 S14 Ag2' -68.7(7) . .
Ag16 Ag24 S14 Ag2' 94.9(7) . .
Ag27 Ag24 S14 Ag2' -113.7(6) . .
O21 Ag2' S14 C53 168.6(7) . .
S16 Ag2' S14 C53 -72.3(8) . .
Ag10 Ag2' S14 C53 -136.9(10) . .
O21 Ag2' S14 Ag20 -101.2(9) . .
S16 Ag2' S14 Ag20 17.9(3) . .
Ag10 Ag2' S14 Ag20 -46.7(9) . .
O21 Ag2' S14 Ag16 54.6(7) . .
S16 Ag2' S14 Ag16 173.8(5) . .
Ag10 Ag2' S14 Ag16 109.2(10) . .
O21 Ag2' S14 Ag24 -35.3(11) . .
S16 Ag2' S14 Ag24 83.9(7) . .
Ag10 Ag2' S14 Ag24 19.2(14) . .
C59 C57 S15 Ag31 -67.9(16) . 2_667
C58 C57 S15 Ag31 165.5(12) . 2_667
C60 C57 S15 Ag31 49.6(14) . 2_667
C59 C57 S15 Ag19 46.8(17) . .
C58 C57 S15 Ag19 -79.9(14) . .
C60 C57 S15 Ag19 164.2(11) . .
C59 C57 S15 Ag23 -167.5(14) . .
C58 C57 S15 Ag23 65.9(15) . .
C60 C57 S15 Ag23 -50.0(14) . .
S13 Ag19 S15 C57 -59.5(8) . .
Ag17 Ag19 S15 C57 43.4(8) . .
Ag26 Ag19 S15 C57 -127.2(7) . .
S13 Ag19 S15 Ag31 56.2(4) . 2_667
Ag17 Ag19 S15 Ag31 159.17(13) . 2_667
Ag26 Ag19 S15 Ag31 -11.5(3) . 2_667
S13 Ag19 S15 Ag23 158.5(3) . .
Ag17 Ag19 S15 Ag23 -98.5(3) . .
Ag26 Ag19 S15 Ag23 90.8(2) . .
S17 Ag23 S15 C57 43.7(8) . .
S17 Ag23 S15 Ag31 -64.8(3) . 2_667
S17 Ag23 S15 Ag19 -173.4(2) . .
C64 C61 S16 Ag21 -65.3(17) . .
C62 C61 S16 Ag21 172.0(13) . .
C63 C61 S16 Ag21 57.4(17) . .
C64 C61 S16 Ag10 64.4(18) . .
C62 C61 S16 Ag10 -58.3(19) . .
C63 C61 S16 Ag10 -172.9(12) . .
C64 C61 S16 Ag20 179.6(13) . .
C62 C61 S16 Ag20 56.9(18) . .
C63 C61 S16 Ag20 -57.7(18) . .
C64 C61 S16 Ag2' 156.5(14) . .
C62 C61 S16 Ag2' 33.8(18) . .
C63 C61 S16 Ag2' -80.8(17) . .
S9 Ag10 S16 C61 -132.2(11) . .
O21 Ag10 S16 C61 124.3(10) . .
Ag2' Ag10 S16 C61 110.7(11) . .
S9 Ag10 S16 Ag21 2.2(7) . .
O21 Ag10 S16 Ag21 -101.3(3) . .
Ag2' Ag10 S16 Ag21 -114.9(4) . .
S9 Ag10 S16 Ag20 98.2(6) . .
O21 Ag10 S16 Ag20 -5.3(3) . .
Ag2' Ag10 S16 Ag20 -18.9(3) . .
S9 Ag10 S16 Ag2' 117.0(7) . .
O21 Ag10 S16 Ag2' 13.6(4) . .
S14 Ag20 S16 C61 30.8(13) . .
O20 Ag20 S16 C61 170.0(9) . .
S14 Ag20 S16 Ag21 -94.1(8) . .
O20 Ag20 S16 Ag21 45.1(3) . .
S14 Ag20 S16 Ag10 161.7(8) . .
O20 Ag20 S16 Ag10 -59.1(3) . .
S14 Ag20 S16 Ag2' 104.2(10) . .
O20 Ag20 S16 Ag2' -116.7(6) . .
O21 Ag2' S16 C61 -135.9(9) . .
S14 Ag2' S16 C61 98.3(9) . .
Ag10 Ag2' S16 C61 -121.8(8) . .
O21 Ag2' S16 Ag21 86.3(5) . .
S14 Ag2' S16 Ag21 -39.5(6) . .
Ag10 Ag2' S16 Ag21 100.4(3) . .
O21 Ag2' S16 Ag10 -14.2(4) . .
S14 Ag2' S16 Ag10 -139.9(6) . .
O21 Ag2' S16 Ag20 106.6(8) . .
S14 Ag2' S16 Ag20 -19.1(3) . .
Ag10 Ag2' S16 Ag20 120.8(6) . .
C67 C65 S17 Ag30 -55.3(14) . 2_667
C68 C65 S17 Ag30 59.6(17) . 2_667
C66 C65 S17 Ag30 176.1(12) . 2_667
C67 C65 S17 Ag23 69.6(15) . .
C68 C65 S17 Ag23 -175.4(14) . .
C66 C65 S17 Ag23 -58.9(15) . .
C67 C65 S17 Ag22 -172.3(12) . .
C68 C65 S17 Ag22 -57.3(17) . .
C66 C65 S17 Ag22 59.2(14) . .
S15 Ag23 S17 C65 -99.0(8) . .
S15 Ag23 S17 Ag30 27.1(4) . 2_667
S15 Ag23 S17 Ag22 140.5(2) . .
S18 Ag22 S17 C65 48.0(10) . .
S18 Ag22 S17 Ag30 -73.5(6) . 2_667
S18 Ag22 S17 Ag23 169.4(5) . .
C72 C69 S18 Ag21 -62.5(15) . .
C70 C69 S18 Ag21 53.9(17) . .
C71 C69 S18 Ag21 170.2(12) . .
C72 C69 S18 Ag22 -177.0(13) . .
C70 C69 S18 Ag22 -60.5(17) . .
C71 C69 S18 Ag22 55.7(15) . .
C72 C69 S18 Ag28 62.9(16) . .
C70 C69 S18 Ag28 179.3(13) . .
C71 C69 S18 Ag28 -64.5(15) . .
S17 Ag22 S18 C69 -4.9(10) . .
S17 Ag22 S18 Ag21 -119.2(6) . .
S17 Ag22 S18 Ag28 119.7(6) . .
S19 Ag28 S18 C69 -96.8(9) . .
S19 Ag28 S18 Ag21 25.3(4) . .
S19 Ag28 S18 Ag22 142.6(2) . .
C75 C73 S19 Ag31 50.3(14) . .
C74 C73 S19 Ag31 170.4(11) . .
C76 C73 S19 Ag31 -70.2(14) . .
C75 C73 S19 Ag29 -53.4(15) . .
C74 C73 S19 Ag29 66.7(13) . .
C76 C73 S19 Ag29 -174.0(12) . .
C75 C73 S19 Ag28 -177.2(12) . .
C74 C73 S19 Ag28 -57.1(13) . .
C76 C73 S19 Ag28 62.3(14) . .
S15 Ag31 S19 C73 -64.3(10) 2_667 .
S15 Ag31 S19 Ag29 47.9(8) 2_667 .
S15 Ag31 S19 Ag28 166.5(7) 2_667 .
S20 Ag29 S19 C73 59.0(12) . .
Ag30 Ag29 S19 C73 130.5(7) . .
S20 Ag29 S19 Ag31 -55.3(10) . .
Ag30 Ag29 S19 Ag31 16.2(2) . .
S20 Ag29 S19 Ag28 -177.9(8) . .
Ag30 Ag29 S19 Ag28 -106.40(17) . .
S18 Ag28 S19 C73 25.4(7) . .
S18 Ag28 S19 Ag31 154.6(2) . .
S18 Ag28 S19 Ag29 -96.2(3) . .
C78 C77 S20 Ag30 -157.5(12) . .
C79 C77 S20 Ag30 75.8(13) . .
C80 C77 S20 Ag30 -42.7(14) . .
C78 C77 S20 Ag29 -58.5(15) . .
C79 C77 S20 Ag29 174.8(11) . .
C80 C77 S20 Ag29 56.3(13) . .
C78 C77 S20 Ag27 67.6(15) . .
C79 C77 S20 Ag27 -59.1(13) . .
C80 C77 S20 Ag27 -177.6(11) . .
S17 Ag30 S20 C77 93.4(10) 2_667 .
Ag29 Ag30 S20 C77 111.6(7) . .
S17 Ag30 S20 Ag29 -18.2(8) 2_667 .
S17 Ag30 S20 Ag27 -135.9(7) 2_667 .
Ag29 Ag30 S20 Ag27 -117.6(2) . .
S19 Ag29 S20 C77 -34.0(12) . .
Ag30 Ag29 S20 C77 -116.0(6) . .
S19 Ag29 S20 Ag30 82.0(10) . .
S19 Ag29 S20 Ag27 -157.2(8) . .
Ag30 Ag29 S20 Ag27 120.8(3) . .
S12 Ag27 S20 C77 -17.8(11) . .
O28 Ag27 S20 C77 158.1(6) . .
Ag24 Ag27 S20 C77 -78.0(6) . .
S12 Ag27 S20 Ag30 -150.9(7) . .
O28 Ag27 S20 Ag30 25.0(3) . .
Ag24 Ag27 S20 Ag30 148.99(13) . .
S12 Ag27 S20 Ag29 105.7(8) . .
O28 Ag27 S20 Ag29 -78.4(3) . .
Ag24 Ag27 S20 Ag29 45.5(3) . .
F2 C81 S21 O64 -176.6(15) . .
F1 C81 S21 O64 -60.2(16) . .
F3 C81 S21 O64 52.8(16) . .
F2 C81 S21 O65 62.1(15) . .
F1 C81 S21 O65 178.5(15) . .
F3 C81 S21 O65 -68.5(16) . .
F2 C81 S21 O63 -57.8(16) . .
F1 C81 S21 O63 58.6(16) . .
F3 C81 S21 O63 171.6(16) . .

loop_
_platon_squeeze_void_nr
_platon_squeeze_void_average_x
_platon_squeeze_void_average_y
_platon_squeeze_void_average_z
_platon_squeeze_void_volume
_platon_squeeze_void_count_electrons
_platon_squeeze_void_content
1 -0.006 -0.007 0.000 2655 969 ' '
2 0.313 0.250 0.527 187 75 ' '
3 0.095 0.310 0.728 10 3 ' '
4 0.165 0.415 0.689 12 4 ' '
5 0.223 0.824 0.498 10 7 ' '
6 0.687 0.750 0.473 187 76 ' '
7 0.777 0.176 0.502 10 6 ' '
8 0.835 0.586 0.311 11 3 ' '
9 0.906 0.691 0.272 10 4 ' '
